data_4035948
loop_
_publ_author_name
'Shen, Wangqiang'
'Yang, Le'
'Wu, Yongbo'
'Bao, Lipiao'
'Li, Ying'
'Jin, Peng'
'Fang, Hongyun'
'Xie, Yunpeng'
'Lu, Xing'

_publ_section_title
;
 Reactions between N-Heterocyclic Carbene and Lutetium-Metallofullerenes:
 High Regioselectivity Directed by Electronic Effect in Addition to Steric
 Hindrance.
;
_journal_issue 2
_journal_name_full 'The Journal of organic chemistry'
_journal_page_first 606
_journal_page_last 612
_journal_paper_doi 10.1021/acs.joc.8b02423
_journal_volume 84
_journal_year 2019
_chemical_formula_moiety 'C103 H24 Lu2 N2, 3(C S2)'
_chemical_formula_sum 'C106 H24 Lu2 N2 S6'
_chemical_formula_weight 1867.57
_chemical_name_common 'Lu2@C2v-C82 NHC'
_chemical_name_systematic 'Lu2@C3v-C82 NHC'
_space_group_crystal_system orthorhombic
_space_group_IT_number 62
_space_group_name_Hall '-P 2ac 2n'
_space_group_name_H-M_alt 'P n m a'
_atom_sites_solution_hydrogens geom
_audit_creation_method SHELXL-2014/7
_cell_angle_alpha 90
_cell_angle_beta 90
_cell_angle_gamma 90
_cell_formula_units_Z 4
_cell_length_a 21.244(3)
_cell_length_b 19.830(3)
_cell_length_c 14.957(2)
_cell_measurement_reflns_used 9815
_cell_measurement_temperature 173(2)
_cell_measurement_theta_max 25.342
_cell_measurement_theta_min 3.061
_cell_volume 6300.9(16)
_computing_cell_refinement 'SAINT (Bruker, 2014)'
_computing_data_collection 'Apex2 (Bruker, 2014)'
_computing_data_reduction 'SAINT (Bruker, 2014)'
_computing_structure_refinement 'SHELXL-2014/7 (Sheldrick, 2014)'
_computing_structure_solution 'SHELXTL XT-2014/4 (Sheldrick, 2014)'
_diffrn_ambient_temperature 173(2)
_diffrn_detector_area_resol_mean 8.3
_diffrn_measured_fraction_theta_full 0.998
_diffrn_measured_fraction_theta_max 0.994
_diffrn_measurement_device_type 'Bruker D8 Quest'
_diffrn_measurement_method \w
_diffrn_radiation_type MoK\a
_diffrn_radiation_wavelength 0.71073
_diffrn_reflns_av_R_equivalents 0.0589
_diffrn_reflns_av_unetI/netI 0.0281
_diffrn_reflns_Laue_measured_fraction_full 0.998
_diffrn_reflns_Laue_measured_fraction_max 0.994
_diffrn_reflns_limit_h_max 25
_diffrn_reflns_limit_h_min -25
_diffrn_reflns_limit_k_max 23
_diffrn_reflns_limit_k_min -23
_diffrn_reflns_limit_l_max 17
_diffrn_reflns_limit_l_min -18
_diffrn_reflns_number 62938
_diffrn_reflns_point_group_measured_fraction_full 0.998
_diffrn_reflns_point_group_measured_fraction_max 0.994
_diffrn_reflns_theta_full 25.242
_diffrn_reflns_theta_max 25.422
_diffrn_reflns_theta_min 2.888
_diffrn_source 'fine-focus sealed tube'
_exptl_absorpt_coefficient_mu 3.381
_exptl_absorpt_correction_T_max 0.7452
_exptl_absorpt_correction_T_min 0.5378
_exptl_absorpt_correction_type multi-scan
_exptl_crystal_colour BLACK
_exptl_crystal_density_diffrn 1.969
_exptl_crystal_description BLOCK
_exptl_crystal_F_000 3648
_exptl_crystal_size_max 0.200
_exptl_crystal_size_mid 0.100
_exptl_crystal_size_min 0.100
_refine_diff_density_max 1.459
_refine_diff_density_min -1.659
_refine_diff_density_rms 0.174
_refine_ls_extinction_method none
_refine_ls_goodness_of_fit_ref 1.088
_refine_ls_hydrogen_treatment constr
_refine_ls_matrix_type full
_refine_ls_number_parameters 932
_refine_ls_number_reflns 5968
_refine_ls_number_restraints 1098
_refine_ls_restrained_S_all 1.106
_refine_ls_R_factor_all 0.1712
_refine_ls_R_factor_gt 0.1581
_refine_ls_shift/su_max 0.070
_refine_ls_shift/su_mean 0.004
_refine_ls_structure_factor_coef Fsqd
_refine_ls_weighting_details 'w=1/[\s^2^(Fo^2^)+(0.1397P)^2^+131.4110P] where P=(Fo^2^+2Fc^2^)/3'
_refine_ls_weighting_scheme calc
_refine_ls_wR_factor_gt 0.3720
_refine_ls_wR_factor_ref 0.3810
_reflns_Friedel_coverage 0.000
_reflns_number_gt 5123
_reflns_number_total 5968
_reflns_threshold_expression 'I > 2\s(I)'
_cod_data_source_file jo8b02423_si_003.cif
_cod_data_source_block Lu2C3v_C82
_cod_depositor_comments
;
The following automatic conversions were performed:

data item '_exptl_absorpt_correction_type' value 'Multi-scan' was
changed to 'multi-scan' in accordance with the
/home/data/users/saulius/crontab/automatic-downloads/current/ACS/lib/dictionaries/cif_core.dic
dictionary named 'cif_core.dic' version 2.4.2 last updated on
2011-04-26.

Automatic conversion script
Id: cif_fix_values 6909 2019-04-08 15:41:33Z antanas 
;
_cod_original_cell_volume 6301.0(15)
_cod_database_code 4035948
_shelx_shelxl_version_number 2014/7
_shelx_space_group_comment
;
The symmetry employed for this shelxl refinement is uniquely defined
by the following loop, which should always be used as a source of
symmetry information in preference to the above space-group names.
They are only intended as comments.
;
_shelx_estimated_absorpt_t_min 0.551
_shelx_estimated_absorpt_t_max 0.729

loop_
_space_group_symop_operation_xyz
'x, y, z'
'-x+1/2, -y, z+1/2'
'-x, y+1/2, -z'
'x+1/2, -y+1/2, -z+1/2'
'-x, -y, -z'
'x-1/2, y, -z-1/2'
'x, -y-1/2, z'
'-x-1/2, y-1/2, z-1/2'

loop_
_atom_site_label
_atom_site_type_symbol
_atom_site_fract_x
_atom_site_fract_y
_atom_site_fract_z
_atom_site_U_iso_or_equiv
_atom_site_adp_type
_atom_site_occupancy
_atom_site_site_symmetry_order
_atom_site_calc_flag
_atom_site_refinement_flags_posn
_atom_site_refinement_flags_adp
_atom_site_refinement_flags_occupancy
_atom_site_disorder_assembly
_atom_site_disorder_group
C1 C 0.6304(8) 0.2500 0.9394(10) 0.045(3) Uani 1 2 d DS TU P . .
C2 C 0.5570(9) 0.2500 0.9316(12) 0.068(4) Uani 1 2 d DS TU P A .
C3 C 0.5373(7) 0.1785(5) 0.9170(15) 0.089(7) Uani 0.5 1 d D U P . .
C4 C 0.5902(9) 0.1399(9) 0.8756(15) 0.073(6) Uani 0.5 1 d D U P A .
C5 C 0.6446(10) 0.1821(12) 0.8940(16) 0.064(6) Uani 0.5 1 d D U P A .
C6 C 0.6868(11) 0.1678(12) 0.8351(12) 0.060(5) Uani 0.5 1 d D U P . .
C7 C 0.7309(14) 0.2249(12) 0.8013(14) 0.083(6) Uani 0.5 1 d D U P A .
C8 C 0.7171(12) 0.2832(11) 0.8339(13) 0.074(3) Uani 0.5 1 d D U P . .
C9 C 0.6586(13) 0.2978(12) 0.880(2) 0.075(6) Uani 0.5 1 d D U P A .
C10 C 0.6294(7) 0.3611(12) 0.8537(15) 0.085(6) Uani 0.5 1 d D U P . .
C11 C 0.5637(7) 0.3616(10) 0.8702(14) 0.082(6) Uani 0.5 1 d D U P A .
C12 C 0.5255(9) 0.3074(8) 0.8971(17) 0.074(3) Uani 0.5 1 d D U P . .
C13 C 0.4691(15) 0.2972(8) 0.8589(18) 0.091(7) Uani 0.5 1 d D U P A .
C14 C 0.4509(11) 0.2282(7) 0.8495(14) 0.097(7) Uani 0.5 1 d D U P . .
C15 C 0.4850(9) 0.1673(9) 0.8645(12) 0.087(7) Uani 0.5 1 d D U P A .
C16 C 0.4719(9) 0.1193(9) 0.7955(13) 0.092(7) Uani 0.5 1 d D U P . .
C17 C 0.5189(7) 0.0742(11) 0.7624(12) 0.084(6) Uani 0.5 1 d D U P A .
C18 C 0.5771(7) 0.0909(11) 0.8091(12) 0.083(6) Uani 0.5 1 d D U P . .
C19 C 0.6319(7) 0.0838(13) 0.7574(11) 0.083(6) Uani 0.5 1 d D U P A .
C20 C 0.6913(8) 0.1163(12) 0.7578(12) 0.074(3) Uani 0.5 1 d D U P A .
C21 C 0.7342(10) 0.1415(9) 0.6860(11) 0.089(6) Uani 0.5 1 d D U P . .
C22 C 0.7603(12) 0.2093(8) 0.7091(11) 0.074(3) Uani 0.5 1 d D U P A .
C23 C 0.7717(10) 0.2584(8) 0.6421(10) 0.096(6) Uani 0.5 1 d D U P . .
C24 C 0.7533(11) 0.3228(8) 0.6713(9) 0.094(7) Uani 0.5 1 d D U P A .
C25 C 0.7341(9) 0.3287(10) 0.7617(10) 0.084(6) Uani 0.5 1 d D U P A .
C26 C 0.6817(8) 0.3744(11) 0.7892(12) 0.099(7) Uani 0.5 1 d D U P A .
C27 C 0.6576(7) 0.4180(12) 0.7261(11) 0.098(7) Uani 0.5 1 d D U P . .
C28 C 0.5940(7) 0.4396(10) 0.7388(12) 0.078(6) Uani 0.5 1 d D U P A .
C29 C 0.5499(9) 0.4095(12) 0.7990(13) 0.097(7) Uani 0.5 1 d D U P . .
C30 C 0.4871(9) 0.4005(12) 0.7628(15) 0.101(7) Uani 0.5 1 d D U P A .
C31 C 0.4482(11) 0.3442(11) 0.7928(14) 0.089(7) Uani 0.5 1 d D U P . .
C32 C 0.4137(12) 0.3313(13) 0.7188(14) 0.090(7) Uani 0.5 1 d D U P A .
C33 C 0.3965(11) 0.2735(10) 0.7036(11) 0.096(7) Uani 0.5 1 d D U P . .
C34 C 0.4152(11) 0.2188(9) 0.7696(12) 0.106(7) Uani 0.5 1 d D U P A .
C35 C 0.4230(13) 0.1497(9) 0.7424(11) 0.107(7) Uani 0.5 1 d D U P A .
C36 C 0.4190(13) 0.1363(10) 0.6589(11) 0.110(7) Uani 0.5 1 d D U P . .
C37 C 0.4613(10) 0.0870(13) 0.6206(13) 0.099(7) Uani 0.5 1 d D U P A .
C38 C 0.5125(9) 0.0604(18) 0.6676(12) 0.094(7) Uani 0.5 1 d D U P . .
C39 C 0.5705(8) 0.050(2) 0.6173(12) 0.093(7) Uani 0.5 1 d D U P A .
C40 C 0.6277(9) 0.0584(14) 0.6662(10) 0.094(6) Uani 0.5 1 d D U P . .
C41 C 0.6693(9) 0.0778(13) 0.5956(12) 0.083(3) Uani 0.5 1 d D U P A .
C42 C 0.7240(11) 0.1196(11) 0.5997(11) 0.089(6) Uani 0.5 1 d D U P A .
C43 C 0.7384(10) 0.1688(8) 0.5333(13) 0.079(6) Uani 0.5 1 d D U P . .
C44 C 0.7584(9) 0.2363(8) 0.5511(10) 0.090(6) Uani 0.5 1 d D U P A .
C45 C 0.7387(11) 0.2851(9) 0.4867(12) 0.096(7) Uani 0.5 1 d D U P . .
C46 C 0.7183(12) 0.3527(10) 0.5121(12) 0.099(7) Uani 0.5 1 d D U P A .
C47 C 0.7297(11) 0.3703(10) 0.6048(10) 0.099(7) Uani 0.5 1 d D U P . .
C48 C 0.6877(9) 0.4198(10) 0.6405(11) 0.094(7) Uani 0.5 1 d D U P A .
C49 C 0.6367(10) 0.4419(12) 0.5854(12) 0.092(6) Uani 0.5 1 d D U P . .
C50 C 0.5868(9) 0.4563(16) 0.6463(12) 0.086(6) Uani 0.5 1 d D U P A .
C51 C 0.5317(10) 0.4507(14) 0.6124(11) 0.087(6) Uani 0.5 1 d D U P . .
C52 C 0.4860(10) 0.4305(12) 0.6737(14) 0.090(7) Uani 0.5 1 d D U P A .
C53 C 0.4344(11) 0.3820(11) 0.6504(12) 0.099(7) Uani 0.5 1 d D U P . .
C54 C 0.4304(11) 0.3709(11) 0.5648(11) 0.097(6) Uani 0.5 1 d D U P A .
C55 C 0.4024(13) 0.2928(9) 0.5417(11) 0.104(7) Uani 0.5 1 d D U P . .
C56 C 0.3912(9) 0.2500 0.6155(11) 0.107(6) Uani 1 2 d DS TU P A .
C57 C 0.3983(11) 0.1802(6) 0.5916(9) 0.097(7) Uani 0.5 1 d D U P A .
C58 C 0.4240(11) 0.1730(14) 0.5027(12) 0.102(7) Uani 0.5 1 d D U P . .
C59 C 0.4637(11) 0.1253(11) 0.482(2) 0.101(7) Uani 0.5 1 d D U P A .
C60 C 0.4910(8) 0.0791(13) 0.5303(12) 0.102(7) Uani 0.5 1 d D U P . .
C61 C 0.5594(8) 0.0609(13) 0.5263(14) 0.090(7) Uani 0.5 1 d D U P A .
C62 C 0.5990(10) 0.0944(12) 0.4613(15) 0.096(7) Uani 0.5 1 d D U P . .
C63 C 0.6675(14) 0.0975(12) 0.5029(13) 0.083(3) Uani 0.5 1 d D U P A .
C64 C 0.6989(10) 0.1526(11) 0.4591(14) 0.085(6) Uani 0.5 1 d D U P A .
C65 C 0.6711(8) 0.2042(11) 0.3952(16) 0.088(4) Uani 0.5 1 d D U P . .
C66 C 0.6989(9) 0.2682(9) 0.4198(13) 0.089(4) Uani 0.5 1 d D U P A .
C67 C 0.6523(8) 0.3226(9) 0.3982(15) 0.087(5) Uani 0.5 1 d D U P . .
C68 C 0.6669(11) 0.3806(10) 0.4591(14) 0.090(6) Uani 0.5 1 d D U P A .
C69 C 0.6272(9) 0.4253(12) 0.5038(12) 0.087(6) Uani 0.5 1 d D U P A .
C70 C 0.5717(8) 0.4116(11) 0.4564(12) 0.087(6) Uani 0.5 1 d D U P . .
C71 C 0.5262(9) 0.4269(13) 0.5245(11) 0.090(7) Uani 0.5 1 d D U P A .
C72 C 0.4699(9) 0.3895(12) 0.5028(13) 0.083(3) Uani 0.5 1 d D U P . .
C73 C 0.4776(8) 0.3435(10) 0.4273(13) 0.089(6) Uani 0.5 1 d D U P A .
C74 C 0.5431(7) 0.3581(10) 0.4049(17) 0.083(3) Uani 0.5 1 d D U P A .
C75 C 0.5930(7) 0.3261(12) 0.3769(19) 0.093(6) Uani 0.5 1 d D U P A .
C76 C 0.5605(8) 0.2500 0.3538(12) 0.090(5) Uani 1 2 d DS TU P . .
C77 C 0.6076(7) 0.2013(9) 0.3698(18) 0.088(4) Uani 0.5 1 d D U P A .
C78 C 0.5759(7) 0.1413(9) 0.3994(14) 0.089(4) Uani 0.5 1 d D U P A .
C79 C 0.5092(7) 0.1555(11) 0.3962(19) 0.090(5) Uani 0.5 1 d D U P . .
C80 C 0.5012(8) 0.2259(9) 0.3867(17) 0.091(7) Uani 0.5 1 d D U P A .
C81 C 0.4641(8) 0.2778(7) 0.4124(14) 0.103(7) Uani 0.5 1 d D U P . .
C82 C 0.4223(10) 0.2500 0.4697(12) 0.120(7) Uani 1 2 d DS TU P A .
Lu1 Lu 0.65232(14) 0.2500 0.7002(3) 0.0487(12) Uani 0.304(5) 2 d S TU P A 1
Lu2 Lu 0.6574(2) 0.2811(4) 0.6636(5) 0.0469(18) Uani 0.107(3) 1 d . U P A 1
Lu3 Lu 0.6245(13) 0.3271(18) 0.6719(19) 0.049(4) Uani 0.0179(14) 1 d . U P A 1
Lu4 Lu 0.5402(4) 0.3334(3) 0.6716(4) 0.062(2) Uani 0.126(3) 1 d . . P A 1
Lu5 Lu 0.5177(6) 0.3043(9) 0.6921(12) 0.111(6) Uani 0.088(3) 1 d . . P A 1
Lu6 Lu 0.5990(2) 0.2934(3) 0.5245(2) 0.0815(16) Uani 0.186(2) 1 d . U P A 1
Lu7 Lu 0.5067(5) 0.2773(6) 0.5611(7) 0.098(3) Uani 0.080(2) 1 d . U P A 1
Lu8 Lu 0.5382(2) 0.2776(3) 0.5270(2) 0.0985(17) Uani 0.209(2) 1 d . U P A 1
Lu9 Lu 0.6352(19) 0.2500 0.5360(19) 0.080(3) Uani 0.035(3) 2 d S TU P A 1
Lu10 Lu 0.590(2) 0.2500 0.505(2) 0.077(5) Uani 0.031(3) 2 d S TU P A 1
S1B S 0.3311(2) 0.4995(2) 0.7297(3) 0.0770(12) Uani 1 1 d . . . B 4
C1B C 0.2705(7) 0.5385(6) 0.7302(7) 0.056(3) Uani 1 1 d . . . B 4
S2B S 0.2082(2) 0.5786(2) 0.7303(3) 0.0742(11) Uani 1 1 d . . . B 4
C2B C 0.8778(8) 0.2500 0.3400(15) 0.056(5) Uani 1 2 d S T P C 4
S3B S 0.9010(2) 0.2500 0.4336(4) 0.0624(13) Uani 1 2 d S T P C 4
S4B S 0.8529(4) 0.2500 0.2408(5) 0.109(3) Uani 1 2 d S T P C 4
C2C C 0.6533(6) 0.2500 1.0366(9) 0.030(3) Uani 1 2 d S T P D 5
C3C C 0.6905(5) 0.2833(5) 1.1686(6) 0.032(2) Uani 1 1 d . . . D 5
H3C H 0.7040 0.3115 1.2163 0.038 Uiso 1 1 calc R U . D 5
C4C C 0.6552(5) 0.3751(5) 1.0661(6) 0.030(2) Uani 1 1 d . . . D 5
C5C C 0.5960(5) 0.4000(5) 1.0866(6) 0.032(2) Uani 1 1 d . . . D 5
C6C C 0.5462(4) 0.3588(5) 1.1336(7) 0.035(2) Uani 1 1 d . . . D 5
H6CA H 0.5076 0.3855 1.1393 0.052 Uiso 1 1 calc R U . D 5
H6CB H 0.5613 0.3461 1.1932 0.052 Uiso 1 1 calc R U . D 5
H6CC H 0.5374 0.3180 1.0988 0.052 Uiso 1 1 calc R U . D 5
C7C C 0.5837(5) 0.4665(5) 1.0629(6) 0.032(2) Uani 1 1 d . . . D 5
H7C H 0.5437 0.4856 1.0756 0.038 Uiso 1 1 calc R U . D 5
C8C C 0.6291(5) 0.5052(5) 1.0209(7) 0.035(2) Uani 1 1 d . . . D 5
C9C C 0.6145(6) 0.5777(6) 0.9929(10) 0.056(3) Uani 1 1 d . . . D 5
H9CA H 0.6421 0.5907 0.9433 0.084 Uiso 1 1 calc R U . D 5
H9CB H 0.6216 0.6080 1.0437 0.084 Uiso 1 1 calc R U . D 5
H9CC H 0.5705 0.5808 0.9738 0.084 Uiso 1 1 calc R U . D 5
C10C C 0.6885(5) 0.4786(5) 1.0064(7) 0.036(2) Uani 1 1 d . . . D 5
H10C H 0.7200 0.5060 0.9798 0.044 Uiso 1 1 calc R U . D 5
C11C C 0.7031(4) 0.4129(5) 1.0299(6) 0.030(2) Uani 1 1 d . . . D 5
C12C C 0.7688(4) 0.3867(5) 1.0129(7) 0.037(2) Uani 1 1 d . . . D 5
H12A H 0.7842 0.4043 0.9556 0.056 Uiso 1 1 calc R U . D 5
H12B H 0.7680 0.3373 1.0108 0.056 Uiso 1 1 calc R U . D 5
H12C H 0.7968 0.4015 1.0610 0.056 Uiso 1 1 calc R U . D 5
N1C N 0.6673(3) 0.3048(4) 1.0863(5) 0.0265(16) Uani 1 1 d . . . D 5

loop_
_atom_site_aniso_label
_atom_site_aniso_U_11
_atom_site_aniso_U_22
_atom_site_aniso_U_33
_atom_site_aniso_U_23
_atom_site_aniso_U_13
_atom_site_aniso_U_12
C1 0.056(8) 0.046(8) 0.032(7) 0.000 -0.003(6) 0.000
C2 0.063(9) 0.099(10) 0.042(8) 0.000 0.008(7) 0.000
C3 0.093(13) 0.107(13) 0.066(12) 0.022(11) 0.012(11) -0.014(12)
C4 0.089(13) 0.074(12) 0.056(11) 0.017(11) -0.024(11) -0.011(12)
C5 0.090(12) 0.067(12) 0.034(10) -0.008(10) -0.014(10) 0.017(10)
C6 0.079(11) 0.076(11) 0.025(8) -0.025(9) -0.014(9) 0.049(10)
C7 0.083(11) 0.096(12) 0.071(11) -0.017(10) -0.048(10) 0.042(10)
C8 0.069(6) 0.101(7) 0.051(6) -0.024(5) -0.029(5) 0.032(6)
C9 0.096(12) 0.083(12) 0.045(11) -0.024(10) -0.005(10) -0.004(11)
C10 0.124(14) 0.082(12) 0.050(11) -0.017(11) -0.014(12) -0.014(13)
C11 0.119(13) 0.082(12) 0.046(11) -0.023(10) -0.025(11) 0.028(12)
C12 0.069(6) 0.101(7) 0.051(6) -0.024(5) -0.029(5) 0.032(6)
C13 0.081(12) 0.123(14) 0.068(11) -0.014(12) 0.007(11) 0.026(12)
C14 0.086(13) 0.120(15) 0.086(12) 0.009(12) 0.051(11) 0.010(12)
C15 0.095(13) 0.099(14) 0.068(12) 0.029(11) 0.044(11) -0.025(12)
C16 0.105(14) 0.094(14) 0.076(12) 0.023(11) 0.051(11) -0.041(12)
C17 0.102(14) 0.075(12) 0.075(12) 0.029(11) -0.006(12) -0.039(11)
C18 0.109(13) 0.065(12) 0.076(12) 0.028(11) -0.027(12) -0.007(12)
C19 0.107(13) 0.059(11) 0.083(12) 0.015(11) -0.019(12) 0.037(11)
C20 0.069(6) 0.101(7) 0.051(6) -0.024(5) -0.029(5) 0.032(6)
C21 0.079(12) 0.109(12) 0.080(11) -0.019(11) -0.023(10) 0.055(11)
C22 0.069(6) 0.101(7) 0.051(6) -0.024(5) -0.029(5) 0.032(6)
C23 0.040(8) 0.135(13) 0.112(12) -0.019(13) -0.009(10) -0.004(13)
C24 0.050(11) 0.116(14) 0.115(13) -0.010(13) -0.016(11) -0.050(11)
C25 0.073(11) 0.101(13) 0.078(12) -0.012(12) -0.022(11) -0.047(11)
C26 0.115(14) 0.088(13) 0.092(13) -0.023(12) -0.026(12) -0.054(12)
C27 0.124(14) 0.065(12) 0.104(13) -0.031(12) -0.027(13) -0.057(12)
C28 0.117(14) 0.032(10) 0.084(12) -0.021(10) -0.024(12) -0.022(11)
C29 0.130(14) 0.076(12) 0.085(13) -0.032(12) -0.023(13) 0.022(13)
C30 0.106(14) 0.092(13) 0.106(14) -0.027(13) 0.012(13) 0.040(13)
C31 0.062(12) 0.118(14) 0.085(13) -0.017(13) 0.008(11) 0.050(11)
C32 0.043(11) 0.126(14) 0.100(13) -0.019(13) 0.012(11) 0.047(12)
C33 0.026(8) 0.144(15) 0.118(14) -0.011(12) 0.033(11) 0.020(10)
C34 0.074(12) 0.135(15) 0.109(14) 0.003(12) 0.066(11) -0.006(12)
C35 0.088(13) 0.127(14) 0.107(14) 0.006(13) 0.049(13) -0.042(13)
C36 0.072(12) 0.131(15) 0.126(15) -0.014(14) 0.018(13) -0.063(12)
C37 0.093(13) 0.087(13) 0.116(14) -0.019(13) 0.006(12) -0.062(12)
C38 0.118(14) 0.066(13) 0.099(13) 0.000(12) -0.002(13) -0.044(12)
C39 0.123(14) 0.052(12) 0.105(14) -0.011(13) -0.016(13) -0.015(13)
C40 0.119(13) 0.056(11) 0.107(13) 0.007(12) -0.017(12) 0.031(12)
C41 0.096(7) 0.081(7) 0.072(6) 0.001(6) -0.016(6) 0.054(6)
C42 0.081(11) 0.105(11) 0.082(11) -0.014(11) -0.008(10) 0.057(11)
C43 0.036(10) 0.120(13) 0.080(12) -0.011(12) 0.021(10) 0.036(11)
C44 0.031(8) 0.140(14) 0.100(12) -0.020(12) 0.034(9) 0.014(12)
C45 0.069(11) 0.139(14) 0.082(12) 0.004(12) 0.053(11) -0.021(11)
C46 0.086(14) 0.120(14) 0.091(13) 0.018(13) 0.028(12) -0.048(12)
C47 0.078(13) 0.106(13) 0.111(14) 0.004(13) 0.003(12) -0.071(12)
C48 0.109(13) 0.061(11) 0.111(14) -0.017(12) -0.001(12) -0.069(11)
C49 0.128(14) 0.039(10) 0.108(13) 0.014(11) -0.016(13) -0.049(11)
C50 0.128(14) 0.024(10) 0.104(13) -0.008(11) -0.038(13) -0.008(11)
C51 0.124(14) 0.034(10) 0.104(13) -0.019(11) -0.023(13) 0.031(12)
C52 0.093(13) 0.071(13) 0.106(14) -0.025(12) -0.013(12) 0.052(12)
C53 0.075(13) 0.110(14) 0.113(14) -0.013(13) -0.011(12) 0.064(12)
C54 0.074(11) 0.118(13) 0.098(13) -0.007(12) -0.036(11) 0.067(11)
C55 0.046(11) 0.150(15) 0.115(14) -0.004(12) -0.039(12) 0.034(11)
C56 0.028(7) 0.168(15) 0.125(13) 0.000 -0.001(10) 0.000
C57 0.032(9) 0.146(15) 0.113(14) -0.016(12) -0.008(11) -0.046(11)
C58 0.060(12) 0.140(15) 0.106(14) -0.028(12) -0.041(11) -0.040(11)
C59 0.089(13) 0.122(14) 0.091(13) -0.031(12) -0.018(12) -0.052(12)
C60 0.099(14) 0.093(14) 0.113(14) -0.034(13) -0.012(13) -0.047(12)
C61 0.108(14) 0.063(12) 0.099(13) -0.043(12) 0.009(13) -0.018(12)
C62 0.121(13) 0.092(12) 0.076(12) -0.034(11) -0.002(12) 0.013(12)
C63 0.096(7) 0.081(7) 0.072(6) 0.001(6) -0.016(6) 0.054(6)
C64 0.072(11) 0.120(13) 0.063(11) -0.012(11) 0.031(10) 0.040(11)
C65 0.096(8) 0.129(9) 0.039(6) -0.010(7) 0.037(6) -0.012(7)
C66 0.096(9) 0.127(10) 0.042(6) 0.002(7) 0.044(6) -0.014(8)
C67 0.098(9) 0.124(10) 0.040(7) 0.009(8) 0.043(7) -0.016(8)
C68 0.112(14) 0.090(13) 0.067(12) 0.036(11) 0.025(12) -0.035(12)
C69 0.122(14) 0.056(11) 0.083(12) 0.045(11) -0.006(12) -0.027(11)
C70 0.119(13) 0.060(11) 0.082(12) 0.036(11) -0.022(12) 0.028(11)
C71 0.120(14) 0.052(11) 0.100(13) 0.015(11) -0.025(12) 0.043(11)
C72 0.096(7) 0.081(7) 0.072(6) 0.001(6) -0.016(6) 0.054(6)
C73 0.101(12) 0.106(12) 0.060(11) 0.006(11) -0.043(11) 0.043(11)
C74 0.096(7) 0.081(7) 0.072(6) 0.001(6) -0.016(6) 0.054(6)
C75 0.121(13) 0.118(13) 0.040(10) 0.015(11) 0.024(11) 0.023(12)
C76 0.113(12) 0.128(13) 0.029(8) 0.000 0.007(9) 0.000
C77 0.099(8) 0.129(9) 0.035(6) -0.018(7) 0.028(7) -0.013(7)
C78 0.104(9) 0.127(10) 0.036(6) -0.025(7) 0.020(7) -0.017(8)
C79 0.104(9) 0.129(10) 0.038(7) -0.026(8) 0.012(8) -0.019(9)
C80 0.093(13) 0.142(14) 0.039(10) 0.003(11) -0.028(10) -0.011(11)
C81 0.096(13) 0.143(14) 0.071(12) 0.003(11) -0.057(11) 0.009(11)
C82 0.076(11) 0.173(15) 0.112(13) 0.000 -0.064(10) 0.000
Lu1 0.0231(12) 0.097(3) 0.0264(17) 0.000 -0.0056(11) 0.000
Lu2 0.022(2) 0.065(4) 0.053(4) -0.018(3) -0.003(2) -0.009(2)
Lu3 0.031(7) 0.075(8) 0.042(7) -0.012(7) 0.004(6) -0.011(7)
Lu4 0.076(5) 0.052(4) 0.058(3) -0.019(3) -0.011(3) 0.039(3)
Lu5 0.074(7) 0.101(11) 0.157(13) -0.062(9) 0.041(7) 0.033(7)
Lu6 0.099(3) 0.102(4) 0.0434(19) 0.0306(19) 0.0142(18) -0.020(2)
Lu7 0.056(4) 0.179(6) 0.058(4) 0.058(4) -0.036(3) -0.009(4)
Lu8 0.070(2) 0.184(4) 0.0416(17) 0.0571(19) -0.0252(15) -0.011(2)
Lu9 0.095(6) 0.105(6) 0.041(5) 0.000 0.015(5) 0.000
Lu10 0.100(8) 0.097(9) 0.035(7) 0.000 0.006(7) 0.000
S1B 0.091(3) 0.072(2) 0.068(2) 0.0049(19) 0.017(2) -0.005(2)
C1B 0.095(10) 0.042(6) 0.030(5) 0.003(5) 0.003(6) -0.031(7)
S2B 0.082(3) 0.059(2) 0.081(3) -0.0041(19) -0.011(2) -0.0179(19)
C2B 0.038(8) 0.039(9) 0.090(14) 0.000 0.016(9) 0.000
S3B 0.058(3) 0.060(3) 0.069(3) 0.000 0.000(2) 0.000
S4B 0.100(5) 0.166(8) 0.061(4) 0.000 0.015(4) 0.000
C2C 0.030(6) 0.035(7) 0.025(6) 0.000 0.004(5) 0.000
C3C 0.040(5) 0.038(5) 0.017(4) -0.006(4) -0.006(4) -0.002(4)
C4C 0.038(5) 0.028(5) 0.023(4) 0.000(4) 0.004(4) 0.004(4)
C5C 0.037(5) 0.038(5) 0.023(4) -0.003(4) 0.006(4) -0.002(4)
C6C 0.030(5) 0.043(6) 0.031(5) -0.001(4) 0.009(4) -0.005(4)
C7C 0.038(5) 0.033(5) 0.024(4) -0.005(4) 0.001(4) 0.002(4)
C8C 0.046(6) 0.028(5) 0.031(5) -0.003(4) 0.003(4) 0.004(4)
C9C 0.052(7) 0.034(6) 0.083(9) 0.001(6) 0.011(7) 0.004(5)
C10C 0.035(5) 0.031(5) 0.043(6) -0.001(4) 0.003(4) -0.001(4)
C11C 0.034(5) 0.029(5) 0.027(4) -0.003(4) 0.004(4) -0.002(4)
C12C 0.029(5) 0.038(5) 0.045(6) -0.003(5) 0.003(4) 0.005(4)
N1C 0.027(4) 0.028(4) 0.025(4) 0.001(3) 0.006(3) 0.000(3)

loop_
_atom_type_symbol
_atom_type_description
_atom_type_scat_dispersion_real
_atom_type_scat_dispersion_imag
_atom_type_scat_source
C C 0.0033 0.0016 'International Tables Vol C Tables 4.2.6.8 and 6.1.1.4'
H H 0.0000 0.0000 'International Tables Vol C Tables 4.2.6.8 and 6.1.1.4'
N N 0.0061 0.0033 'International Tables Vol C Tables 4.2.6.8 and 6.1.1.4'
S S 0.1246 0.1234 'International Tables Vol C Tables 4.2.6.8 and 6.1.1.4'
Lu Lu -0.4720 5.8584 'International Tables Vol C Tables 4.2.6.8 and 6.1.1.4'

loop_
_geom_angle_atom_site_label_1
_geom_angle_atom_site_label_2
_geom_angle_atom_site_label_3
_geom_angle
_geom_angle_site_symmetry_1
_geom_angle_site_symmetry_3
C9 C1 C9 82.8(19) . 7_565
C9 C1 C2C 117.2(15) . .
C9 C1 C2C 117.3(15) 7_565 .
C9 C1 C5 20.6(12) . 7_565
C9 C1 C5 102.8(16) 7_565 7_565
C2C C1 C5 110.8(12) . 7_565
C9 C1 C5 102.8(16) . .
C9 C1 C5 20.6(12) 7_565 .
C2C C1 C5 110.9(12) . .
C5 C1 C5 122(2) 7_565 .
C9 C1 C2 111.8(14) . .
C9 C1 C2 111.8(14) 7_565 .
C2C C1 C2 112.8(13) . .
C5 C1 C2 99.4(11) 7_565 .
C5 C1 C2 99.4(11) . .
C12 C2 C12 107(2) 7_565 .
C12 C2 C3 125.2(16) 7_565 7_565
C12 C2 C3 18.7(12) . 7_565
C12 C2 C3 18.7(12) 7_565 .
C12 C2 C3 125.2(16) . .
C3 C2 C3 143.2(19) 7_565 .
C12 C2 C1 119.8(11) 7_565 .
C12 C2 C1 119.8(11) . .
C3 C2 C1 106.9(9) 7_565 .
C3 C2 C1 106.9(9) . .
C12 C3 C11 105(4) 7_565 7_565
C12 C3 C15 47(2) 7_565 .
C11 C3 C15 86.4(16) 7_565 .
C12 C3 C4 116(5) 7_565 .
C11 C3 C4 21.0(11) 7_565 .
C15 C3 C4 106.7(16) . .
C12 C3 C2 71.5(19) 7_565 .
C11 C3 C2 125.7(17) 7_565 .
C15 C3 C2 117.4(16) . .
C4 C3 C2 109.6(12) . .
C12 C3 C13 26(3) 7_565 7_565
C11 C3 C13 106.2(17) 7_565 7_565
C15 C3 C13 25.5(10) . 7_565
C4 C3 C13 123.7(18) . 7_565
C2 C3 C13 92.4(13) . 7_565
C11 C4 C10 150(4) 7_565 7_565
C11 C4 C18 71(3) 7_565 .
C10 C4 C18 85(2) 7_565 .
C11 C4 C5 147(3) 7_565 .
C10 C4 C5 48.8(19) 7_565 .
C18 C4 C5 133.2(19) . .
C11 C4 C3 49(2) 7_565 .
C10 C4 C3 150(2) 7_565 .
C18 C4 C3 119.6(15) . .
C5 C4 C3 103.0(12) . .
C11 C4 C29 52(2) 7_565 7_565
C10 C4 C29 102(2) 7_565 7_565
C18 C4 C29 18.6(9) . 7_565
C5 C4 C29 147.5(19) . 7_565
C3 C4 C29 101.1(13) . 7_565
C11 C4 C12 44(2) 7_565 7_565
C10 C4 C12 144(3) 7_565 7_565
C18 C4 C12 112.5(15) . 7_565
C5 C4 C12 104.2(14) . 7_565
C3 C4 C12 14.3(13) . 7_565
C29 C4 C12 94.0(12) 7_565 7_565
C11 C4 C9 142(4) 7_565 7_565
C10 C4 C9 46.9(17) 7_565 7_565
C18 C4 C9 128.0(17) . 7_565
C5 C4 C9 10.1(16) . 7_565
C3 C4 C9 103.2(12) . 7_565
C29 C4 C9 139.8(17) 7_565 7_565
C12 C4 C9 101.8(14) 7_565 7_565
C9 C5 C10 121(5) 7_565 7_565
C9 C5 C6 61(4) 7_565 .
C10 C5 C6 70.0(19) 7_565 .
C9 C5 C4 142(6) 7_565 .
C10 C5 C4 37.9(13) 7_565 .
C6 C5 C4 107(2) . .
C9 C5 C1 69(4) 7_565 .
C10 C5 C1 150(2) 7_565 .
C6 C5 C1 129(2) . .
C4 C5 C1 115.5(17) . .
C9 C5 C8 27(4) 7_565 7_565
C10 C5 C8 105.1(19) 7_565 7_565
C6 C5 C8 36.6(14) . 7_565
C4 C5 C8 139.4(18) . 7_565
C1 C5 C8 92.9(13) . 7_565
C9 C5 C11 137(5) 7_565 7_565
C10 C5 C11 45.2(10) 7_565 7_565
C6 C5 C11 112.9(18) . 7_565
C4 C5 C11 9.0(10) . 7_565
C1 C5 C11 107.1(14) . 7_565
C8 C5 C11 141.4(16) 7_565 7_565
C26 C6 C9 142(3) 7_565 7_565
C26 C6 C8 133(2) 7_565 7_565
C9 C6 C8 78.3(16) 7_565 7_565
C26 C6 C5 122(3) 7_565 .
C9 C6 C5 24.8(15) 7_565 .
C8 C6 C5 102.2(19) 7_565 .
C26 C6 C10 73.6(17) 7_565 7_565
C9 C6 C10 70.2(14) 7_565 7_565
C8 C6 C10 147(2) 7_565 7_565
C5 C6 C10 48.4(16) . 7_565
C26 C6 C25 68.9(11) 7_565 7_565
C9 C6 C25 140(3) 7_565 7_565
C8 C6 C25 65.0(15) 7_565 7_565
C5 C6 C25 164(2) . 7_565
C10 C6 C25 140.1(18) 7_565 7_565
C26 C6 C20 13.1(11) 7_565 .
C9 C6 C20 151(3) 7_565 .
C8 C6 C20 120.4(19) 7_565 .
C5 C6 C20 134(2) . .
C10 C6 C20 86.1(16) 7_565 .
C25 C6 C20 55.8(11) 7_565 .
C26 C6 C7 114.6(17) 7_565 .
C9 C6 C7 94.1(19) 7_565 .
C8 C6 C7 19.1(13) 7_565 .
C5 C6 C7 118.8(18) . .
C10 C6 C7 155(2) 7_565 .
C25 C6 C7 47.2(13) 7_565 .
C20 C6 C7 101.6(14) . .
C26 C6 Lu1 88.1(16) 7_565 .
C9 C6 Lu1 86.1(19) 7_565 .
C8 C6 Lu1 68.6(17) 7_565 .
C5 C6 Lu1 100.9(16) . .
C10 C6 Lu1 99.3(14) 7_565 .
C25 C6 Lu1 66.7(11) 7_565 .
C20 C6 Lu1 81.7(12) . .
C7 C6 Lu1 58.6(12) . .
C26 C6 Lu3 55.0(16) 7_565 7_565
C9 C6 Lu3 104(2) 7_565 7_565
C8 C6 Lu3 102.7(19) 7_565 7_565
C5 C6 Lu3 105.1(16) . 7_565
C10 C6 Lu3 76.8(14) 7_565 7_565
C25 C6 Lu3 70.9(11) 7_565 7_565
C20 C6 Lu3 52.9(12) . 7_565
C7 C6 Lu3 88.5(14) . 7_565
Lu1 C6 Lu3 36.0(8) . 7_565
C26 C6 Lu2 71.4(15) 7_565 7_565
C9 C6 Lu2 102(2) 7_565 7_565
C8 C6 Lu2 79.0(17) 7_565 7_565
C5 C6 Lu2 112.8(17) . 7_565
C10 C6 Lu2 97.9(14) 7_565 7_565
C25 C6 Lu2 57.6(10) 7_565 7_565
C20 C6 Lu2 64.6(11) . 7_565
C7 C6 Lu2 65.0(11) . 7_565
Lu1 C6 Lu2 17.1(2) . 7_565
Lu3 C6 Lu2 23.8(7) 7_565 7_565
C8 C7 C7 106(3) 7_565 7_565
C8 C7 C25 101(4) 7_565 7_565
C7 C7 C25 150.7(13) 7_565 7_565
C8 C7 C8 80(4) 7_565 .
C7 C7 C8 26.2(14) 7_565 .
C25 C7 C8 168(3) 7_565 .
C8 C7 C22 152(4) 7_565 .
C7 C7 C22 101.6(11) 7_565 .
C25 C7 C22 50.9(11) 7_565 .
C8 C7 C22 128(2) . .
C8 C7 C6 40(4) 7_565 .
C7 C7 C6 136.8(9) 7_565 .
C25 C7 C6 63.6(16) 7_565 .
C8 C7 C6 113(2) . .
C22 C7 C6 112.8(16) . .
C8 C7 C9 21(4) 7_565 7_565
C7 C7 C9 103.1(10) 7_565 7_565
C25 C7 C9 98(2) 7_565 7_565
C8 C7 C9 78.7(18) . 7_565
C22 C7 C9 143(2) . 7_565
C6 C7 C9 34.5(11) . 7_565
C8 C7 C22 154(4) 7_565 7_565
C7 C7 C22 49.3(7) 7_565 7_565
C25 C7 C22 102.5(16) 7_565 7_565
C8 C7 C22 75.4(15) . 7_565
C22 C7 C22 52.3(12) . 7_565
C6 C7 C22 152.7(19) . 7_565
C9 C7 C22 142.9(17) 7_565 7_565
C8 C7 Lu1 104(5) 7_565 .
C7 C7 Lu1 77.6(6) 7_565 .
C25 C7 Lu1 84.9(16) 7_565 .
C8 C7 Lu1 84(2) . .
C22 C7 Lu1 75.6(13) . .
C6 C7 Lu1 86.2(15) . .
C9 C7 Lu1 82.9(14) 7_565 .
C22 C7 Lu1 68.5(10) 7_565 .
C8 C7 Lu2 110(5) 7_565 7_565
C7 C7 Lu2 92.7(6) 7_565 7_565
C25 C7 Lu2 66.8(14) 7_565 7_565
C8 C7 Lu2 102(2) . 7_565
C22 C7 Lu2 61.6(12) . 7_565
C6 C7 Lu2 82.0(14) . 7_565
C9 C7 Lu2 89.6(14) 7_565 7_565
C22 C7 Lu2 70.7(10) 7_565 7_565
Lu1 C7 Lu2 18.5(2) . 7_565
C8 C7 Lu2 116(5) 7_565 .
C7 C7 Lu2 66.7(5) 7_565 .
C25 C7 Lu2 91.2(15) 7_565 .
C8 C7 Lu2 78.2(17) . .
C22 C7 Lu2 69.5(12) . .
C6 C7 Lu2 101.1(15) . .
C9 C7 Lu2 95.3(14) 7_565 .
C22 C7 Lu2 53.8(9) 7_565 .
Lu1 C7 Lu2 14.9(2) . .
Lu2 C7 Lu2 26.0(4) 7_565 .
C7 C8 C6 121(4) 7_565 7_565
C7 C8 C7 48(4) 7_565 .
C6 C8 C7 152(3) 7_565 .
C7 C8 C8 74(3) 7_565 7_565
C6 C8 C8 146.5(15) 7_565 7_565
C7 C8 C8 26.2(14) . 7_565
C7 C8 C9 150(6) 7_565 .
C6 C8 C9 49.6(17) 7_565 .
C7 C8 C9 124(2) . .
C8 C8 C9 101.5(12) 7_565 .
C7 C8 C25 55(3) 7_565 .
C6 C8 C25 68.3(14) 7_565 .
C7 C8 C25 102.6(18) . .
C8 C8 C25 128.4(11) 7_565 .
C9 C8 C25 116.1(19) . .
C7 C8 C5 152(5) 7_565 7_565
C6 C8 C5 41.2(12) 7_565 7_565
C7 C8 C5 133(3) . 7_565
C8 C8 C5 111.1(10) 7_565 7_565
C9 C8 C5 9.7(14) . 7_565
C25 C8 C5 109.0(16) . 7_565
C7 C8 Lu1 63(4) 7_565 .
C6 C8 Lu1 85.9(17) 7_565 .
C7 C8 Lu1 65.7(18) . .
C8 C8 Lu1 74.8(5) 7_565 .
C9 C8 Lu1 87.6(18) . .
C25 C8 Lu1 73.0(13) . .
C5 C8 Lu1 91.6(13) 7_565 .
C7 C8 Lu2 59(4) 7_565 .
C6 C8 Lu2 77.3(16) 7_565 .
C7 C8 Lu2 75.5(17) . .
C8 C8 Lu2 89.2(5) 7_565 .
C9 C8 Lu2 92.5(17) . .
C25 C8 Lu2 56.9(12) . .
C5 C8 Lu2 93.8(12) 7_565 .
Lu1 C8 Lu2 16.4(2) . .
C5 C9 C6 95(4) 7_565 7_565
C5 C9 C1 91(4) 7_565 .
C6 C9 C1 173(3) 7_565 .
C5 C9 C8 144(5) 7_565 .
C6 C9 C8 52.1(19) 7_565 .
C1 C9 C8 121.4(16) . .
C5 C9 C10 40(4) 7_565 .
C6 C9 C10 63.0(17) 7_565 .
C1 C9 C10 123.9(19) . .
C8 C9 C10 114(2) . .
C5 C9 C9 137(4) 7_565 7_565
C6 C9 C9 127.3(17) 7_565 7_565
C1 C9 C9 48.6(10) . 7_565
C8 C9 C9 78.5(12) . 7_565
C10 C9 C9 149.7(15) . 7_565
C5 C9 C4 28(4) 7_565 7_565
C6 C9 C4 89.6(19) 7_565 7_565
C1 C9 C4 97.4(15) . 7_565
C8 C9 C4 140.2(19) . 7_565
C10 C9 C4 26.7(10) . 7_565
C9 C9 C4 130.3(11) 7_565 7_565
C5 C9 C7 146(5) 7_565 7_565
C6 C9 C7 51.4(18) 7_565 7_565
C1 C9 C7 122.8(15) . 7_565
C8 C9 C7 8.5(15) . 7_565
C10 C9 C7 111.7(18) . 7_565
C9 C9 C7 76.9(10) 7_565 7_565
C4 C9 C7 135.9(17) 7_565 7_565
C5 C9 Lu1 126(5) 7_565 .
C6 C9 Lu1 70.7(18) 7_565 .
C1 C9 Lu1 110.3(15) . .
C8 C9 Lu1 61.9(15) . .
C10 C9 Lu1 90.9(16) . .
C9 C9 Lu1 70.6(5) 7_565 .
C4 C9 Lu1 98.6(13) 7_565 .
C7 C9 Lu1 53.4(9) 7_565 .
C4 C10 C5 93(2) 7_565 7_565
C4 C10 C6 153(3) 7_565 7_565
C5 C10 C6 61.6(16) 7_565 7_565
C4 C10 C11 11.5(18) 7_565 .
C5 C10 C11 101.6(18) 7_565 .
C6 C10 C11 156(2) 7_565 .
C4 C10 C9 106(2) 7_565 .
C5 C10 C9 18.6(19) 7_565 .
C6 C10 C9 46.8(14) 7_565 .
C11 C10 C9 112(2) . .
C4 C10 C26 159(3) 7_565 .
C5 C10 C26 105.9(18) 7_565 .
C6 C10 C26 44.3(11) 7_565 .
C11 C10 C26 147(2) . .
C9 C10 C26 90.4(16) . .
C4 C10 C18 61.4(14) 7_565 7_565
C5 C10 C18 153.5(18) 7_565 7_565
C6 C10 C18 140.8(17) 7_565 7_565
C11 C10 C18 52.2(12) . 7_565
C9 C10 C18 157(2) . 7_565
C26 C10 C18 98.1(15) . 7_565
C4 C10 C19 109(2) 7_565 7_565
C5 C10 C19 154(2) 7_565 7_565
C6 C10 C19 93.7(12) 7_565 7_565
C11 C10 C19 99.4(15) . 7_565
C9 C10 C19 136.2(17) . 7_565
C26 C10 C19 50.0(11) . 7_565
C18 C10 C19 48.1(9) 7_565 7_565
C4 C10 C20 152(2) 7_565 7_565
C5 C10 C20 112.0(16) 7_565 7_565
C6 C10 C20 50.5(9) 7_565 7_565
C11 C10 C20 140.5(17) . 7_565
C9 C10 C20 96.0(15) . 7_565
C26 C10 C20 7.0(9) . 7_565
C18 C10 C20 91.4(12) 7_565 7_565
C19 C10 C20 43.4(6) 7_565 7_565
C4 C10 Lu3 108(2) 7_565 .
C5 C10 Lu3 111(2) 7_565 .
C6 C10 Lu3 74.7(13) 7_565 .
C11 C10 Lu3 97.7(16) . .
C9 C10 Lu3 93.8(17) . .
C26 C10 Lu3 56.2(12) . .
C18 C10 Lu3 73.4(13) 7_565 .
C19 C10 Lu3 51.2(12) 7_565 .
C20 C10 Lu3 51.8(10) 7_565 .
C4 C11 C3 110(3) 7_565 7_565
C4 C11 C18 86(2) 7_565 7_565
C3 C11 C18 164.1(17) 7_565 7_565
C4 C11 C12 119(3) 7_565 .
C3 C11 C12 19.2(15) 7_565 .
C18 C11 C12 148.6(19) 7_565 .
C4 C11 C10 18(3) 7_565 .
C3 C11 C10 123.9(17) 7_565 .
C18 C11 C10 71.2(14) 7_565 .
C12 C11 C10 127.8(19) . .
C4 C11 C29 110(3) 7_565 .
C3 C11 C29 139.9(16) 7_565 .
C18 C11 C29 24.2(9) 7_565 .
C12 C11 C29 126.3(16) . .
C10 C11 C29 94.3(16) . .
C4 C11 C15 158(3) 7_565 7_565
C3 C11 C15 51.0(10) 7_565 7_565
C18 C11 C15 113.2(13) 7_565 7_565
C12 C11 C15 38.8(8) . 7_565
C10 C11 C15 157(2) . 7_565
C29 C11 C15 89.2(12) . 7_565
C4 C11 C5 24(2) 7_565 7_565
C3 C11 C5 90.7(14) 7_565 7_565
C18 C11 C5 104.4(12) 7_565 7_565
C12 C11 C5 96.7(14) . 7_565
C10 C11 C5 33.2(12) . 7_565
C29 C11 C5 126.7(14) . 7_565
C15 C11 C5 134.0(15) 7_565 7_565
C3 C12 C15 115(3) 7_565 7_565
C3 C12 C13 145(4) 7_565 .
C15 C12 C13 35.7(13) 7_565 .
C3 C12 C11 55(3) 7_565 .
C15 C12 C11 88.7(14) 7_565 .
C13 C12 C11 120.6(16) . .
C3 C12 C2 90(2) 7_565 .
C15 C12 C2 153(2) 7_565 .
C13 C12 C2 117.1(16) . .
C11 C12 C2 116.5(15) . .
C3 C12 C4 50(4) 7_565 7_565
C15 C12 C4 105.0(15) 7_565 7_565
C13 C12 C4 135.3(17) . 7_565
C11 C12 C4 16.4(9) . 7_565
C2 C12 C4 100.1(13) . 7_565
C3 C12 C14 154(4) 7_565 7_565
C15 C12 C14 49.2(13) 7_565 7_565
C13 C12 C14 13.5(11) . 7_565
C11 C12 C14 131.8(15) . 7_565
C2 C12 C14 103.6(13) . 7_565
C4 C12 C14 144.7(16) 7_565 7_565
C14 C13 C15 167(5) 7_565 7_565
C14 C13 C12 138(4) 7_565 .
C15 C13 C12 56(2) 7_565 .
C14 C13 C31 100(3) 7_565 .
C15 C13 C31 68(2) 7_565 .
C12 C13 C31 118.2(19) . .
C14 C13 C14 23(2) 7_565 .
C15 C13 C14 170(4) 7_565 .
C12 C13 C14 115(2) . .
C31 C13 C14 118(2) . .
C14 C13 C3 144(3) 7_565 7_565
C15 C13 C3 49.2(19) 7_565 7_565
C12 C13 C3 9.0(12) . 7_565
C31 C13 C3 114.8(16) . 7_565
C14 C13 C3 122.3(18) . 7_565
C14 C13 C34 47(2) 7_565 7_565
C15 C13 C34 121(2) 7_565 7_565
C12 C13 C34 156(3) . 7_565
C31 C13 C34 53.2(13) . 7_565
C14 C13 C34 65.3(12) . 7_565
C3 C13 C34 161(2) 7_565 7_565
C14 C13 C13 39(3) 7_565 7_565
C15 C13 C13 154(3) 7_565 7_565
C12 C13 C13 98.6(10) . 7_565
C31 C13 C13 130.7(12) . 7_565
C14 C13 C13 16.7(15) . 7_565
C3 C13 C13 105.9(7) 7_565 7_565
C34 C13 C13 79.7(8) 7_565 7_565
C14 C13 C16 126(3) 7_565 7_565
C15 C13 C16 42.5(16) 7_565 7_565
C12 C13 C16 93.0(14) . 7_565
C31 C13 C16 25.9(11) . 7_565
C14 C13 C16 142(2) . 7_565
C3 C13 C16 89.0(11) 7_565 7_565
C34 C13 C16 78.6(11) 7_565 7_565
C13 C13 C16 150.1(10) 7_565 7_565
C14 C13 Lu5 94(4) 7_565 .
C15 C13 Lu5 83(3) 7_565 .
C12 C13 Lu5 92(2) . .
C31 C13 Lu5 56.3(14) . .
C14 C13 Lu5 93.6(19) . .
C3 C13 Lu5 97.3(15) 7_565 .
C34 C13 Lu5 64.2(12) 7_565 .
C13 C13 Lu5 93.0(5) 7_565 .
C16 C13 Lu5 59.0(10) 7_565 .
C13 C14 C14 141(3) 7_565 7_565
C13 C14 C15 7(3) 7_565 .
C14 C14 C15 147.9(11) 7_565 .
C13 C14 C34 113(3) 7_565 .
C14 C14 C34 97.5(9) 7_565 .
C15 C14 C34 107.0(11) . .
C13 C14 C13 124(4) 7_565 .
C14 C14 C13 16.7(15) 7_565 .
C15 C14 C13 131(2) . .
C34 C14 C13 110.5(18) . .
C13 C14 C31 58(2) 7_565 7_565
C14 C14 C31 149.4(11) 7_565 7_565
C15 C14 C31 50.9(10) . 7_565
C34 C14 C31 56.3(11) . 7_565
C13 C14 C31 152(3) . 7_565
C13 C14 C34 150(4) 7_565 7_565
C14 C14 C34 53.4(8) 7_565 7_565
C15 C14 C34 146.1(16) . 7_565
C34 C14 C34 44.0(13) . 7_565
C13 C14 C34 67.2(14) . 7_565
C31 C14 C34 98.8(13) 7_565 7_565
C13 C14 C12 29(3) 7_565 7_565
C14 C14 C12 112.1(7) 7_565 7_565
C15 C14 C12 36.1(9) . 7_565
C34 C14 C12 135.9(15) . 7_565
C13 C14 C12 95.4(16) . 7_565
C31 C14 C12 84.2(11) 7_565 7_565
C34 C14 C12 147.7(19) 7_565 7_565
C13 C14 Lu5 73(4) 7_565 7_565
C14 C14 Lu5 103.2(5) 7_565 7_565
C15 C14 Lu5 71.5(12) . 7_565
C34 C14 Lu5 62.6(13) . 7_565
C13 C14 Lu5 100(2) . 7_565
C31 C14 Lu5 52.9(11) 7_565 7_565
C34 C14 Lu5 77.7(12) 7_565 7_565
C12 C14 Lu5 78.8(11) 7_565 7_565
C13 C15 C12 89(3) 7_565 7_565
C13 C15 C31 79(2) 7_565 7_565
C12 C15 C31 151(3) 7_565 7_565
C13 C15 C3 105(3) 7_565 .
C12 C15 C3 18.5(14) 7_565 .
C31 C15 C3 162(2) 7_565 .
C13 C15 C14 6(2) 7_565 .
C12 C15 C14 94.7(18) 7_565 .
C31 C15 C14 73.9(12) 7_565 .
C3 C15 C14 111.3(15) . .
C13 C15 C16 116(2) 7_565 .
C12 C15 C16 140(2) 7_565 .
C31 C15 C16 36.9(11) 7_565 .
C3 C15 C16 132.4(17) . .
C14 C15 C16 110.5(11) . .
C13 C15 C11 135(3) 7_565 7_565
C12 C15 C11 52.5(11) 7_565 7_565
C31 C15 C11 122.1(16) 7_565 7_565
C3 C15 C11 42.5(10) . 7_565
C14 C15 C11 139.7(18) . 7_565
C16 C15 C11 90.2(14) . 7_565
C13 C15 C30 122(2) 7_565 7_565
C12 C15 C30 127.7(19) 7_565 7_565
C31 C15 C30 45.9(10) 7_565 7_565
C3 C15 C30 121.0(14) . 7_565
C14 C15 C30 117.0(12) . 7_565
C16 C15 C30 12.5(10) . 7_565
C11 C15 C30 78.5(10) 7_565 7_565
C13 C15 Lu5 80(3) 7_565 7_565
C12 C15 Lu5 97(2) 7_565 7_565
C31 C15 Lu5 55.3(13) 7_565 7_565
C3 C15 Lu5 107.5(16) . 7_565
C14 C15 Lu5 78.8(13) . 7_565
C16 C15 Lu5 60.4(11) . 7_565
C11 C15 Lu5 82.6(11) 7_565 7_565
C30 C15 Lu5 54.8(10) 7_565 7_565
C30 C16 C31 133(4) 7_565 7_565
C30 C16 C17 25(2) 7_565 .
C31 C16 C17 154(3) 7_565 .
C30 C16 C15 141(3) 7_565 .
C31 C16 C15 66.3(17) 7_565 .
C17 C16 C15 122.0(17) . .
C30 C16 C35 100(3) 7_565 .
C31 C16 C35 38.8(17) 7_565 .
C17 C16 C35 125.1(17) . .
C15 C16 C35 105.1(11) . .
C30 C16 C29 53.6(19) 7_565 7_565
C31 C16 C29 144(3) 7_565 7_565
C17 C16 C29 31.3(9) . 7_565
C15 C16 C29 90.7(14) . 7_565
C35 C16 C29 146.6(19) . 7_565
C30 C16 C13 147(3) 7_565 7_565
C31 C16 C13 45.0(15) 7_565 7_565
C17 C16 C13 137.5(18) . 7_565
C15 C16 C13 21.7(10) . 7_565
C35 C16 C13 83.6(11) . 7_565
C29 C16 C13 107.3(15) 7_565 7_565
C30 C16 C32 99(3) 7_565 7_565
C31 C16 C32 36.9(17) 7_565 7_565
C17 C16 C32 123.5(15) . 7_565
C15 C16 C32 102.4(11) . 7_565
C35 C16 C32 7.3(15) . 7_565
C29 C16 C32 141.2(16) 7_565 7_565
C13 C16 C32 80.7(12) 7_565 7_565
C30 C16 Lu5 73(3) 7_565 7_565
C31 C16 Lu5 71(2) 7_565 7_565
C17 C16 Lu5 83.5(14) . 7_565
C15 C16 Lu5 88.0(13) . 7_565
C35 C16 Lu5 70.7(14) . 7_565
C29 C16 Lu5 80.8(12) 7_565 7_565
C13 C16 Lu5 77.5(13) 7_565 7_565
C32 C16 Lu5 63.7(10) 7_565 7_565
C30 C16 Lu4 56(3) 7_565 7_565
C31 C16 Lu4 89(2) 7_565 7_565
C17 C16 Lu4 65.0(12) . 7_565
C15 C16 Lu4 99.7(14) . 7_565
C35 C16 Lu4 81.7(15) . 7_565
C29 C16 Lu4 66.5(10) 7_565 7_565
C13 C16 Lu4 93.5(12) 7_565 7_565
C32 C16 Lu4 75.3(10) 7_565 7_565
Lu5 C16 Lu4 18.6(4) 7_565 7_565
C30 C17 C29 111(3) 7_565 7_565
C30 C17 C16 20.5(18) 7_565 .
C29 C17 C16 94(2) 7_565 .
C30 C17 C38 93(2) 7_565 .
C29 C17 C38 136(2) 7_565 .
C16 C17 C38 113.1(17) . .
C30 C17 C18 123(3) 7_565 .
C29 C17 C18 12.3(14) 7_565 .
C16 C17 C18 106.5(16) . .
C38 C17 C18 126.2(17) . .
C30 C17 C52 70.7(18) 7_565 7_565
C29 C17 C52 152(3) 7_565 7_565
C16 C17 C52 91.1(14) . 7_565
C38 C17 C52 23.3(11) . 7_565
C18 C17 C52 146.3(19) . 7_565
C30 C17 C28 151(3) 7_565 7_565
C29 C17 C28 59.5(14) 7_565 7_565
C16 C17 C28 148.2(18) . 7_565
C38 C17 C28 81.4(13) . 7_565
C18 C17 C28 47.4(10) . 7_565
C52 C17 C28 104.5(14) 7_565 7_565
C30 C17 Lu4 72(3) 7_565 7_565
C29 C17 Lu4 86(2) 7_565 7_565
C16 C17 Lu4 81.1(14) . 7_565
C38 C17 Lu4 66.2(16) . 7_565
C18 C17 Lu4 86.3(14) . 7_565
C52 C17 Lu4 67.9(13) 7_565 7_565
C28 C17 Lu4 79.5(11) 7_565 7_565
C30 C17 Lu5 57(2) 7_565 7_565
C29 C17 Lu5 86(2) 7_565 7_565
C16 C17 Lu5 63.8(13) . 7_565
C38 C17 Lu5 77.4(18) . 7_565
C18 C17 Lu5 89.5(15) . 7_565
C52 C17 Lu5 72.5(13) 7_565 7_565
C28 C17 Lu5 94.3(12) 7_565 7_565
Lu4 C17 Lu5 17.4(3) 7_565 7_565
C29 C18 C28 93(2) 7_565 7_565
C29 C18 C11 89(3) 7_565 7_565
C28 C18 C11 164(2) 7_565 7_565
C29 C18 C19 131(3) 7_565 .
C28 C18 C19 42.2(11) 7_565 .
C11 C18 C19 128.3(16) 7_565 .
C29 C18 C4 112(3) 7_565 .
C28 C18 C4 148.7(18) 7_565 .
C11 C18 C4 23.6(10) 7_565 .
C19 C18 C4 106.9(15) . .
C29 C18 C17 19(2) 7_565 .
C28 C18 C17 74.5(12) 7_565 .
C11 C18 C17 107.8(15) 7_565 .
C19 C18 C17 114.6(13) . .
C4 C18 C17 131.2(17) . .
C29 C18 C10 142(4) 7_565 7_565
C28 C18 C10 115.5(15) 7_565 7_565
C11 C18 C10 56.6(8) 7_565 7_565
C19 C18 C10 73.4(12) . 7_565
C4 C18 C10 33.6(11) . 7_565
C17 C18 C10 157(2) . 7_565
C29 C18 C30 8(4) 7_565 7_565
C28 C18 C30 91.4(13) 7_565 7_565
C11 C18 C30 88.5(13) 7_565 7_565
C19 C18 C30 126.7(15) . 7_565
C4 C18 C30 111.4(15) . 7_565
C17 C18 C30 20.3(10) . 7_565
C10 C18 C30 137.6(16) 7_565 7_565
C29 C18 Lu4 62(4) 7_565 7_565
C28 C18 Lu4 73.2(14) 7_565 7_565
C11 C18 Lu4 93.9(15) 7_565 7_565
C19 C18 Lu4 82.8(14) . 7_565
C4 C18 Lu4 102.3(16) . 7_565
C17 C18 Lu4 60.6(12) . 7_565
C10 C18 Lu4 101.0(14) 7_565 7_565
C30 C18 Lu4 54.2(9) 7_565 7_565
C29 C18 Lu3 100(4) 7_565 7_565
C28 C18 Lu3 64.3(15) 7_565 7_565
C11 C18 Lu3 99.6(17) 7_565 7_565
C19 C18 Lu3 50.0(14) . 7_565
C4 C18 Lu3 92.6(16) . 7_565
C17 C18 Lu3 94.9(15) . 7_565
C10 C18 Lu3 73.3(13) 7_565 7_565
C30 C18 Lu3 92.2(12) 7_565 7_565
Lu4 C18 Lu3 38.2(7) 7_565 7_565
C27 C19 C28 115(3) 7_565 7_565
C27 C19 C18 172(4) 7_565 .
C28 C19 C18 61.2(14) 7_565 .
C27 C19 C20 49(2) 7_565 .
C28 C19 C20 163(2) 7_565 .
C18 C19 C20 133.7(17) . .
C27 C19 C26 71.6(19) 7_565 7_565
C28 C19 C26 172(3) 7_565 7_565
C18 C19 C26 111.9(15) . 7_565
C20 C19 C26 22.1(10) . 7_565
C27 C19 C40 54.5(19) 7_565 .
C28 C19 C40 61.0(15) 7_565 .
C18 C19 C40 120.0(14) . .
C20 C19 C40 102.4(15) . .
C26 C19 C40 124.0(16) 7_565 .
C27 C19 C10 125(2) 7_565 7_565
C28 C19 C10 119.6(17) 7_565 7_565
C18 C19 C10 58.5(10) . 7_565
C20 C19 C10 75.4(12) . 7_565
C26 C19 C10 53.5(9) 7_565 7_565
C40 C19 C10 162(2) . 7_565
C27 C19 C29 159(3) 7_565 7_565
C28 C19 C29 49.5(12) 7_565 7_565
C18 C19 C29 14.0(9) . 7_565
C20 C19 C29 143.5(18) . 7_565
C26 C19 C29 123.0(15) 7_565 7_565
C40 C19 C29 106.3(13) . 7_565
C10 C19 C29 70.3(10) 7_565 7_565
C27 C19 Lu3 73(3) 7_565 7_565
C28 C19 Lu3 99(2) 7_565 7_565
C18 C19 Lu3 100.5(18) . 7_565
C20 C19 Lu3 72.5(16) . 7_565
C26 C19 Lu3 77.2(16) 7_565 7_565
C40 C19 Lu3 74.2(17) . 7_565
C10 C19 Lu3 88.6(15) 7_565 7_565
C29 C19 Lu3 94.1(14) 7_565 7_565
C27 C19 Lu4 105(3) 7_565 7_565
C28 C19 Lu4 65.1(19) 7_565 7_565
C18 C19 Lu4 67.9(13) . 7_565
C20 C19 Lu4 110.4(16) . 7_565
C26 C19 Lu4 108.8(16) 7_565 7_565
C40 C19 Lu4 74.7(14) . 7_565
C10 C19 Lu4 89.5(11) 7_565 7_565
C29 C19 Lu4 57.9(10) 7_565 7_565
Lu3 C19 Lu4 39.0(8) 7_565 7_565
C26 C20 C27 110(3) 7_565 7_565
C26 C20 C19 80(3) 7_565 .
C27 C20 C19 30.0(11) 7_565 .
C26 C20 C25 87(3) 7_565 7_565
C27 C20 C25 156(2) 7_565 7_565
C19 C20 C25 157(2) . 7_565
C26 C20 C21 137(4) 7_565 .
C27 C20 C21 107.1(17) 7_565 .
C19 C20 C21 133.8(18) . .
C25 C20 C21 51.9(11) 7_565 .
C26 C20 C6 27(3) 7_565 .
C27 C20 C6 134.0(19) 7_565 .
C19 C20 C6 104.4(17) . .
C25 C20 C6 60.1(13) 7_565 .
C21 C20 C6 110.7(16) . .
C26 C20 C48 156(3) 7_565 7_565
C27 C20 C48 48.6(11) 7_565 7_565
C19 C20 C48 77.8(12) . 7_565
C25 C20 C48 110.7(13) 7_565 7_565
C21 C20 C48 59.1(11) . 7_565
C6 C20 C48 159.9(19) . 7_565
C26 C20 C10 19(2) 7_565 7_565
C27 C20 C10 91.2(14) 7_565 7_565
C19 C20 C10 61.2(12) . 7_565
C25 C20 C10 102.7(15) 7_565 7_565
C21 C20 C10 147.4(19) . 7_565
C6 C20 C10 43.4(13) . 7_565
C48 C20 C10 136.3(12) 7_565 7_565
C26 C20 Lu3 95(4) 7_565 7_565
C27 C20 Lu3 69.3(18) 7_565 7_565
C19 C20 Lu3 70.0(16) . 7_565
C25 C20 Lu3 92.6(17) 7_565 7_565
C21 C20 Lu3 78.7(15) . 7_565
C6 C20 Lu3 93.4(16) . 7_565
C48 C20 Lu3 68.3(12) 7_565 7_565
C10 C20 Lu3 83.2(12) 7_565 7_565
C26 C20 Lu2 96(4) 7_565 7_565
C27 C20 Lu2 94.1(17) 7_565 7_565
C19 C20 Lu2 96.2(15) . 7_565
C25 C20 Lu2 66.2(12) 7_565 7_565
C21 C20 Lu2 60.9(12) . 7_565
C6 C20 Lu2 82.6(13) . 7_565
C48 C20 Lu2 77.3(9) 7_565 7_565
C10 C20 Lu2 91.8(11) 7_565 7_565
Lu3 C20 Lu2 26.6(9) 7_565 7_565
C26 C20 Lu1 81(4) 7_565 .
C27 C20 Lu1 104.6(18) 7_565 .
C19 C20 Lu1 99.2(16) . .
C25 C20 Lu1 59.7(12) 7_565 .
C21 C20 Lu1 69.8(12) . .
C6 C20 Lu1 66.5(12) . .
C48 C20 Lu1 93.4(10) 7_565 .
C10 C20 Lu1 79.7(10) 7_565 .
Lu3 C20 Lu1 35.4(10) 7_565 .
Lu2 C20 Lu1 16.0(2) 7_565 .
C24 C21 C47 86.6(17) 7_565 7_565
C24 C21 C25 81.1(16) 7_565 7_565
C47 C21 C25 163(2) 7_565 7_565
C24 C21 C42 95.4(19) 7_565 .
C47 C21 C42 8.9(11) 7_565 .
C25 C21 C42 167(2) 7_565 .
C24 C21 C20 140(2) 7_565 .
C47 C21 C20 126.4(17) 7_565 .
C25 C21 C20 61.1(13) 7_565 .
C42 C21 C20 118.2(16) . .
C24 C21 C22 29.4(14) 7_565 .
C47 C21 C22 115.1(15) 7_565 .
C25 C21 C22 51.7(12) 7_565 .
C42 C21 C22 123.9(16) . .
C20 C21 C22 111.2(17) . .
C24 C21 C48 140(2) 7_565 7_565
C47 C21 C48 55.3(9) 7_565 7_565
C25 C21 C48 133.0(15) 7_565 7_565
C42 C21 C48 46.6(11) . 7_565
C20 C21 C48 72.3(11) . 7_565
C22 C21 C48 161.3(19) . 7_565
C24 C21 C26 128.6(19) 7_565 7_565
C47 C21 C26 135.0(16) 7_565 7_565
C25 C21 C26 50.7(8) 7_565 7_565
C42 C21 C26 127.4(15) . 7_565
C20 C21 C26 11.0(11) . 7_565
C22 C21 C26 100.2(12) . 7_565
C48 C21 C26 82.4(10) 7_565 7_565
C24 C21 Lu2 75(2) 7_565 7_565
C47 C21 Lu2 85.9(16) 7_565 7_565
C25 C21 Lu2 79.5(14) 7_565 7_565
C42 C21 Lu2 87.9(16) . 7_565
C20 C21 Lu2 83.9(14) . 7_565
C22 C21 Lu2 72.1(13) . 7_565
C48 C21 Lu2 90.4(12) 7_565 7_565
C26 C21 Lu2 79.2(10) 7_565 7_565
C24 C21 Lu3 103(3) 7_565 7_565
C47 C21 Lu3 83.7(18) 7_565 7_565
C25 C21 Lu3 87.6(16) 7_565 7_565
C42 C21 Lu3 81.3(17) . 7_565
C20 C21 Lu3 64.0(14) . 7_565
C22 C21 Lu3 98.4(17) . 7_565
C48 C21 Lu3 65.9(13) 7_565 7_565
C26 C21 Lu3 63.6(11) 7_565 7_565
Lu2 C21 Lu3 28.3(9) 7_565 7_565
C24 C21 Lu1 71(2) 7_565 .
C47 C21 Lu1 100.0(17) 7_565 .
C25 C21 Lu1 64.7(13) 7_565 .
C42 C21 Lu1 102.6(16) . .
C20 C21 Lu1 79.8(13) . .
C22 C21 Lu1 61.2(12) . .
C48 C21 Lu1 102.7(12) 7_565 .
C26 C21 Lu1 72.8(9) 7_565 .
Lu2 C21 Lu1 15.1(3) 7_565 .
Lu3 C21 Lu1 37.3(9) 7_565 .
C24 C22 C23 83.3(15) 7_565 7_565
C24 C22 C25 83.6(17) 7_565 7_565
C23 C22 C25 161(2) 7_565 7_565
C24 C22 C23 94(2) 7_565 .
C23 C22 C23 11.5(12) 7_565 .
C25 C22 C23 163(3) 7_565 .
C24 C22 C21 28.7(14) 7_565 .
C23 C22 C21 111.0(14) 7_565 .
C25 C22 C21 54.9(12) 7_565 .
C23 C22 C21 121.2(15) . .
C24 C22 C7 131(3) 7_565 .
C23 C22 C7 135(2) 7_565 .
C25 C22 C7 50.7(14) 7_565 .
C23 C22 C7 124.2(17) . .
C21 C22 C7 103.7(16) . .
C24 C22 C22 137.5(17) 7_565 7_565
C23 C22 C22 58.2(11) 7_565 7_565
C25 C22 C22 128.1(13) 7_565 7_565
C23 C22 C22 46.6(9) . 7_565
C21 C22 C22 154.1(12) . 7_565
C7 C22 C22 78.4(11) . 7_565
C24 C22 C7 152(3) 7_565 7_565
C23 C22 C7 106.8(16) 7_565 7_565
C25 C22 C7 79.4(13) 7_565 7_565
C23 C22 C7 95.3(13) . 7_565
C21 C22 C7 129.1(15) . 7_565
C7 C22 C7 29.2(14) . 7_565
C22 C22 C7 49.3(7) 7_565 7_565
C24 C22 Lu2 73(2) 7_565 7_565
C23 C22 Lu2 84.4(16) 7_565 7_565
C25 C22 Lu2 79.0(15) 7_565 7_565
C23 C22 Lu2 84.1(14) . 7_565
C21 C22 Lu2 69.7(13) . 7_565
C7 C22 Lu2 82.2(15) . 7_565
C22 C22 Lu2 85.3(4) 7_565 7_565
C7 C22 Lu2 81.6(12) 7_565 7_565
C24 C22 Lu1 93(3) 7_565 .
C23 C22 Lu1 88.2(17) 7_565 .
C25 C22 Lu1 79.1(16) 7_565 .
C23 C22 Lu1 84.0(14) . .
C21 C22 Lu1 86.3(14) . .
C7 C22 Lu1 66.5(13) . .
C22 C22 Lu1 70.7(4) 7_565 .
C7 C22 Lu1 61.8(10) 7_565 .
Lu2 C22 Lu1 20.0(3) 7_565 .
C24 C22 Lu2 95(2) 7_565 .
C23 C22 Lu2 71.0(15) 7_565 .
C25 C22 Lu2 96.9(17) 7_565 .
C23 C22 Lu2 66.3(12) . .
C21 C22 Lu2 96.7(14) . .
C7 C22 Lu2 78.0(13) . .
C22 C22 Lu2 58.1(4) 7_565 .
C7 C22 Lu2 64.9(10) 7_565 .
Lu2 C22 Lu2 27.2(4) 7_565 .
Lu1 C22 Lu2 17.8(2) . .
C23 C23 C22 121.8(11) 7_565 7_565
C23 C23 C44 94.3(9) 7_565 7_565
C22 C23 C44 136.6(18) 7_565 7_565
C23 C23 C24 155.4(10) 7_565 .
C22 C23 C24 37.7(11) 7_565 .
C44 C23 C24 100.3(13) 7_565 .
C23 C23 C22 46.6(10) 7_565 .
C22 C23 C22 75.2(17) 7_565 .
C44 C23 C22 135.0(17) 7_565 .
C24 C23 C22 111.0(14) . .
C23 C23 C44 72.5(9) 7_565 .
C22 C23 C44 153(2) 7_565 .
C44 C23 C44 21.9(13) 7_565 .
C24 C23 C44 120.7(13) . .
C22 C23 C44 114.8(15) . .
C23 C23 C24 19.9(9) 7_565 7_565
C22 C23 C24 103.9(14) 7_565 7_565
C44 C23 C24 105.9(13) 7_565 7_565
C24 C23 C24 135.4(18) . 7_565
C22 C23 C24 30.2(9) . 7_565
C44 C23 C24 84.9(12) . 7_565
C23 C23 Lu2 100.4(4) 7_565 .
C22 C23 Lu2 66.6(15) 7_565 .
C44 C23 Lu2 85.1(12) 7_565 .
C24 C23 Lu2 61.6(12) . .
C22 C23 Lu2 82.3(14) . .
C44 C23 Lu2 89.2(12) . .
C24 C23 Lu2 85.2(11) 7_565 .
C23 C23 Lu2 72.2(4) 7_565 7_565
C22 C23 Lu2 82.5(16) 7_565 7_565
C44 C23 Lu2 87.4(12) 7_565 7_565
C24 C23 Lu2 88.7(14) . 7_565
C22 C23 Lu2 62.7(13) . 7_565
C44 C23 Lu2 80.9(12) . 7_565
C24 C23 Lu2 57.8(10) 7_565 7_565
Lu2 C23 Lu2 28.2(4) . 7_565
C23 C23 Lu1 86.4(3) 7_565 .
C22 C23 Lu1 65.0(15) 7_565 .
C44 C23 Lu1 97.5(13) 7_565 .
C24 C23 Lu1 72.2(12) . .
C22 C23 Lu1 64.4(13) . .
C44 C23 Lu1 95.8(12) . .
C24 C23 Lu1 69.2(10) 7_565 .
Lu2 C23 Lu1 18.0(3) . .
Lu2 C23 Lu1 18.1(2) 7_565 .
C21 C24 C22 122(2) 7_565 7_565
C21 C24 C23 167(3) 7_565 .
C22 C24 C23 59.0(14) 7_565 .
C21 C24 C25 62.8(16) 7_565 .
C22 C24 C25 59.1(16) 7_565 .
C23 C24 C25 116.8(14) . .
C21 C24 C47 58.1(16) 7_565 .
C22 C24 C47 169(3) 7_565 .
C23 C24 C47 118.1(12) . .
C25 C24 C47 119.9(14) . .
C21 C24 C42 54.6(15) 7_565 7_565
C22 C24 C42 168(3) 7_565 7_565
C23 C24 C42 121.4(12) . 7_565
C25 C24 C42 116.4(14) . 7_565
C47 C24 C42 3.5(9) . 7_565
C21 C24 C23 164(3) 7_565 7_565
C22 C24 C23 55.6(15) 7_565 7_565
C23 C24 C23 4.7(5) . 7_565
C25 C24 C23 112.7(14) . 7_565
C47 C24 C23 120.8(11) . 7_565
C42 C24 C23 124.0(11) 7_565 7_565
C21 C24 Lu2 83(3) 7_565 .
C22 C24 Lu2 85(2) 7_565 .
C23 C24 Lu2 84.2(13) . .
C25 C24 Lu2 79.3(13) . .
C47 C24 Lu2 83.6(14) . .
C42 C24 Lu2 83.1(13) 7_565 .
C23 C24 Lu2 81.0(12) 7_565 .
C21 C24 Lu1 91(2) 7_565 .
C22 C24 Lu1 68(2) 7_565 .
C23 C24 Lu1 77.1(12) . .
C25 C24 Lu1 69.7(12) . .
C47 C24 Lu1 100.8(15) . .
C42 C24 Lu1 100.1(13) 7_565 .
C23 C24 Lu1 73.2(11) 7_565 .
Lu2 C24 Lu1 17.2(3) . .
C21 C24 Lu3 59(2) 7_565 .
C22 C24 Lu3 101(3) 7_565 .
C23 C24 Lu3 107.8(16) . .
C25 C24 Lu3 72.9(13) . .
C47 C24 Lu3 68.8(14) . .
C42 C24 Lu3 67.2(13) 7_565 .
C23 C24 Lu3 104.9(14) 7_565 .
Lu2 C24 Lu3 24.1(8) . .
Lu1 C24 Lu3 36.7(8) . .
C21 C24 Lu2 105(3) 7_565 7_565
C22 C24 Lu2 68(2) 7_565 7_565
C23 C24 Lu2 62.4(12) . 7_565
C25 C24 Lu2 83.9(13) . 7_565
C47 C24 Lu2 101.0(15) . 7_565
C42 C24 Lu2 101.4(13) 7_565 7_565
C23 C24 Lu2 58.8(10) 7_565 7_565
Lu2 C24 Lu2 23.2(4) . 7_565
Lu1 C24 Lu2 16.35(19) . 7_565
Lu3 C24 Lu2 47.1(8) . 7_565
C7 C25 C22 78.4(17) 7_565 7_565
C7 C25 C21 146(2) 7_565 7_565
C22 C25 C21 73.4(11) 7_565 7_565
C7 C25 C24 114.0(19) 7_565 .
C22 C25 C24 37.3(10) 7_565 .
C21 C25 C24 36.1(10) 7_565 .
C7 C25 C20 131(2) 7_565 7_565
C22 C25 C20 137.5(16) 7_565 7_565
C21 C25 C20 67.0(10) 7_565 7_565
C24 C25 C20 102.0(14) . 7_565
C7 C25 C8 23.6(16) 7_565 .
C22 C25 C8 102.0(17) 7_565 .
C21 C25 C8 161(2) 7_565 .
C24 C25 C8 136.9(19) . .
C20 C25 C8 110.3(15) 7_565 .
C7 C25 C6 69.2(19) 7_565 7_565
C22 C25 C6 144(2) 7_565 7_565
C21 C25 C6 129.2(18) 7_565 7_565
C24 C25 C6 154.3(19) . 7_565
C20 C25 C6 64.1(12) 7_565 7_565
C8 C25 C6 46.7(13) . 7_565
C7 C25 C26 111(2) 7_565 .
C22 C25 C26 152.9(19) 7_565 .
C21 C25 C26 88.0(14) 7_565 .
C24 C25 C26 121.8(15) . .
C20 C25 C26 21.4(10) 7_565 .
C8 C25 C26 89.2(14) . .
C6 C25 C26 42.7(12) 7_565 .
C7 C25 Lu2 85.1(16) 7_565 .
C22 C25 Lu2 70.8(14) 7_565 .
C21 C25 Lu2 68.8(13) 7_565 .
C24 C25 Lu2 65.0(12) . .
C20 C25 Lu2 80.9(12) 7_565 .
C8 C25 Lu2 92.4(14) . .
C6 C25 Lu2 90.6(12) 7_565 .
C26 C25 Lu2 84.3(12) . .
C7 C25 Lu1 66.2(15) 7_565 .
C22 C25 Lu1 72.3(15) 7_565 .
C21 C25 Lu1 87.9(14) 7_565 .
C24 C25 Lu1 78.4(13) . .
C20 C25 Lu1 91.1(13) 7_565 .
C8 C25 Lu1 73.4(13) . .
C6 C25 Lu1 80.3(12) 7_565 .
C26 C25 Lu1 87.8(13) . .
Lu2 C25 Lu1 19.4(3) . .
C7 C25 Lu3 100.6(19) 7_565 .
C22 C25 Lu3 93.7(16) 7_565 .
C21 C25 Lu3 64.1(14) 7_565 .
C24 C25 Lu3 76.8(13) . .
C20 C25 Lu3 55.5(13) 7_565 .
C8 C25 Lu3 98.5(16) . .
C6 C25 Lu3 77.5(13) 7_565 .
C26 C25 Lu3 59.9(13) . .
Lu2 C25 Lu3 25.4(7) . .
Lu1 C25 Lu3 37.8(8) . .
C20 C26 C6 140(4) 7_565 7_565
C20 C26 C27 48(2) 7_565 .
C6 C26 C27 162(2) 7_565 .
C20 C26 C19 78(3) 7_565 7_565
C6 C26 C19 137.1(19) 7_565 7_565
C27 C26 C19 29.8(9) . 7_565
C20 C26 C25 72(3) 7_565 .
C6 C26 C25 68.4(16) 7_565 .
C27 C26 C25 117.9(14) . .
C19 C26 C25 144.5(16) 7_565 .
C20 C26 C10 154(3) 7_565 .
C6 C26 C10 62.1(16) 7_565 .
C27 C26 C10 106.1(15) . .
C19 C26 C10 76.5(14) 7_565 .
C25 C26 C10 128.7(17) . .
C20 C26 C21 32(3) 7_565 7_565
C6 C26 C21 108.7(18) 7_565 7_565
C27 C26 C21 76.6(10) . 7_565
C19 C26 C21 104.9(12) 7_565 7_565
C25 C26 C21 41.3(9) . 7_565
C10 C26 C21 156.4(19) . 7_565
C20 C26 Lu3 71(4) 7_565 .
C6 C26 Lu3 103(2) 7_565 .
C27 C26 Lu3 62.9(15) . .
C19 C26 Lu3 66.2(15) 7_565 .
C25 C26 Lu3 86.4(14) . .
C10 C26 Lu3 91.6(15) . .
C21 C26 Lu3 68.5(11) 7_565 .
C20 C26 Lu2 73(4) 7_565 .
C6 C26 Lu2 86.0(17) 7_565 .
C27 C26 Lu2 83.2(13) . .
C19 C26 Lu2 91.4(14) 7_565 .
C25 C26 Lu2 62.1(11) . .
C10 C26 Lu2 100.8(14) . .
C21 C26 Lu2 55.8(8) 7_565 .
Lu3 C26 Lu2 25.4(9) . .
C20 C26 Lu1 88(4) 7_565 .
C6 C26 Lu1 69.7(16) 7_565 .
C27 C26 Lu1 98.1(14) . .
C19 C26 Lu1 100.6(14) 7_565 .
C25 C26 Lu1 60.9(11) . .
C10 C26 Lu1 89.2(13) . .
C21 C26 Lu1 67.3(9) 7_565 .
Lu3 C26 Lu1 36.1(9) . .
Lu2 C26 Lu1 16.8(2) . .
C19 C27 C20 100(2) 7_565 7_565
C19 C27 C40 96(2) 7_565 7_565
C20 C27 C40 156(2) 7_565 7_565
C19 C27 C26 79(2) 7_565 .
C20 C27 C26 21.8(11) 7_565 .
C40 C27 C26 163(3) 7_565 .
C19 C27 C48 157(3) 7_565 .
C20 C27 C48 96.4(15) 7_565 .
C40 C27 C48 63.7(13) 7_565 .
C26 C27 C48 117.6(14) . .
C19 C27 C28 38.0(18) 7_565 .
C20 C27 C28 138.2(19) 7_565 .
C40 C27 C28 58.6(13) 7_565 .
C26 C27 C28 116.5(15) . .
C48 C27 C28 122.3(15) . .
C19 C27 C41 138(2) 7_565 7_565
C20 C27 C41 111.9(15) 7_565 7_565
C40 C27 C41 46.1(10) 7_565 7_565
C26 C27 C41 131.2(14) . 7_565
C48 C27 C41 19.3(10) . 7_565
C28 C27 C41 103.8(13) . 7_565
C19 C27 Lu3 87(3) 7_565 .
C20 C27 Lu3 82(2) 7_565 .
C40 C27 Lu3 82.5(19) 7_565 .
C26 C27 Lu3 81.4(17) . .
C48 C27 Lu3 79.9(14) . .
C28 C27 Lu3 89.5(16) . .
C41 C27 Lu3 72.3(13) 7_565 .
C19 C27 Lu2 99(3) 7_565 .
C20 C27 Lu2 63.5(17) 7_565 .
C40 C27 Lu2 97.2(17) 7_565 .
C26 C27 Lu2 68.3(13) . .
C48 C27 Lu2 74.5(12) . .
C28 C27 Lu2 108.9(14) . .
C41 C27 Lu2 73.6(10) 7_565 .
Lu3 C27 Lu2 20.2(9) . .
C19 C28 C18 76.6(16) 7_565 7_565
C19 C28 C40 78.3(14) 7_565 7_565
C18 C28 C40 150(2) 7_565 7_565
C19 C28 C29 99(2) 7_565 .
C18 C28 C29 24.7(10) 7_565 .
C40 C28 C29 154(2) 7_565 .
C19 C28 C50 118.5(19) 7_565 .
C18 C28 C50 152(2) 7_565 .
C40 C28 C50 41.0(12) 7_565 .
C29 C28 C50 129.5(17) . .
C19 C28 C27 27.3(13) 7_565 .
C18 C28 C27 103.7(16) 7_565 .
C40 C28 C27 51.5(12) 7_565 .
C29 C28 C27 125.3(18) . .
C50 C28 C27 92.4(14) . .
C19 C28 C17 131(2) 7_565 7_565
C18 C28 C17 58.0(8) 7_565 7_565
C40 C28 C17 135.5(17) 7_565 7_565
C29 C28 C17 33.5(9) . 7_565
C50 C28 C17 98.1(14) . 7_565
C27 C28 C17 152.7(19) . 7_565
C19 C28 C39 123.1(19) 7_565 7_565
C18 C28 C39 140.8(18) 7_565 7_565
C40 C28 C39 48.8(9) 7_565 7_565
C29 C28 C39 118.5(15) . 7_565
C50 C28 C39 11.4(15) . 7_565
C27 C28 C39 98.8(13) . 7_565
C17 C28 C39 88.2(11) 7_565 7_565
C19 C28 C38 149(3) 7_565 7_565
C18 C28 C38 101.2(12) 7_565 7_565
C40 C28 C38 91.8(13) 7_565 7_565
C29 C28 C38 76.8(12) . 7_565
C50 C28 C38 53.3(11) . 7_565
C27 C28 C38 137.3(16) . 7_565
C17 C28 C38 44.9(7) 7_565 7_565
C39 C28 C38 43.4(6) 7_565 7_565
C19 C28 Lu3 59(2) 7_565 .
C18 C28 Lu3 88.9(16) 7_565 .
C40 C28 Lu3 63.7(16) 7_565 .
C29 C28 Lu3 92.8(16) . .
C50 C28 Lu3 81.3(17) . .
C27 C28 Lu3 56.1(13) . .
C17 C28 Lu3 100.7(13) 7_565 .
C39 C28 Lu3 77.6(15) 7_565 .
C38 C28 Lu3 90.6(13) 7_565 .
C19 C28 Lu4 95(2) 7_565 .
C18 C28 Lu4 79.0(14) 7_565 .
C40 C28 Lu4 86.8(15) 7_565 .
C29 C28 Lu4 67.5(13) . .
C50 C28 Lu4 76.5(15) . .
C27 C28 Lu4 97.0(14) . .
C17 C28 Lu4 61.6(10) 7_565 .
C39 C28 Lu4 66.6(13) 7_565 .
C38 C28 Lu4 54.8(11) 7_565 .
Lu3 C28 Lu4 40.9(7) . .
C18 C29 C17 149(3) 7_565 7_565
C18 C29 C28 62(2) 7_565 .
C17 C29 C28 87.0(18) 7_565 .
C18 C29 C30 169(5) 7_565 .
C17 C29 C30 32.7(16) 7_565 .
C28 C29 C30 114.8(16) . .
C18 C29 C11 67(3) 7_565 .
C17 C29 C11 144(2) 7_565 .
C28 C29 C11 126.9(17) . .
C30 C29 C11 112.1(16) . .
C18 C29 C4 49(2) 7_565 7_565
C17 C29 C4 162(2) 7_565 7_565
C28 C29 C4 109.1(15) . 7_565
C30 C29 C4 129.1(17) . 7_565
C11 C29 C4 18.0(9) . 7_565
C18 C29 C16 156(3) 7_565 7_565
C17 C29 C16 54.4(15) 7_565 7_565
C28 C29 C16 137.5(16) . 7_565
C30 C29 C16 23.1(10) . 7_565
C11 C29 C16 89.9(12) . 7_565
C4 C29 C16 107.6(13) 7_565 7_565
C18 C29 C19 35(2) 7_565 7_565
C17 C29 C19 117(2) 7_565 7_565
C28 C29 C19 31.1(10) . 7_565
C30 C29 C19 138.4(17) . 7_565
C11 C29 C19 95.8(14) . 7_565
C4 C29 C19 78.3(11) 7_565 7_565
C16 C29 C19 154.3(18) 7_565 7_565
C18 C29 Lu4 106(4) 7_565 .
C17 C29 Lu4 72(2) 7_565 .
C28 C29 Lu4 79.7(13) . .
C30 C29 Lu4 63.5(14) . .
C11 C29 Lu4 100.6(16) . .
C4 C29 Lu4 102.0(14) 7_565 .
C16 C29 Lu4 72.3(11) 7_565 .
C19 C29 Lu4 82.0(11) 7_565 .
C18 C29 Lu5 112(4) 7_565 .
C17 C29 Lu5 75(2) 7_565 .
C28 C29 Lu5 96.6(15) . .
C30 C29 Lu5 56.9(14) . .
C11 C29 Lu5 88.9(15) . .
C4 C29 Lu5 94.5(13) 7_565 .
C16 C29 Lu5 59.6(10) 7_565 .
C19 C29 Lu5 95.4(13) 7_565 .
Lu4 C29 Lu5 17.0(4) . .
C18 C29 Lu3 69(4) 7_565 .
C17 C29 Lu3 101(2) 7_565 .
C28 C29 Lu3 58.4(14) . .
C30 C29 Lu3 100.6(17) . .
C11 C29 Lu3 90.1(16) . .
C4 C29 Lu3 81.2(13) 7_565 .
C16 C29 Lu3 107.8(14) 7_565 .
C19 C29 Lu3 47.4(11) 7_565 .
Lu4 C29 Lu3 37.2(6) . .
Lu5 C29 Lu3 48.2(7) . .
C16 C30 C17 135(4) 7_565 7_565
C16 C30 C29 103(3) 7_565 .
C17 C30 C29 36.0(16) 7_565 .
C16 C30 C31 26(2) 7_565 .
C17 C30 C31 156(3) 7_565 .
C29 C30 C31 120.0(19) . .
C16 C30 C52 149(3) 7_565 .
C17 C30 C52 76(2) 7_565 .
C29 C30 C52 107.7(17) . .
C31 C30 C52 125.7(19) . .
C16 C30 C35 56(2) 7_565 7_565
C17 C30 C35 169(3) 7_565 7_565
C29 C30 C35 150(2) . 7_565
C31 C30 C35 33.0(10) . 7_565
C52 C30 C35 93.5(15) . 7_565
C16 C30 C38 167(3) 7_565 7_565
C17 C30 C38 57.9(19) 7_565 7_565
C29 C30 C38 87.9(14) . 7_565
C31 C30 C38 142(2) . 7_565
C52 C30 C38 19.8(11) . 7_565
C35 C30 C38 111.5(15) 7_565 7_565
C16 C30 C15 26(2) 7_565 7_565
C17 C30 C15 115(2) 7_565 7_565
C29 C30 C15 79.8(12) . 7_565
C31 C30 C15 41.5(11) . 7_565
C52 C30 C15 162(2) . 7_565
C35 C30 C15 74.4(11) 7_565 7_565
C38 C30 C15 158.7(18) 7_565 7_565
C16 C30 C18 104(2) 7_565 7_565
C17 C30 C18 36.9(17) 7_565 7_565
C29 C30 C18 3.2(14) . 7_565
C31 C30 C18 119.3(16) . 7_565
C52 C30 C18 106.9(15) . 7_565
C35 C30 C18 148.6(17) 7_565 7_565
C38 C30 C18 87.1(11) 7_565 7_565
C15 C30 C18 79.7(10) 7_565 7_565
C16 C30 Lu4 109(3) 7_565 .
C17 C30 Lu4 87(2) 7_565 .
C29 C30 Lu4 80.5(15) . .
C31 C30 Lu4 91.0(16) . .
C52 C30 Lu4 72.0(15) . .
C35 C30 Lu4 86.9(14) 7_565 .
C38 C30 Lu4 66.4(14) 7_565 .
C15 C30 Lu4 94.3(12) 7_565 .
C18 C30 Lu4 77.4(10) 7_565 .
C16 C30 Lu5 89(3) 7_565 .
C17 C30 Lu5 105(3) 7_565 .
C29 C30 Lu5 90.8(16) . .
C31 C30 Lu5 70.4(15) . .
C52 C30 Lu5 85.5(17) . .
C35 C30 Lu5 70.0(13) 7_565 .
C38 C30 Lu5 84.4(16) 7_565 .
C15 C30 Lu5 78.4(11) 7_565 .
C18 C30 Lu5 87.7(11) 7_565 .
Lu4 C30 Lu5 20.7(4) . .
C16 C31 C35 105(2) 7_565 7_565
C16 C31 C15 76.8(18) 7_565 7_565
C35 C31 C15 178(3) 7_565 7_565
C16 C31 C32 120(2) 7_565 .
C35 C31 C32 18.4(18) 7_565 .
C15 C31 C32 159(2) 7_565 .
C16 C31 C13 109(2) 7_565 .
C35 C31 C13 145(3) 7_565 .
C15 C31 C13 32.7(12) 7_565 .
C32 C31 C13 128(2) . .
C16 C31 C30 20.6(18) 7_565 .
C35 C31 C30 89(2) 7_565 .
C15 C31 C30 92.7(17) 7_565 .
C32 C31 C30 101.4(18) . .
C13 C31 C30 122(2) . .
C16 C31 C34 168(3) 7_565 7_565
C35 C31 C34 69.3(17) 7_565 7_565
C15 C31 C34 108.7(16) 7_565 7_565
C32 C31 C34 52.4(14) . 7_565
C13 C31 C34 76.0(15) . 7_565
C30 C31 C34 148(2) . 7_565
C16 C31 C14 132(2) 7_565 7_565
C35 C31 C14 123(2) 7_565 7_565
C15 C31 C14 55.2(10) 7_565 7_565
C32 C31 C14 105.9(17) . 7_565
C13 C31 C14 22.6(12) . 7_565
C30 C31 C14 142.7(19) . 7_565
C34 C31 C14 53.6(9) 7_565 7_565
C16 C31 Lu5 87(2) 7_565 .
C35 C31 Lu5 83(2) 7_565 .
C15 C31 Lu5 95.3(16) 7_565 .
C32 C31 Lu5 75.0(15) . .
C13 C31 Lu5 91.8(18) . .
C30 C31 Lu5 72.0(15) . .
C34 C31 Lu5 81.8(15) 7_565 .
C14 C31 Lu5 90.9(14) 7_565 .
C16 C31 Lu4 71(2) 7_565 .
C35 C31 Lu4 83(2) 7_565 .
C15 C31 Lu4 95.9(15) 7_565 .
C32 C31 Lu4 80.0(15) . .
C13 C31 Lu4 101.0(18) . .
C30 C31 Lu4 55.9(13) . .
C34 C31 Lu4 96.9(14) 7_565 .
C14 C31 Lu4 104.5(14) 7_565 .
Lu5 C31 Lu4 16.1(5) . .
C35 C32 C36 95(3) 7_565 7_565
C35 C32 C33 150(4) 7_565 .
C36 C32 C33 115(2) 7_565 .
C35 C32 C34 98(3) 7_565 7_565
C36 C32 C34 162(3) 7_565 7_565
C33 C32 C34 51.4(14) . 7_565
C35 C32 C31 32(3) 7_565 .
C36 C32 C31 120(2) 7_565 .
C33 C32 C31 119(2) . .
C34 C32 C31 68.8(16) 7_565 .
C35 C32 C53 83(3) 7_565 .
C36 C32 C53 14.1(15) 7_565 .
C33 C32 C53 126(2) . .
C34 C32 C53 160(3) 7_565 .
C31 C32 C53 105.9(19) . .
C35 C32 C57 140(3) 7_565 7_565
C36 C32 C57 45.1(12) 7_565 7_565
C33 C32 C57 70.0(14) . 7_565
C34 C32 C57 120.3(19) 7_565 7_565
C31 C32 C57 156(2) . 7_565
C53 C32 C57 57.4(11) . 7_565
C35 C32 C16 19(4) 7_565 7_565
C36 C32 C16 96.9(19) 7_565 7_565
C33 C32 C16 140(2) . 7_565
C34 C32 C16 91.4(16) 7_565 7_565
C31 C32 C16 23.1(11) . 7_565
C53 C32 C16 83.1(13) . 7_565
C57 C32 C16 137.9(14) 7_565 7_565
C35 C32 Lu5 86(5) 7_565 .
C36 C32 Lu5 84(2) 7_565 .
C33 C32 Lu5 92.1(19) . .
C34 C32 Lu5 84.0(19) 7_565 .
C31 C32 Lu5 70.5(15) . .
C53 C32 Lu5 75.9(15) . .
C57 C32 Lu5 88.0(12) 7_565 .
C16 C32 Lu5 67.1(11) 7_565 .
C35 C32 Lu4 79(5) 7_565 .
C36 C32 Lu4 72(2) 7_565 .
C33 C32 Lu4 104.7(19) . .
C34 C32 Lu4 98.1(19) 7_565 .
C31 C32 Lu4 71.4(14) . .
C53 C32 Lu4 62.2(13) . .
C57 C32 Lu4 85.2(10) 7_565 .
C16 C32 Lu4 61.9(9) 7_565 .
Lu5 C32 Lu4 14.9(5) . .
C33 C33 C34 98.1(16) 7_565 7_565
C33 C33 C32 159.4(16) 7_565 .
C34 C33 C32 65.6(17) 7_565 .
C33 C33 C56 70.6(9) 7_565 .
C34 C33 C56 160(3) 7_565 .
C32 C33 C56 120.6(19) . .
C33 C33 C34 44.5(10) 7_565 .
C34 C33 C34 53.6(19) 7_565 .
C32 C33 C34 118(2) . .
C56 C33 C34 113.3(15) . .
C33 C33 C35 152.1(10) 7_565 7_565
C34 C33 C35 56.3(13) 7_565 7_565
C32 C33 C35 9.3(12) . 7_565
C56 C33 C35 129.5(17) . 7_565
C34 C33 C35 109.0(16) . 7_565
C33 C33 C57 118.7(7) 7_565 7_565
C34 C33 C57 137(2) 7_565 7_565
C32 C33 C57 73.0(15) . 7_565
C56 C33 C57 48.5(7) . 7_565
C34 C33 C57 155.2(16) . 7_565
C35 C33 C57 82.2(12) 7_565 7_565
C33 C33 C36 155.3(8) 7_565 7_565
C34 C33 C36 95.3(17) 7_565 7_565
C32 C33 C36 30.6(13) . 7_565
C56 C33 C36 90.1(10) . 7_565
C34 C33 C36 143.6(18) . 7_565
C35 C33 C36 39.9(8) 7_565 7_565
C57 C33 C36 42.4(6) 7_565 7_565
C33 C33 Lu5 103.3(6) 7_565 .
C34 C33 Lu5 70.6(19) 7_565 .
C32 C33 Lu5 60.4(17) . .
C56 C33 Lu5 95.4(14) . .
C34 C33 Lu5 87.3(15) . .
C35 C33 Lu5 60.1(12) 7_565 .
C57 C33 Lu5 79.3(11) 7_565 .
C36 C33 Lu5 62.1(11) 7_565 .
C33 C34 C34 81.9(16) 7_565 7_565
C33 C34 C32 63.0(18) 7_565 7_565
C34 C34 C32 142.6(14) 7_565 7_565
C33 C34 C14 161(3) 7_565 .
C34 C34 C14 82.6(9) 7_565 .
C32 C34 C14 128.7(18) 7_565 .
C33 C34 C35 85.3(17) 7_565 .
C34 C34 C35 162.3(12) 7_565 .
C32 C34 C35 22.3(13) 7_565 .
C14 C34 C35 107.4(11) . .
C33 C34 C31 121(2) 7_565 7_565
C34 C34 C31 148.0(12) 7_565 7_565
C32 C34 C31 58.8(14) 7_565 7_565
C14 C34 C31 70.1(12) . 7_565
C35 C34 C31 37.4(11) . 7_565
C33 C34 C33 37.4(18) 7_565 .
C34 C34 C33 44.5(10) 7_565 .
C32 C34 C33 99.5(18) 7_565 .
C14 C34 C33 126.2(17) . .
C35 C34 C33 121.7(14) . .
C31 C34 C33 151.9(19) 7_565 .
C33 C34 C14 134(2) 7_565 7_565
C34 C34 C14 53.4(8) 7_565 7_565
C32 C34 C14 154(2) 7_565 7_565
C14 C34 C14 29.1(10) . 7_565
C35 C34 C14 135.3(13) . 7_565
C31 C34 C14 98.1(13) 7_565 7_565
C33 C34 C14 97.4(15) . 7_565
C33 C34 C13 161(3) 7_565 7_565
C34 C34 C13 100.3(8) 7_565 7_565
C32 C34 C13 109.2(17) 7_565 7_565
C14 C34 C13 19.5(10) . 7_565
C35 C34 C13 88.2(11) . 7_565
C31 C34 C13 50.8(9) 7_565 7_565
C33 C34 C13 141.3(19) . 7_565
C14 C34 C13 47.5(6) 7_565 7_565
C33 C34 Lu5 85.5(19) 7_565 7_565
C34 C34 Lu5 100.6(6) 7_565 7_565
C32 C34 Lu5 66.2(16) 7_565 7_565
C14 C34 Lu5 87.1(15) . 7_565
C35 C34 Lu5 66.2(14) . 7_565
C31 C34 Lu5 62.7(12) 7_565 7_565
C33 C34 Lu5 93.3(14) . 7_565
C14 C34 Lu5 92.8(13) 7_565 7_565
C13 C34 Lu5 76.0(14) 7_565 7_565
C32 C35 C31 129(4) 7_565 7_565
C32 C35 C36 60(3) 7_565 .
C31 C35 C36 148(3) 7_565 .
C32 C35 C34 59(3) 7_565 .
C31 C35 C34 73.3(17) 7_565 .
C36 C35 C34 117.8(17) . .
C32 C35 C16 153(6) 7_565 .
C31 C35 C16 36.3(15) 7_565 .
C36 C35 C16 120(2) . .
C34 C35 C16 108.9(12) . .
C32 C35 C53 76(3) 7_565 7_565
C31 C35 C53 133(3) 7_565 7_565
C36 C35 C53 17.9(12) . 7_565
C34 C35 C53 131.5(16) . 7_565
C16 C35 C53 102.1(17) . 7_565
C32 C35 C30 142(5) 7_565 7_565
C31 C35 C30 58.3(16) 7_565 7_565
C36 C35 C30 96.0(17) . 7_565
C34 C35 C30 126.4(17) . 7_565
C16 C35 C30 23.9(11) . 7_565
C53 C35 C30 78.2(14) 7_565 7_565
C32 C35 C33 21(3) 7_565 7_565
C31 C35 C33 110(2) 7_565 7_565
C36 C35 C33 80.4(14) . 7_565
C34 C35 C33 38.4(10) . 7_565
C16 C35 C33 142.2(17) . 7_565
C53 C35 C33 96.4(12) 7_565 7_565
C30 C35 C33 146(2) 7_565 7_565
C32 C35 Lu5 80(5) 7_565 7_565
C31 C35 Lu5 73(2) 7_565 7_565
C36 C35 Lu5 79.8(19) . 7_565
C34 C35 Lu5 79.5(15) . 7_565
C16 C35 Lu5 73.7(15) . 7_565
C53 C35 Lu5 74.6(15) 7_565 7_565
C30 C35 Lu5 66.3(13) 7_565 7_565
C33 C35 Lu5 80.1(12) 7_565 7_565
C32 C35 Lu4 90(5) 7_565 7_565
C31 C35 Lu4 77(2) 7_565 7_565
C36 C35 Lu4 72.9(18) . 7_565
C34 C35 Lu4 95.5(15) . 7_565
C16 C35 Lu4 66.8(14) . 7_565
C53 C35 Lu4 63.7(13) 7_565 7_565
C30 C35 Lu4 54.2(12) 7_565 7_565
C33 C35 Lu4 93.3(13) 7_565 7_565
Lu5 C35 Lu4 16.1(5) 7_565 7_565
C53 C36 C32 133(4) 7_565 7_565
C53 C36 C35 111(4) 7_565 .
C32 C36 C35 25.4(15) 7_565 .
C53 C36 C57 118(3) 7_565 .
C32 C36 C57 101(2) 7_565 .
C35 C36 C57 126.3(16) . .
C53 C36 C54 65(3) 7_565 7_565
C32 C36 C54 150(2) 7_565 7_565
C35 C36 C54 165(3) . 7_565
C57 C36 C54 53.9(12) . 7_565
C53 C36 C37 9(3) 7_565 .
C32 C36 C37 141(3) 7_565 .
C35 C36 C37 119.2(19) . .
C57 C36 C37 109.3(16) . .
C54 C36 C37 55.9(15) 7_565 .
C53 C36 C52 22(3) 7_565 7_565
C32 C36 C52 112(2) 7_565 7_565
C35 C36 C52 89.0(16) . 7_565
C57 C36 C52 137.0(17) . 7_565
C54 C36 C52 85.5(15) 7_565 7_565
C37 C36 C52 30.2(11) . 7_565
C53 C36 C33 154(6) 7_565 7_565
C32 C36 C33 34.3(16) 7_565 7_565
C35 C36 C33 59.7(10) . 7_565
C57 C36 C33 66.6(9) . 7_565
C54 C36 C33 117.6(14) 7_565 7_565
C37 C36 C33 154(2) . 7_565
C52 C36 C33 138.9(16) 7_565 7_565
C53 C36 Lu5 81(5) 7_565 7_565
C32 C36 Lu5 69(2) 7_565 7_565
C35 C36 Lu5 69.4(18) . 7_565
C57 C36 Lu5 96.7(16) . 7_565
C54 C36 Lu5 95.9(17) 7_565 7_565
C37 C36 Lu5 82.8(17) . 7_565
C52 C36 Lu5 71.4(12) 7_565 7_565
C33 C36 Lu5 72.7(11) 7_565 7_565
C53 C36 Lu4 63(5) 7_565 7_565
C32 C36 Lu4 85(2) 7_565 7_565
C35 C36 Lu4 79.6(18) . 7_565
C57 C36 Lu4 102.5(17) . 7_565
C54 C36 Lu4 86.0(15) 7_565 7_565
C37 C36 Lu4 65.1(14) . 7_565
C52 C36 Lu4 55.9(10) 7_565 7_565
C33 C36 Lu4 90.3(12) 7_565 7_565
Lu5 C36 Lu4 17.7(5) 7_565 7_565
C53 C36 Lu7 83(5) 7_565 7_565
C32 C36 Lu7 97(2) 7_565 7_565
C35 C36 Lu7 109.0(19) . 7_565
C57 C36 Lu7 58.5(13) . 7_565
C54 C36 Lu7 57.4(13) 7_565 7_565
C37 C36 Lu7 78.6(15) . 7_565
C52 C36 Lu7 89.5(12) 7_565 7_565
C33 C36 Lu7 78.0(10) 7_565 7_565
Lu5 C36 Lu7 43.6(6) 7_565 7_565
Lu4 C36 Lu7 44.3(5) 7_565 7_565
C53 C37 C52 99(2) 7_565 7_565
C53 C37 C54 66.2(17) 7_565 7_565
C52 C37 C54 161(3) 7_565 7_565
C53 C37 C38 118(3) 7_565 .
C52 C37 C38 22.2(16) 7_565 .
C54 C37 C38 157(3) 7_565 .
C53 C37 C36 4.6(14) 7_565 .
C52 C37 C36 104(2) 7_565 .
C54 C37 C36 61.6(14) 7_565 .
C38 C37 C36 122.6(19) . .
C53 C37 C60 138(3) 7_565 .
C52 C37 C60 117(2) 7_565 .
C54 C37 C60 73.3(16) 7_565 .
C38 C37 C60 95.0(15) . .
C36 C37 C60 134(2) . .
C53 C37 C51 149(3) 7_565 7_565
C52 C37 C51 56.2(16) 7_565 7_565
C54 C37 C51 131.7(17) 7_565 7_565
C38 C37 C51 34.4(10) . 7_565
C36 C37 C51 152(2) . 7_565
C60 C37 C51 60.8(11) . 7_565
C53 C37 C72 110(2) 7_565 7_565
C52 C37 C72 142(2) 7_565 7_565
C54 C37 C72 45.4(10) 7_565 7_565
C38 C37 C72 120.2(15) . 7_565
C36 C37 C72 105.7(17) . 7_565
C60 C37 C72 28.1(11) . 7_565
C51 C37 C72 87.4(11) 7_565 7_565
C53 C37 C71 147(3) 7_565 7_565
C52 C37 C71 99.2(19) 7_565 7_565
C54 C37 C71 88.7(14) 7_565 7_565
C38 C37 C71 77.0(12) . 7_565
C36 C37 C71 143(2) . 7_565
C60 C37 C71 18.7(9) . 7_565
C51 C37 C71 43.6(7) 7_565 7_565
C72 C37 C71 43.9(6) 7_565 7_565
C53 C37 Lu4 81(2) 7_565 7_565
C52 C37 Lu4 68(2) 7_565 7_565
C54 C37 Lu4 97.3(16) 7_565 7_565
C38 C37 Lu4 63.3(17) . 7_565
C36 C37 Lu4 82.2(16) . 7_565
C60 C37 Lu4 93.5(14) . 7_565
C51 C37 Lu4 72.4(12) 7_565 7_565
C72 C37 Lu4 93.9(12) 7_565 7_565
C71 C37 Lu4 80.8(10) 7_565 7_565
C53 C37 Lu5 64(2) 7_565 7_565
C52 C37 Lu5 74(2) 7_565 7_565
C54 C37 Lu5 88.1(15) 7_565 7_565
C38 C37 Lu5 75.8(18) . 7_565
C36 C37 Lu5 65.0(15) . 7_565
C60 C37 Lu5 104.7(15) . 7_565
C51 C37 Lu5 89.3(13) 7_565 7_565
C72 C37 Lu5 97.7(13) 7_565 7_565
C71 C37 Lu5 95.1(11) 7_565 7_565
Lu4 C37 Lu5 17.2(3) 7_565 7_565
C52 C38 C51 128(3) 7_565 7_565
C52 C38 C37 40(3) 7_565 .
C51 C38 C37 89(2) 7_565 .
C52 C38 C17 83(3) 7_565 .
C51 C38 C17 149(2) 7_565 .
C37 C38 C17 119.5(19) . .
C52 C38 C39 156(4) 7_565 .
C51 C38 C39 32.1(15) 7_565 .
C37 C38 C39 116.8(17) . .
C17 C38 C39 116.9(15) . .
C52 C38 C50 174(6) 7_565 7_565
C51 C38 C50 51.0(15) 7_565 7_565
C37 C38 C50 136.5(18) . 7_565
C17 C38 C50 97.9(13) . 7_565
C39 C38 C50 20.0(10) . 7_565
C52 C38 C30 56(3) 7_565 7_565
C51 C38 C30 165(4) 7_565 7_565
C37 C38 C30 90.1(17) . 7_565
C17 C38 C30 29.5(10) . 7_565
C39 C38 C30 140(2) . 7_565
C50 C38 C30 123.8(14) 7_565 7_565
C52 C38 C28 136(3) 7_565 7_565
C51 C38 C28 95.1(18) 7_565 7_565
C37 C38 C28 158(3) . 7_565
C17 C38 C28 53.7(10) . 7_565
C39 C38 C28 63.3(10) . 7_565
C50 C38 C28 44.3(7) 7_565 7_565
C30 C38 C28 80.4(9) 7_565 7_565
C52 C38 C53 23(4) 7_565 7_565
C51 C38 C53 112(2) 7_565 7_565
C37 C38 C53 24.3(11) . 7_565
C17 C38 C53 95.4(15) . 7_565
C39 C38 C53 134.8(19) . 7_565
C50 C38 C53 151(2) 7_565 7_565
C30 C38 C53 65.9(12) 7_565 7_565
C28 C38 C53 139.6(17) 7_565 7_565
C52 C38 Lu4 88(5) 7_565 7_565
C51 C38 Lu4 98(3) 7_565 7_565
C37 C38 Lu4 81.9(19) . 7_565
C17 C38 Lu4 76.5(16) . 7_565
C39 C38 Lu4 86(2) . 7_565
C50 C38 Lu4 86.6(16) 7_565 7_565
C30 C38 Lu4 68.0(14) 7_565 7_565
C28 C38 Lu4 75.9(11) 7_565 7_565
C53 C38 Lu4 71.4(13) 7_565 7_565
C52 C38 Lu5 74(5) 7_565 7_565
C51 C38 Lu5 109(3) 7_565 7_565
C37 C38 Lu5 74.1(17) . 7_565
C17 C38 Lu5 71.1(16) . 7_565
C39 C38 Lu5 100(2) . 7_565
C50 C38 Lu5 100.7(17) 7_565 7_565
C30 C38 Lu5 56.7(13) 7_565 7_565
C28 C38 Lu5 83.9(12) 7_565 7_565
C53 C38 Lu5 59.6(11) 7_565 7_565
Lu4 C38 Lu5 14.6(4) 7_565 7_565
C50 C39 C51 132(4) 7_565 7_565
C50 C39 C61 152(3) 7_565 .
C51 C39 C61 76(2) 7_565 .
C50 C39 C40 28(4) 7_565 .
C51 C39 C40 153(3) 7_565 .
C61 C39 C40 128.6(19) . .
C50 C39 C38 99(3) 7_565 .
C51 C39 C38 37.4(18) 7_565 .
C61 C39 C38 109.7(16) . .
C40 C39 C38 115.9(16) . .
C50 C39 C49 72(3) 7_565 7_565
C51 C39 C49 156(3) 7_565 7_565
C61 C39 C49 80.3(14) . 7_565
C40 C39 C49 49.5(11) . 7_565
C38 C39 C49 161(3) . 7_565
C50 C39 C71 175(5) 7_565 7_565
C51 C39 C71 52.8(18) 7_565 7_565
C61 C39 C71 24.6(10) . 7_565
C40 C39 C71 147(2) . 7_565
C38 C39 C71 85.2(13) . 7_565
C49 C39 C71 103.1(15) 7_565 7_565
C50 C39 C28 30(4) 7_565 7_565
C51 C39 C28 110(2) 7_565 7_565
C61 C39 C28 164(3) . 7_565
C40 C39 C28 43.3(10) . 7_565
C38 C39 C28 73.2(11) . 7_565
C49 C39 C28 92.7(13) 7_565 7_565
C71 C39 C28 151(2) 7_565 7_565
C50 C39 C52 105(3) 7_565 7_565
C51 C39 C52 32.3(19) 7_565 7_565
C61 C39 C52 103.1(16) . 7_565
C40 C39 C52 121.2(16) . 7_565
C38 C39 C52 6.8(11) . 7_565
C49 C39 C52 162(3) 7_565 7_565
C71 C39 C52 78.5(12) 7_565 7_565
C28 C39 C52 79.2(10) 7_565 7_565
C50 C39 Lu4 96(6) 7_565 7_565
C51 C39 Lu4 78(4) 7_565 7_565
C61 C39 Lu4 97(2) . 7_565
C40 C39 Lu4 86.8(19) . 7_565
C38 C39 Lu4 59.4(18) . 7_565
C49 C39 Lu4 104(2) 7_565 7_565
C71 C39 Lu4 82.9(16) 7_565 7_565
C28 C39 Lu4 70.1(12) 7_565 7_565
C52 C39 Lu4 57.7(11) 7_565 7_565
C50 C39 Lu3 74(6) 7_565 7_565
C51 C39 Lu3 116(4) 7_565 7_565
C61 C39 Lu3 102(2) . 7_565
C40 C39 Lu3 53.4(17) . 7_565
C38 C39 Lu3 94(2) . 7_565
C49 C39 Lu3 67.4(17) 7_565 7_565
C71 C39 Lu3 103(2) 7_565 7_565
C28 C39 Lu3 61.3(12) 7_565 7_565
C52 C39 Lu3 94.2(16) 7_565 7_565
Lu4 C39 Lu3 38.7(8) 7_565 7_565
C50 C40 C27 146(2) 7_565 7_565
C50 C40 C49 80.5(15) 7_565 7_565
C27 C40 C49 131(2) 7_565 7_565
C50 C40 C28 76.7(14) 7_565 7_565
C27 C40 C28 69.8(10) 7_565 7_565
C49 C40 C28 156(2) 7_565 7_565
C50 C40 C48 146.1(18) 7_565 7_565
C27 C40 C48 66.4(11) 7_565 7_565
C49 C40 C48 65.7(11) 7_565 7_565
C28 C40 C48 136.1(17) 7_565 7_565
C50 C40 C39 16(2) 7_565 .
C27 C40 C39 152(2) 7_565 .
C49 C40 C39 68.1(14) 7_565 .
C28 C40 C39 87.9(15) 7_565 .
C48 C40 C39 132.1(17) 7_565 .
C50 C40 C41 114.2(18) 7_565 .
C27 C40 C41 96.9(17) 7_565 .
C49 C40 C41 34.4(13) 7_565 .
C28 C40 C41 161(3) 7_565 .
C48 C40 C41 32.0(10) 7_565 .
C39 C40 C41 100.2(15) . .
C50 C40 C19 116.6(19) 7_565 .
C27 C40 C19 29.5(10) 7_565 .
C49 C40 C19 156(2) 7_565 .
C28 C40 C19 40.7(11) 7_565 .
C48 C40 C19 95.4(14) 7_565 .
C39 C40 C19 124.9(17) . .
C41 C40 C19 124.1(18) . .
C50 C40 Lu3 107(3) 7_565 7_565
C27 C40 Lu3 66.2(18) 7_565 7_565
C49 C40 Lu3 93(2) 7_565 7_565
C28 C40 Lu3 85.5(17) 7_565 7_565
C48 C40 Lu3 74.2(15) 7_565 7_565
C39 C40 Lu3 96(2) . 7_565
C41 C40 Lu3 77.1(17) . 7_565
C19 C40 Lu3 67.7(16) . 7_565
C50 C40 Lu4 69(2) 7_565 7_565
C27 C40 Lu4 91.8(17) 7_565 7_565
C49 C40 Lu4 97.7(18) 7_565 7_565
C28 C40 Lu4 65.9(14) 7_565 7_565
C48 C40 Lu4 111.7(16) 7_565 7_565
C39 C40 Lu4 63.0(18) . 7_565
C41 C40 Lu4 102.8(16) . 7_565
C19 C40 Lu4 75.6(13) . 7_565
Lu3 C40 Lu4 39.1(8) 7_565 7_565
C48 C41 C49 129(3) 7_565 7_565
C48 C41 C40 72(2) 7_565 .
C49 C41 C40 58.8(18) 7_565 .
C48 C41 C42 61(2) 7_565 .
C49 C41 C42 170(3) 7_565 .
C40 C41 C42 128.8(19) . .
C48 C41 C63 146(3) 7_565 .
C49 C41 C63 86(2) 7_565 .
C40 C41 C63 140(2) . .
C42 C41 C63 84.6(17) . .
C48 C41 C69 177(3) 7_565 7_565
C49 C41 C69 50.0(17) 7_565 7_565
C40 C41 C69 105.8(15) . 7_565
C42 C41 C69 120.1(16) . 7_565
C63 C41 C69 35.9(14) . 7_565
C48 C41 C47 60(2) 7_565 7_565
C49 C41 C47 169(3) 7_565 7_565
C40 C41 C47 125.9(17) . 7_565
C42 C41 C47 4.0(15) . 7_565
C63 C41 C47 86.1(15) . 7_565
C69 C41 C47 121.2(14) 7_565 7_565
C48 C41 C27 37.4(17) 7_565 7_565
C49 C41 C27 96(2) 7_565 7_565
C40 C41 C27 37.0(10) . 7_565
C42 C41 C27 92.0(14) . 7_565
C63 C41 C27 160(2) . 7_565
C69 C41 C27 139.7(14) 7_565 7_565
C47 C41 C27 89.3(11) 7_565 7_565
C48 C41 C50 98(2) 7_565 7_565
C49 C41 C50 33.9(17) 7_565 7_565
C40 C41 C50 25.7(9) . 7_565
C42 C41 C50 151.8(18) . 7_565
C63 C41 C50 115.4(17) . 7_565
C69 C41 C50 80.2(12) 7_565 7_565
C47 C41 C50 148.1(15) 7_565 7_565
C27 C41 C50 62.2(9) 7_565 7_565
C48 C41 Lu3 75(2) 7_565 7_565
C49 C41 Lu3 97(3) 7_565 7_565
C40 C41 Lu3 67.4(16) . 7_565
C42 C41 Lu3 81.1(17) . 7_565
C63 C41 Lu3 103.5(18) . 7_565
C69 C41 Lu3 102.2(15) 7_565 7_565
C47 C41 Lu3 77.2(14) 7_565 7_565
C27 C41 Lu3 56.4(11) 7_565 7_565
C50 C41 Lu3 75.0(13) 7_565 7_565
C48 C41 Lu2 72(2) 7_565 7_565
C49 C41 Lu2 116(3) 7_565 7_565
C40 C41 Lu2 87.0(16) . 7_565
C42 C41 Lu2 60.7(15) . 7_565
C63 C41 Lu2 94.1(16) . 7_565
C69 C41 Lu2 105.9(14) 7_565 7_565
C47 C41 Lu2 56.9(10) 7_565 7_565
C27 C41 Lu2 67.2(10) 7_565 7_565
C50 C41 Lu2 96.4(12) 7_565 7_565
Lu3 C41 Lu2 21.4(8) 7_565 7_565
C47 C42 C48 131(7) 7_565 7_565
C47 C42 C21 51(5) 7_565 .
C48 C42 C21 80.6(14) 7_565 .
C47 C42 C43 64(6) 7_565 .
C48 C42 C43 154(2) 7_565 .
C21 C42 C43 113.8(17) . .
C47 C42 C46 91(6) 7_565 7_565
C48 C42 C46 129.3(19) 7_565 7_565
C21 C42 C46 139(2) . 7_565
C43 C42 C46 27.6(11) . 7_565
C47 C42 C41 152(10) 7_565 .
C48 C42 C41 32.9(11) 7_565 .
C21 C42 C41 110.5(17) . .
C43 C42 C41 122.7(18) . .
C46 C42 C41 96.6(16) 7_565 .
C47 C42 C24 21(5) 7_565 7_565
C48 C42 C24 109.8(14) 7_565 7_565
C21 C42 C24 30.0(9) . 7_565
C43 C42 C24 84.3(14) . 7_565
C46 C42 C24 110.8(16) 7_565 7_565
C41 C42 C24 136.1(18) . 7_565
C47 C42 C63 137(9) 7_565 .
C48 C42 C63 80.8(14) 7_565 .
C21 C42 C63 150(2) . .
C43 C42 C63 76.5(12) . .
C46 C42 C63 49.2(12) 7_565 .
C41 C42 C63 47.9(9) . .
C24 C42 C63 149.4(19) 7_565 .
C47 C42 Lu3 87(10) 7_565 7_565
C48 C42 Lu3 63.3(15) 7_565 7_565
C21 C42 Lu3 67.1(15) . 7_565
C43 C42 Lu3 100.7(18) . 7_565
C46 C42 Lu3 98.9(18) 7_565 7_565
C41 C42 Lu3 65.9(16) . 7_565
C24 C42 Lu3 76.2(14) 7_565 7_565
C63 C42 Lu3 84.1(14) . 7_565
C47 C42 Lu2 63(10) 7_565 7_565
C48 C42 Lu2 87.6(15) 7_565 7_565
C21 C42 Lu2 60.2(14) . 7_565
C43 C42 Lu2 81.7(15) . 7_565
C46 C42 Lu2 90.0(16) 7_565 7_565
C41 C42 Lu2 90.7(17) . 7_565
C24 C42 Lu2 57.0(11) 7_565 7_565
C63 C42 Lu2 96.3(13) . 7_565
Lu3 C42 Lu2 25.7(8) 7_565 7_565
C46 C43 C45 103(3) 7_565 7_565
C46 C43 C47 86(2) 7_565 7_565
C45 C43 C47 162(2) 7_565 7_565
C46 C43 C42 76(2) 7_565 .
C45 C43 C42 165(3) 7_565 .
C47 C43 C42 9.5(11) 7_565 .
C46 C43 C64 30(2) 7_565 .
C45 C43 C64 73.2(17) 7_565 .
C47 C43 C64 114.3(16) 7_565 .
C42 C43 C64 105.2(15) . .
C46 C43 C44 149(3) 7_565 .
C45 C43 C44 50.7(11) 7_565 .
C47 C43 C44 115.8(17) 7_565 .
C42 C43 C44 125.0(18) . .
C64 C43 C44 122.0(17) . .
C46 C43 C44 144(3) 7_565 7_565
C45 C43 C44 46.6(11) 7_565 7_565
C47 C43 C44 118.8(14) 7_565 7_565
C42 C43 C44 127.8(16) . 7_565
C64 C43 C44 116.8(16) . 7_565
C44 C43 C44 5.6(4) . 7_565
C46 C43 Lu9 83(3) 7_565 .
C45 C43 Lu9 62.8(16) 7_565 .
C47 C43 Lu9 102.8(16) 7_565 .
C42 C43 Lu9 102.9(17) . .
C64 C43 Lu9 70.8(14) . .
C44 C43 Lu9 71.5(12) . .
C44 C43 Lu9 66.5(10) 7_565 .
C46 C43 Lu2 99(3) 7_565 7_565
C45 C43 Lu2 98.3(16) 7_565 7_565
C47 C43 Lu2 63.9(13) 7_565 7_565
C42 C43 Lu2 67.9(14) . 7_565
C64 C43 Lu2 105.1(14) . 7_565
C44 C43 Lu2 73.7(11) . 7_565
C44 C43 Lu2 72.2(9) 7_565 7_565
Lu9 C43 Lu2 44.0(7) . 7_565
C44 C44 C45 112.0(14) 7_565 7_565
C44 C44 C23 85.7(9) 7_565 7_565
C45 C44 C23 159(2) 7_565 7_565
C44 C44 C45 47.3(10) 7_565 .
C45 C44 C45 65(2) 7_565 .
C23 C44 C45 131.8(15) 7_565 .
C44 C44 C43 159.4(11) 7_565 .
C45 C44 C43 51.8(14) 7_565 .
C23 C44 C43 108.2(15) 7_565 .
C45 C44 C43 114.9(15) . .
C44 C44 C23 72.5(9) 7_565 .
C45 C44 C23 168(2) 7_565 .
C23 C44 C23 13.2(13) 7_565 .
C45 C44 C23 118.8(14) . .
C43 C44 C23 120.9(15) . .
C44 C44 C43 14.9(8) 7_565 7_565
C45 C44 C43 99.5(17) 7_565 7_565
C23 C44 C43 96.0(12) 7_565 7_565
C45 C44 C43 35.8(10) . 7_565
C43 C44 C43 144.5(19) . 7_565
C23 C44 C43 83.0(10) . 7_565
C44 C44 Lu9 84.1(3) 7_565 .
C45 C44 Lu9 66.4(16) 7_565 .
C23 C44 Lu9 106.0(14) 7_565 .
C45 C44 Lu9 65.3(13) . .
C43 C44 Lu9 77.6(12) . .
C23 C44 Lu9 103.9(14) . .
C43 C44 Lu9 70.9(9) 7_565 .
C44 C44 Lu2 97.2(4) 7_565 7_565
C45 C44 Lu2 100.7(16) 7_565 7_565
C23 C44 Lu2 64.5(11) 7_565 7_565
C45 C44 Lu2 105.6(13) . 7_565
C43 C44 Lu2 76.4(12) . 7_565
C23 C44 Lu2 67.5(11) . 7_565
C43 C44 Lu2 92.0(9) 7_565 7_565
Lu9 C44 Lu2 44.9(7) . 7_565
C44 C44 Lu2 71.9(4) 7_565 .
C45 C44 Lu2 109.8(17) 7_565 .
C23 C44 Lu2 63.6(11) 7_565 .
C45 C44 Lu2 88.1(12) . .
C43 C44 Lu2 100.2(13) . .
C23 C44 Lu2 60.2(10) . .
C43 C44 Lu2 67.5(8) 7_565 .
Lu9 C44 Lu2 43.7(7) . .
Lu2 C44 Lu2 25.3(4) 7_565 .
C44 C45 C43 77.5(14) 7_565 7_565
C44 C45 C66 140(2) 7_565 .
C43 C45 C66 130(2) 7_565 .
C44 C45 C45 68.0(14) 7_565 7_565
C43 C45 C45 142.7(14) 7_565 7_565
C66 C45 C45 75.7(11) . 7_565
C44 C45 C44 20.7(13) 7_565 .
C43 C45 C44 97.6(18) 7_565 .
C66 C45 C44 121.0(18) . .
C45 C45 C44 47.3(10) 7_565 .
C44 C45 C46 103.4(16) 7_565 .
C43 C45 C46 27.1(12) 7_565 .
C66 C45 C46 103.6(17) . .
C45 C45 C46 156.7(13) 7_565 .
C44 C45 C46 122.2(15) . .
C44 C45 C64 136.4(18) 7_565 7_565
C43 C45 C64 61.6(13) 7_565 7_565
C66 C45 C64 70.1(14) . 7_565
C45 C45 C64 142.7(12) 7_565 7_565
C44 C45 C64 151.4(18) . 7_565
C46 C45 C64 34.6(11) . 7_565
C44 C45 C66 117(2) 7_565 7_565
C43 C45 C66 149(2) 7_565 7_565
C66 C45 C66 24.6(13) . 7_565
C45 C45 C66 51.1(8) 7_565 7_565
C44 C45 C66 97.0(15) . 7_565
C46 C45 C66 125.6(17) . 7_565
C64 C45 C66 93.9(14) 7_565 7_565
C44 C45 C65 153(2) 7_565 7_565
C43 C45 C65 109.1(17) 7_565 7_565
C66 C45 C65 21.3(11) . 7_565
C45 C45 C65 96.1(8) 7_565 7_565
C44 C45 C65 138.2(18) . 7_565
C46 C45 C65 82.4(13) . 7_565
C64 C45 C65 48.8(10) 7_565 7_565
C66 C45 C65 45.4(8) 7_565 7_565
C44 C45 Lu9 88.2(18) 7_565 .
C43 C45 Lu9 92.2(18) 7_565 .
C66 C45 Lu9 65.6(15) . .
C45 C45 Lu9 73.3(5) 7_565 .
C44 C45 Lu9 82.3(14) . .
C46 C45 Lu9 85.1(15) . .
C64 C45 Lu9 79.3(13) 7_565 .
C66 C45 Lu9 62.9(12) 7_565 .
C65 C45 Lu9 65.5(12) 7_565 .
C43 C46 C64 129(3) 7_565 7_565
C43 C46 C42 76(2) 7_565 7_565
C64 C46 C42 153(3) 7_565 7_565
C43 C46 C47 67(2) 7_565 .
C64 C46 C47 161(3) 7_565 .
C42 C46 C47 9.7(10) 7_565 .
C43 C46 C45 50(2) 7_565 .
C64 C46 C45 78(2) 7_565 .
C42 C46 C45 124.6(16) 7_565 .
C47 C46 C45 114.9(15) . .
C43 C46 C68 164(4) 7_565 .
C64 C46 C68 38.9(18) 7_565 .
C42 C46 C68 114.7(17) 7_565 .
C47 C46 C68 123.6(18) . .
C45 C46 C68 115.4(17) . .
C43 C46 C63 158(3) 7_565 7_565
C64 C46 C63 70.1(19) 7_565 7_565
C42 C46 C63 83.7(14) 7_565 7_565
C47 C46 C63 92.9(15) . 7_565
C45 C46 C63 144(2) . 7_565
C68 C46 C63 31.2(11) . 7_565
C43 C46 Lu9 83(3) 7_565 .
C64 C46 Lu9 74(2) 7_565 .
C42 C46 Lu9 102.9(17) 7_565 .
C47 C46 Lu9 99.4(17) . .
C45 C46 Lu9 62.6(14) . .
C68 C46 Lu9 82.5(15) . .
C63 C46 Lu9 92.2(18) 7_565 .
C43 C46 Lu6 106(3) 7_565 .
C64 C46 Lu6 66(2) 7_565 .
C42 C46 Lu6 100.3(16) 7_565 .
C47 C46 Lu6 100.9(16) . .
C45 C46 Lu6 84.3(14) . .
C68 C46 Lu6 61.1(12) . .
C63 C46 Lu6 67.9(15) 7_565 .
Lu9 C46 Lu6 24.4(7) . .
C43 C46 Lu2 68(3) 7_565 .
C64 C46 Lu2 115(3) 7_565 .
C42 C46 Lu2 61.3(13) 7_565 .
C47 C46 Lu2 57.2(13) . .
C45 C46 Lu2 83.7(12) . .
C68 C46 Lu2 105.7(16) . .
C63 C46 Lu2 94.2(15) 7_565 .
Lu9 C46 Lu2 42.2(7) . .
Lu6 C46 Lu2 49.8(5) . .
C42 C47 C21 120(6) 7_565 7_565
C42 C47 C43 107(6) 7_565 7_565
C21 C47 C43 131.7(18) 7_565 7_565
C42 C47 C48 42(6) 7_565 .
C21 C47 C48 79.2(13) 7_565 .
C43 C47 C48 141.6(19) 7_565 .
C42 C47 C46 79(6) 7_565 .
C21 C47 C46 155(2) 7_565 .
C43 C47 C46 27.9(11) 7_565 .
C48 C47 C46 114.7(16) . .
C42 C47 C24 155(6) 7_565 .
C21 C47 C24 35.3(10) 7_565 .
C43 C47 C24 97.1(14) 7_565 .
C48 C47 C24 113.8(14) . .
C46 C47 C24 123.6(14) . .
C42 C47 C41 24(9) 7_565 7_565
C21 C47 C41 105.0(14) 7_565 7_565
C43 C47 C41 113.7(16) 7_565 7_565
C48 C47 C41 28.1(9) . 7_565
C46 C47 C41 86.6(14) . 7_565
C24 C47 C41 136.6(16) . 7_565
C42 C47 Lu2 112(10) 7_565 .
C21 C47 Lu2 64.5(14) 7_565 .
C43 C47 Lu2 87.5(14) 7_565 .
C48 C47 Lu2 88.3(14) . .
C46 C47 Lu2 93.6(15) . .
C24 C47 Lu2 61.0(13) . .
C41 C47 Lu2 89.6(13) 7_565 .
C42 C47 Lu3 88(10) 7_565 .
C21 C47 Lu3 68.0(16) 7_565 .
C43 C47 Lu3 103.7(17) 7_565 .
C48 C47 Lu3 62.9(14) . .
C46 C47 Lu3 98.4(18) . .
C24 C47 Lu3 79.6(15) . .
C41 C47 Lu3 64.4(13) 7_565 .
Lu2 C47 Lu3 26.1(8) . .
C41 C48 C42 86(2) 7_565 7_565
C41 C48 C40 76(2) 7_565 7_565
C42 C48 C40 152(2) 7_565 7_565
C41 C48 C47 92(2) 7_565 .
C42 C48 C47 7.5(11) 7_565 .
C40 C48 C47 152(2) 7_565 .
C41 C48 C49 26.2(19) 7_565 .
C42 C48 C49 112.1(17) 7_565 .
C40 C48 C49 51.2(11) 7_565 .
C47 C48 C49 117.9(17) . .
C41 C48 C27 123(3) 7_565 .
C42 C48 C27 133.9(19) 7_565 .
C40 C48 C27 49.9(11) 7_565 .
C47 C48 C27 126.6(16) . .
C49 C48 C27 100.6(14) . .
C41 C48 C21 133(3) 7_565 7_565
C42 C48 C21 52.8(10) 7_565 7_565
C40 C48 C21 129.6(15) 7_565 7_565
C47 C48 C21 45.5(10) . 7_565
C49 C48 C21 152.4(19) . 7_565
C27 C48 C21 83.4(12) . 7_565
C41 C48 C20 147(3) 7_565 7_565
C42 C48 C20 101.0(14) 7_565 7_565
C40 C48 C20 84.2(11) 7_565 7_565
C47 C48 C20 93.5(12) . 7_565
C49 C48 C20 132.8(14) . 7_565
C27 C48 C20 35.0(9) . 7_565
C21 C48 C20 48.7(7) 7_565 7_565
C41 C48 Lu3 86(3) 7_565 .
C42 C48 Lu3 87.8(17) 7_565 .
C40 C48 Lu3 70.3(16) 7_565 .
C47 C48 Lu3 83.9(16) . .
C49 C48 Lu3 85.5(15) . .
C27 C48 Lu3 62.7(14) . .
C21 C48 Lu3 72.0(13) 7_565 .
C20 C48 Lu3 62.5(11) 7_565 .
C41 C48 Lu2 93(3) 7_565 .
C42 C48 Lu2 66.2(14) 7_565 .
C40 C48 Lu2 93.4(14) 7_565 .
C47 C48 Lu2 61.5(12) . .
C49 C48 Lu2 101.3(14) . .
C27 C48 Lu2 76.5(12) . .
C21 C48 Lu2 52.7(9) 7_565 .
C20 C48 Lu2 62.1(9) 7_565 .
Lu3 C48 Lu2 23.2(8) . .
C41 C49 C40 86.9(19) 7_565 7_565
C41 C49 C69 101(2) 7_565 .
C40 C49 C69 156(3) 7_565 .
C41 C49 C50 128(2) 7_565 .
C40 C49 C50 41.7(13) 7_565 .
C69 C49 C50 122.8(18) . .
C41 C49 C48 25.2(16) 7_565 .
C40 C49 C48 63.1(13) 7_565 .
C69 C49 C48 126(2) . .
C50 C49 C48 104.8(13) . .
C41 C49 C39 143(3) 7_565 7_565
C40 C49 C39 62.5(12) 7_565 7_565
C69 C49 C39 100.5(18) . 7_565
C50 C49 C39 22.3(12) . 7_565
C48 C49 C39 124.2(16) . 7_565
C41 C49 C63 63.9(19) 7_565 7_565
C40 C49 C63 145(2) 7_565 7_565
C69 C49 C63 37.2(14) . 7_565
C50 C49 C63 153(2) . 7_565
C48 C49 C63 89.2(16) . 7_565
C39 C49 C63 133(2) 7_565 7_565
C41 C49 C61 146(3) 7_565 7_565
C40 C49 C61 109.3(17) 7_565 7_565
C69 C49 C61 53.2(13) . 7_565
C50 C49 C61 69.8(12) . 7_565
C48 C49 C61 158(2) . 7_565
C39 C49 C61 47.6(10) 7_565 7_565
C63 C49 C61 88.8(14) 7_565 7_565
C41 C49 Lu3 65(3) 7_565 .
C40 C49 Lu3 59.7(18) 7_565 .
C69 C49 Lu3 103.3(18) . .
C50 C49 Lu3 77.6(17) . .
C48 C49 Lu3 61.7(13) . .
C39 C49 Lu3 81.0(18) 7_565 .
C63 C49 Lu3 89.8(15) 7_565 .
C61 C49 Lu3 96.9(14) 7_565 .
C39 C50 C40 136(6) 7_565 7_565
C39 C50 C51 29(3) 7_565 .
C40 C50 C51 157(4) 7_565 .
C39 C50 C49 85(3) 7_565 .
C40 C50 C49 57.7(14) 7_565 .
C51 C50 C49 114.2(17) . .
C39 C50 C28 139(5) 7_565 .
C40 C50 C28 62.3(15) 7_565 .
C51 C50 C28 117.4(18) . .
C49 C50 C28 119.5(16) . .
C39 C50 C38 61(2) 7_565 7_565
C40 C50 C38 138(3) 7_565 7_565
C51 C50 C38 35.1(12) . 7_565
C49 C50 C38 143(2) . 7_565
C28 C50 C38 82.5(13) . 7_565
C39 C50 C61 20(2) 7_565 7_565
C40 C50 C61 121(2) 7_565 7_565
C51 C50 C61 48.5(12) . 7_565
C49 C50 C61 65.9(11) . 7_565
C28 C50 C61 154(2) . 7_565
C38 C50 C61 81.6(12) 7_565 7_565
C39 C50 C41 100(4) 7_565 7_565
C40 C50 C41 40.1(13) 7_565 7_565
C51 C50 C41 127.8(18) . 7_565
C49 C50 C41 18.4(10) . 7_565
C28 C50 C41 101.1(14) . 7_565
C38 C50 C41 147(2) 7_565 7_565
C61 C50 C41 81.5(11) 7_565 7_565
C39 C50 Lu4 72(6) 7_565 .
C40 C50 Lu4 91(3) 7_565 .
C51 C50 Lu4 68.7(17) . .
C49 C50 Lu4 100.6(18) . .
C28 C50 Lu4 71.9(14) . .
C38 C50 Lu4 55.3(15) 7_565 .
C61 C50 Lu4 81.8(12) 7_565 .
C41 C50 Lu4 94.0(14) 7_565 .
C39 C50 Lu3 95(6) 7_565 .
C40 C50 Lu3 54(2) 7_565 .
C51 C50 Lu3 104(2) . .
C49 C50 Lu3 71.5(16) . .
C28 C50 Lu3 67.3(15) . .
C38 C50 Lu3 93.8(18) 7_565 .
C61 C50 Lu3 93.1(15) 7_565 .
C41 C50 Lu3 58.8(12) 7_565 .
Lu4 C50 Lu3 39.0(7) . .
C39 C51 C38 110(3) 7_565 7_565
C39 C51 C50 19(2) 7_565 .
C38 C51 C50 94(2) 7_565 .
C39 C51 C52 129(3) 7_565 .
C38 C51 C52 19.9(16) 7_565 .
C50 C51 C52 113.7(19) . .
C39 C51 C71 99(3) 7_565 .
C38 C51 C71 135(3) 7_565 .
C50 C51 C71 118.5(19) . .
C52 C51 C71 117(2) . .
C39 C51 C61 71(2) 7_565 7_565
C38 C51 C61 157(4) 7_565 7_565
C50 C51 C61 89.7(16) . 7_565
C52 C51 C61 146(2) . 7_565
C71 C51 C61 30.5(10) . 7_565
C39 C51 C60 126(3) 7_565 7_565
C38 C51 C60 110(2) 7_565 7_565
C50 C51 C60 145.4(19) . 7_565
C52 C51 C60 91.2(16) . 7_565
C71 C51 C60 28.1(9) . 7_565
C61 C51 C60 58.5(8) 7_565 7_565
C39 C51 C37 151(4) 7_565 7_565
C38 C51 C37 56.5(17) 7_565 7_565
C50 C51 C37 146(2) . 7_565
C52 C51 C37 37.1(12) . 7_565
C71 C51 C37 81.0(15) . 7_565
C61 C51 C37 111.1(16) 7_565 7_565
C60 C51 C37 54.1(9) 7_565 7_565
C39 C51 Lu4 83(4) 7_565 .
C38 C51 Lu4 60(3) 7_565 .
C50 C51 Lu4 82.8(18) . .
C52 C51 Lu4 63.2(15) . .
C71 C51 Lu4 91.4(16) . .
C61 C51 Lu4 98.0(16) 7_565 .
C60 C51 Lu4 88.1(14) 7_565 .
C37 C51 Lu4 67.9(12) 7_565 .
C38 C52 C37 118(4) 7_565 7_565
C38 C52 C51 33(2) 7_565 .
C37 C52 C51 87(2) 7_565 .
C38 C52 C30 104(3) 7_565 .
C37 C52 C30 126(3) 7_565 .
C51 C52 C30 135(2) . .
C38 C52 C17 74(3) 7_565 7_565
C37 C52 C17 156(3) 7_565 7_565
C51 C52 C17 105.9(17) . 7_565
C30 C52 C17 33.0(11) . 7_565
C38 C52 C53 148(5) 7_565 .
C37 C52 C53 38.8(17) 7_565 .
C51 C52 C53 123(2) . .
C30 C52 C53 87.9(15) . .
C17 C52 C53 120.4(17) 7_565 .
C38 C52 C36 151(5) 7_565 7_565
C37 C52 C36 45.9(15) 7_565 7_565
C51 C52 C36 128.8(18) . 7_565
C30 C52 C36 80.7(13) . 7_565
C17 C52 C36 113.4(15) 7_565 7_565
C53 C52 C36 7.1(9) . 7_565
C38 C52 C39 17(3) 7_565 7_565
C37 C52 C39 101(2) 7_565 7_565
C51 C52 C39 18.5(11) . 7_565
C30 C52 C39 116.5(17) . 7_565
C17 C52 C39 88.1(13) 7_565 7_565
C53 C52 C39 132(2) . 7_565
C36 C52 C39 136.8(18) 7_565 7_565
C38 C52 Lu4 77(5) 7_565 .
C37 C52 Lu4 88(2) 7_565 .
C51 C52 Lu4 83.1(16) . .
C30 C52 Lu4 69.8(15) . .
C17 C52 Lu4 73.8(13) 7_565 .
C53 C52 Lu4 79.7(15) . .
C36 C52 Lu4 77.9(11) 7_565 .
C39 C52 Lu4 72.7(14) 7_565 .
C38 C52 Lu5 94(5) 7_565 .
C37 C52 Lu5 84(2) 7_565 .
C51 C52 Lu5 99.5(17) . .
C30 C52 Lu5 60.5(14) . .
C17 C52 Lu5 74.2(13) 7_565 .
C53 C52 Lu5 66.3(13) . .
C36 C52 Lu5 63.3(10) 7_565 .
C39 C52 Lu5 89.9(15) 7_565 .
Lu4 C52 Lu5 17.2(3) . .
C36 C53 C37 167(4) 7_565 7_565
C36 C53 C54 95(3) 7_565 .
C37 C53 C54 72(2) 7_565 .
C36 C53 C52 151(4) 7_565 .
C37 C53 C52 41.8(18) 7_565 .
C54 C53 C52 112.7(19) . .
C36 C53 C32 32(3) 7_565 .
C37 C53 C32 158(3) 7_565 .
C54 C53 C32 122.6(19) . .
C52 C53 C32 119.0(18) . .
C36 C53 C35 51(3) 7_565 7_565
C37 C53 C35 141(2) 7_565 7_565
C54 C53 C35 143.5(19) . 7_565
C52 C53 C35 99.8(15) . 7_565
C32 C53 C35 20.9(12) . 7_565
C36 C53 C57 47(3) 7_565 7_565
C37 C53 C57 120(2) 7_565 7_565
C54 C53 C57 48.6(13) . 7_565
C52 C53 C57 156.5(19) . 7_565
C32 C53 C57 74.6(13) . 7_565
C35 C53 C57 95.5(13) 7_565 7_565
C36 C53 C38 154(4) 7_565 7_565
C37 C53 C38 37.3(17) 7_565 7_565
C54 C53 C38 105.9(16) . 7_565
C52 C53 C38 9.0(14) . 7_565
C32 C53 C38 122.0(16) . 7_565
C35 C53 C38 104.3(13) 7_565 7_565
C57 C53 C38 147.5(15) 7_565 7_565
C36 C53 Lu5 87(5) 7_565 .
C37 C53 Lu5 95(2) 7_565 .
C54 C53 Lu5 101.2(17) . .
C52 C53 Lu5 79.3(15) . .
C32 C53 Lu5 67.3(14) . .
C35 C53 Lu5 68.0(13) 7_565 .
C57 C53 Lu5 90.1(12) 7_565 .
C38 C53 Lu5 74.3(12) 7_565 .
C36 C53 Lu4 106(5) 7_565 .
C37 C53 Lu4 76(2) 7_565 .
C54 C53 Lu4 96.9(16) . .
C52 C53 Lu4 63.6(13) . .
C32 C53 Lu4 85.3(15) . .
C35 C53 Lu4 82.5(14) 7_565 .
C57 C53 Lu4 101.2(12) 7_565 .
C38 C53 Lu4 57.3(10) 7_565 .
Lu5 C53 Lu4 19.0(4) . .
C36 C53 Lu7 87(4) 7_565 .
C37 C53 Lu7 86(2) 7_565 .
C54 C53 Lu7 57.5(13) . .
C52 C53 Lu7 100.3(15) . .
C32 C53 Lu7 89.4(14) . .
C35 C53 Lu7 101.7(14) 7_565 .
C57 C53 Lu7 58.8(10) 7_565 .
C38 C53 Lu7 91.6(12) 7_565 .
Lu5 C53 Lu7 43.9(5) . .
Lu4 C53 Lu7 45.5(5) . .
C57 C54 C58 68.5(13) 7_565 7_565
C57 C54 C53 82.0(15) 7_565 .
C58 C54 C53 147(2) 7_565 .
C57 C54 C72 142(2) 7_565 .
C58 C54 C72 75.2(16) 7_565 .
C53 C54 C72 128(2) . .
C57 C54 C37 123.6(16) 7_565 7_565
C58 C54 C37 157(2) 7_565 7_565
C53 C54 C37 42.0(13) . 7_565
C72 C54 C37 87.2(18) . 7_565
C57 C54 C36 61.8(11) 7_565 7_565
C58 C54 C36 128.8(19) 7_565 7_565
C53 C54 C36 20.5(12) . 7_565
C72 C54 C36 146(2) . 7_565
C37 C54 C36 62.5(12) 7_565 7_565
C57 C54 C59 125.1(17) 7_565 7_565
C58 C54 C59 57.3(11) 7_565 7_565
C53 C54 C59 144(2) . 7_565
C72 C54 C59 18.1(11) . 7_565
C37 C54 C59 105.1(18) 7_565 7_565
C36 C54 C59 160(2) 7_565 7_565
C57 C54 C55 32.6(9) 7_565 .
C58 C54 C55 36.2(11) 7_565 .
C53 C54 C55 112.3(17) . .
C72 C54 C55 109.8(17) . .
C37 C54 C55 149.5(18) 7_565 .
C36 C54 C55 92.9(14) 7_565 .
C59 C54 C55 92.6(14) 7_565 .
C57 C54 C60 162(2) 7_565 7_565
C58 C54 C60 104.8(16) 7_565 7_565
C53 C54 C60 98.6(18) . 7_565
C72 C54 C60 30.0(11) . 7_565
C37 C54 C60 57.3(12) 7_565 7_565
C36 C54 C60 118.8(17) 7_565 7_565
C59 C54 C60 48.1(8) 7_565 7_565
C55 C54 C60 137.2(16) . 7_565
C57 C54 Lu7 76.3(14) 7_565 .
C58 C54 Lu7 62.7(14) 7_565 .
C53 C54 Lu7 96.1(16) . .
C72 C54 Lu7 76.9(15) . .
C37 C54 Lu7 99.2(15) 7_565 .
C36 C54 Lu7 93.3(15) 7_565 .
C59 C54 Lu7 72.1(14) 7_565 .
C55 C54 Lu7 62.5(12) . .
C60 C54 Lu7 86.2(12) 7_565 .
C57 C54 Lu4 93.0(14) 7_565 .
C58 C54 Lu4 107.9(16) 7_565 .
C53 C54 Lu4 56.9(14) . .
C72 C54 Lu4 87.0(15) . .
C37 C54 Lu4 55.4(13) 7_565 .
C36 C54 Lu4 64.7(14) 7_565 .
C59 C54 Lu4 95.2(14) 7_565 .
C55 C54 Lu4 99.1(13) . .
C60 C54 Lu4 73.2(11) 7_565 .
Lu7 C54 Lu4 45.2(4) . .
C57 C54 Lu5 77.4(13) 7_565 .
C58 C54 Lu5 103.3(16) 7_565 .
C53 C54 Lu5 53.4(14) . .
C72 C54 Lu5 100.4(17) . .
C37 C54 Lu5 64.9(13) 7_565 .
C36 C54 Lu5 55.4(14) 7_565 .
C59 C54 Lu5 105.6(15) 7_565 .
C55 C54 Lu5 86.8(12) . .
C60 C54 Lu5 88.9(12) 7_565 .
Lu7 C54 Lu5 43.0(5) . .
Lu4 C54 Lu5 15.7(3) . .
C57 C55 C58 97(2) 7_565 7_565
C57 C55 C56 72.5(10) 7_565 .
C58 C55 C56 159(3) 7_565 .
C57 C55 C82 168(3) 7_565 .
C58 C55 C82 80.2(17) 7_565 .
C56 C55 C82 106.3(15) . .
C57 C55 C55 125.5(11) 7_565 7_565
C58 C55 C55 132.5(18) 7_565 7_565
C56 C55 C55 53.1(8) . 7_565
C82 C55 C55 53.7(8) . 7_565
C57 C55 C54 48.5(14) 7_565 .
C58 C55 C54 48.8(17) 7_565 .
C56 C55 C54 116.6(13) . .
C82 C55 C54 126.2(15) . .
C55 C55 C54 156.1(11) 7_565 .
C57 C55 Lu7 94(3) 7_565 .
C58 C55 Lu7 74(2) 7_565 .
C56 C55 Lu7 89.0(15) . .
C82 C55 Lu7 74.2(14) . .
C55 C55 Lu7 82.2(6) 7_565 .
C54 C55 Lu7 75.7(13) . .
C57 C55 Lu7 107(2) 7_565 7_565
C58 C55 Lu7 92(2) 7_565 7_565
C56 C55 Lu7 74.8(13) . 7_565
C82 C55 Lu7 61.5(12) . 7_565
C55 C55 Lu7 58.1(5) 7_565 7_565
C54 C55 Lu7 99.5(14) . 7_565
Lu7 C55 Lu7 24.0(6) . 7_565
C57 C55 Lu8 102(3) 7_565 .
C58 C55 Lu8 65(2) 7_565 .
C56 C55 Lu8 99.4(15) . .
C82 C55 Lu8 65.8(13) . .
C55 C55 Lu8 84.1(4) 7_565 .
C54 C55 Lu8 76.3(12) . .
Lu7 C55 Lu8 11.9(3) . .
Lu7 C55 Lu8 28.2(4) 7_565 .
C33 C56 C33 38.8(18) . 7_565
C33 C56 C55 157.0(17) . 7_565
C33 C56 C55 121.5(12) 7_565 7_565
C33 C56 C55 121.5(13) . .
C33 C56 C55 157.0(17) 7_565 .
C55 C56 C55 73.8(16) 7_565 .
C33 C56 C57 84.5(10) . 7_565
C33 C56 C57 123.0(14) 7_565 7_565
C55 C56 C57 111.6(14) 7_565 7_565
C55 C56 C57 37.8(8) . 7_565
C33 C56 C57 123.0(14) . .
C33 C56 C57 84.5(10) 7_565 .
C55 C56 C57 37.8(8) 7_565 .
C55 C56 C57 111.6(14) . .
C57 C56 C57 148.8(17) 7_565 .
C33 C56 Lu7 106.4(14) . 7_565
C33 C56 Lu7 98.4(14) 7_565 7_565
C55 C56 Lu7 58.7(13) 7_565 7_565
C55 C56 Lu7 74.1(14) . 7_565
C57 C56 Lu7 91.4(13) 7_565 7_565
C57 C56 Lu7 68.3(12) . 7_565
C33 C56 Lu7 98.5(14) . .
C33 C56 Lu7 106.4(14) 7_565 .
C55 C56 Lu7 74.1(14) 7_565 .
C55 C56 Lu7 58.7(13) . .
C57 C56 Lu7 68.3(12) 7_565 .
C57 C56 Lu7 91.4(13) . .
Lu7 C56 Lu7 23.7(6) 7_565 .
C55 C57 C54 98.9(18) 7_565 7_565
C55 C57 C36 156(3) 7_565 .
C54 C57 C36 64.3(13) 7_565 .
C55 C57 C56 69.6(10) 7_565 .
C54 C57 C56 153(2) 7_565 .
C36 C57 C56 116.9(14) . .
C55 C57 C58 43.7(16) 7_565 .
C54 C57 C58 55.6(14) 7_565 .
C36 C57 C58 118.7(17) . .
C56 C57 C58 111.3(15) . .
C55 C57 C53 143(3) 7_565 7_565
C54 C57 C53 49.4(9) 7_565 7_565
C36 C57 C53 15.2(11) . 7_565
C56 C57 C53 128.2(14) . 7_565
C58 C57 C53 103.5(16) . 7_565
C55 C57 C33 115.6(12) 7_565 7_565
C54 C57 C33 131.5(17) 7_565 7_565
C36 C57 C33 71.1(12) . 7_565
C56 C57 C33 47.0(7) . 7_565
C58 C57 C33 149.5(16) . 7_565
C53 C57 C33 84.5(11) 7_565 7_565
C55 C57 C32 148(2) 7_565 7_565
C54 C57 C32 97.0(13) 7_565 7_565
C36 C57 C32 34.0(11) . 7_565
C56 C57 C32 83.6(11) . 7_565
C58 C57 C32 145.6(18) . 7_565
C53 C57 C32 48.0(7) 7_565 7_565
C33 C57 C32 37.1(9) 7_565 7_565
C55 C57 Lu7 64(2) 7_565 7_565
C54 C57 Lu7 73.7(14) 7_565 7_565
C36 C57 Lu7 92.9(16) . 7_565
C56 C57 Lu7 79.4(12) . 7_565
C58 C57 Lu7 61.0(12) . 7_565
C53 C57 Lu7 85.6(12) 7_565 7_565
C33 C57 Lu7 90.9(10) 7_565 7_565
C32 C57 Lu7 93.6(11) 7_565 7_565
C55 C57 Lu5 106(2) 7_565 7_565
C54 C57 Lu5 77.6(14) 7_565 7_565
C36 C57 Lu5 55.3(14) . 7_565
C56 C57 Lu5 82.2(12) . 7_565
C58 C57 Lu5 98.8(14) . 7_565
C53 C57 Lu5 55.0(10) 7_565 7_565
C33 C57 Lu5 61.5(10) 7_565 7_565
C32 C57 Lu5 51.1(9) 7_565 7_565
Lu7 C57 Lu5 42.9(5) 7_565 7_565
C55 C58 C54 95.0(18) 7_565 7_565
C55 C58 C59 157(3) 7_565 .
C54 C58 C59 67(2) 7_565 .
C55 C58 C57 39.4(11) 7_565 .
C54 C58 C57 55.9(14) 7_565 .
C59 C58 C57 122(2) . .
C55 C58 C72 144(2) 7_565 7_565
C54 C58 C72 53.1(11) 7_565 7_565
C59 C58 C72 14.1(15) . 7_565
C57 C58 C72 108.1(17) . 7_565
C55 C58 C82 61.7(16) 7_565 .
C54 C58 C82 150.7(18) 7_565 .
C59 C58 C82 129(2) . .
C57 C58 C82 100.4(15) . .
C72 C58 C82 139.6(18) 7_565 .
C55 C58 C73 148(3) 7_565 7_565
C54 C58 C73 106.9(18) 7_565 7_565
C59 C58 C73 40.7(14) . 7_565
C57 C58 C73 157(2) . 7_565
C72 C58 C73 54.0(11) 7_565 7_565
C82 C58 C73 89.7(14) . 7_565
C55 C58 C81 106(2) 7_565 7_565
C54 C58 C81 146(2) 7_565 7_565
C59 C58 C81 85.0(16) . 7_565
C57 C58 C81 141.7(19) . 7_565
C72 C58 C81 97.4(13) 7_565 7_565
C82 C58 C81 45.0(8) . 7_565
C73 C58 C81 44.7(6) 7_565 7_565
C55 C58 Lu7 80(2) 7_565 7_565
C54 C58 Lu7 86.1(15) 7_565 7_565
C59 C58 Lu7 84.3(17) . 7_565
C57 C58 Lu7 83.8(14) . 7_565
C72 C58 Lu7 81.8(13) 7_565 7_565
C82 C58 Lu7 73.3(13) . 7_565
C73 C58 Lu7 78.9(12) 7_565 7_565
C81 C58 Lu7 71.9(11) 7_565 7_565
C55 C58 Lu8 95(2) 7_565 7_565
C54 C58 Lu8 93.2(15) 7_565 7_565
C59 C58 Lu8 72.9(16) . 7_565
C57 C58 Lu8 100.6(14) . 7_565
C72 C58 Lu8 74.0(12) 7_565 7_565
C82 C58 Lu8 73.1(12) . 7_565
C73 C58 Lu8 61.9(10) 7_565 7_565
C81 C58 Lu8 59.2(10) 7_565 7_565
Lu7 C58 Lu8 17.0(4) 7_565 7_565
C55 C58 Lu7 67(2) 7_565 .
C54 C58 Lu7 101.9(15) 7_565 .
C59 C58 Lu7 101.5(17) . .
C57 C58 Lu7 83.1(13) . .
C72 C58 Lu7 100.9(14) 7_565 .
C82 C58 Lu7 54.4(10) . .
C73 C58 Lu7 85.8(12) 7_565 .
C81 C58 Lu7 64.0(10) 7_565 .
Lu7 C58 Lu7 19.8(5) 7_565 .
Lu8 C58 Lu7 28.7(4) 7_565 .
C72 C59 C73 146(5) 7_565 7_565
C72 C59 C60 12(3) 7_565 .
C73 C59 C60 135(2) 7_565 .
C72 C59 C58 120(6) 7_565 .
C73 C59 C58 86.6(19) 7_565 .
C60 C59 C58 132(3) . .
C72 C59 C54 65(4) 7_565 7_565
C73 C59 C54 141(2) 7_565 7_565
C60 C59 C54 77.3(18) . 7_565
C58 C59 C54 55.7(18) . 7_565
C72 C59 C79 126(5) 7_565 .
C73 C59 C79 21.2(14) 7_565 .
C60 C59 C79 114.2(17) . .
C58 C59 C79 106.8(19) . .
C54 C59 C79 156(2) 7_565 .
C72 C59 C71 33(4) 7_565 7_565
C73 C59 C71 114(2) 7_565 7_565
C60 C59 C71 21.7(9) . 7_565
C58 C59 C71 144(2) . 7_565
C54 C59 C71 95.3(16) 7_565 7_565
C79 C59 C71 92.8(14) . 7_565
C72 C59 Lu7 95(6) 7_565 7_565
C73 C59 Lu7 79.1(19) 7_565 7_565
C60 C59 Lu7 97.1(19) . 7_565
C58 C59 Lu7 63.5(15) . 7_565
C54 C59 Lu7 74.0(15) 7_565 7_565
C79 C59 Lu7 82.9(14) . 7_565
C71 C59 Lu7 90.5(13) 7_565 7_565
C72 C59 Lu8 98(6) 7_565 7_565
C73 C59 Lu8 66.3(18) 7_565 7_565
C60 C59 Lu8 96.3(17) . 7_565
C58 C59 Lu8 78.2(16) . 7_565
C54 C59 Lu8 92.3(16) 7_565 7_565
C79 C59 Lu8 65.8(12) . 7_565
C71 C59 Lu8 83.5(12) 7_565 7_565
Lu7 C59 Lu8 19.0(3) 7_565 7_565
C71 C60 C72 124(3) 7_565 7_565
C71 C60 C59 119(3) 7_565 .
C72 C60 C59 6.2(19) 7_565 .
C71 C60 C37 122(3) 7_565 .
C72 C60 C37 98(2) 7_565 .
C59 C60 C37 104(2) . .
C71 C60 C61 6(2) 7_565 .
C72 C60 C61 131(2) 7_565 .
C59 C60 C61 125.4(19) . .
C37 C60 C61 117.9(19) . .
C71 C60 C51 60.2(18) 7_565 7_565
C72 C60 C51 154(3) 7_565 7_565
C59 C60 C51 156(3) . 7_565
C37 C60 C51 65.0(14) . 7_565
C61 C60 C51 54.7(12) . 7_565
C71 C60 C54 150(4) 7_565 7_565
C72 C60 C54 48.5(15) 7_565 7_565
C59 C60 C54 54.7(17) . 7_565
C37 C60 C54 49.4(12) . 7_565
C61 C60 C54 152(2) . 7_565
C51 C60 C54 112.7(14) 7_565 7_565
C71 C60 Lu7 93(3) 7_565 7_565
C72 C60 Lu7 55(2) 7_565 7_565
C59 C60 Lu7 56.5(16) . 7_565
C37 C60 Lu7 78.6(14) . 7_565
C61 C60 Lu7 97.5(15) . 7_565
C51 C60 Lu7 100.2(14) 7_565 7_565
C54 C60 Lu7 57.9(11) 7_565 7_565
C71 C60 Lu4 80(3) 7_565 7_565
C72 C60 Lu4 96(3) 7_565 7_565
C59 C60 Lu4 98.1(18) . 7_565
C37 C60 Lu4 55.8(12) . 7_565
C61 C60 Lu4 79.9(13) . 7_565
C51 C60 Lu4 58.4(12) 7_565 7_565
C54 C60 Lu4 72.9(10) 7_565 7_565
Lu7 C60 Lu4 42.5(4) 7_565 7_565
C71 C61 C70 92(2) 7_565 7_565
C71 C61 C39 104(3) 7_565 .
C70 C61 C39 151(3) 7_565 .
C71 C61 C51 72(2) 7_565 7_565
C70 C61 C51 160(2) 7_565 7_565
C39 C61 C51 33.9(11) . 7_565
C71 C61 C62 112(3) 7_565 .
C70 C61 C62 23.9(13) 7_565 .
C39 C61 C62 129(2) . .
C51 C61 C62 156(2) 7_565 .
C71 C61 C60 7(2) 7_565 .
C70 C61 C60 97.7(16) 7_565 .
C39 C61 C60 99.3(16) . .
C51 C61 C60 66.8(13) 7_565 .
C62 C61 C60 118.7(18) . .
C71 C61 C69 147(3) 7_565 7_565
C70 C61 C69 61.2(11) 7_565 7_565
C39 C61 C69 94.9(16) . 7_565
C51 C61 C69 128.5(18) 7_565 7_565
C62 C61 C69 37.8(10) . 7_565
C60 C61 C69 153(2) . 7_565
C71 C61 C49 149(3) 7_565 7_565
C70 C61 C49 103.5(14) 7_565 7_565
C39 C61 C49 52.1(12) . 7_565
C51 C61 C49 86.0(13) 7_565 7_565
C62 C61 C49 79.7(13) . 7_565
C60 C61 C49 147.4(18) . 7_565
C69 C61 C49 43.0(8) 7_565 7_565
C71 C61 C50 112(2) 7_565 7_565
C70 C61 C50 145.6(19) 7_565 7_565
C39 C61 C50 8.1(10) . 7_565
C51 C61 C50 41.9(9) 7_565 7_565
C62 C61 C50 122.3(16) . 7_565
C60 C61 C50 107.4(14) . 7_565
C69 C61 C50 87.2(12) 7_565 7_565
C49 C61 C50 44.3(8) 7_565 7_565
C70 C62 C69 127(4) 7_565 7_565
C70 C62 C78 73(3) 7_565 .
C69 C62 C78 158(3) 7_565 .
C70 C62 C61 55(3) 7_565 .
C69 C62 C61 74.3(19) 7_565 .
C78 C62 C61 123.0(18) . .
C70 C62 C68 169(3) 7_565 7_565
C69 C62 C68 63.7(19) 7_565 7_565
C78 C62 C68 95.8(16) . 7_565
C61 C62 C68 135.5(19) . 7_565
C70 C62 C63 162(3) 7_565 .
C69 C62 C63 34.9(18) 7_565 .
C78 C62 C63 123.8(19) . .
C61 C62 C63 106.7(15) . .
C68 C62 C63 29.3(10) 7_565 .
C70 C62 C74 52(2) 7_565 7_565
C69 C62 C74 167(3) 7_565 7_565
C78 C62 C74 22.8(9) . 7_565
C61 C62 C74 100.2(15) . 7_565
C68 C62 C74 117.4(16) 7_565 7_565
C63 C62 C74 143.1(19) . 7_565
C70 C62 C71 38(3) 7_565 7_565
C69 C62 C71 95(2) 7_565 7_565
C78 C62 C71 101.2(15) . 7_565
C61 C62 C71 21.8(10) . 7_565
C68 C62 C71 150.5(19) 7_565 7_565
C63 C62 C71 124.9(15) . 7_565
C74 C62 C71 78.5(12) 7_565 7_565
C70 C62 C75 91(3) 7_565 7_565
C69 C62 C75 141(3) 7_565 7_565
C78 C62 C75 18.0(9) . 7_565
C61 C62 C75 137.7(15) . 7_565
C68 C62 C75 78.0(12) 7_565 7_565
C63 C62 C75 105.9(15) . 7_565
C74 C62 C75 39.7(7) 7_565 7_565
C71 C62 C75 116.2(13) 7_565 7_565
C70 C62 Lu6 103(4) 7_565 7_565
C69 C62 Lu6 97(2) 7_565 7_565
C78 C62 Lu6 69.3(14) . 7_565
C61 C62 Lu6 99.2(16) . 7_565
C68 C62 Lu6 73.1(13) 7_565 7_565
C63 C62 Lu6 79.1(15) . 7_565
C74 C62 Lu6 72.0(11) 7_565 7_565
C71 C62 Lu6 90.6(12) 7_565 7_565
C75 C62 Lu6 61.8(10) 7_565 7_565
C68 C63 C69 105(3) 7_565 7_565
C68 C63 C64 38(2) 7_565 .
C69 C63 C64 140(3) 7_565 .
C68 C63 C41 162(4) 7_565 .
C69 C63 C41 83.3(19) 7_565 .
C64 C63 C41 129(2) . .
C68 C63 C46 74(2) 7_565 7_565
C69 C63 C46 164(3) 7_565 7_565
C64 C63 C46 36.0(11) . 7_565
C41 C63 C46 94.2(18) . 7_565
C68 C63 C62 71(3) 7_565 .
C69 C63 C62 34.4(17) 7_565 .
C64 C63 C62 106.0(16) . .
C41 C63 C62 113(2) . .
C46 C63 C62 137.5(19) 7_565 .
C68 C63 C49 155(4) 7_565 7_565
C69 C63 C49 53.1(15) 7_565 7_565
C64 C63 C49 156(2) . 7_565
C41 C63 C49 30.3(11) . 7_565
C46 C63 C49 123.8(17) 7_565 7_565
C62 C63 C49 84.8(17) . 7_565
C68 C63 C42 121(3) 7_565 .
C69 C63 C42 130(2) 7_565 .
C64 C63 C42 83.1(15) . .
C41 C63 C42 47.5(9) . .
C46 C63 C42 47.2(12) 7_565 .
C62 C63 C42 151(2) . .
C49 C63 C42 77.7(12) 7_565 .
C68 C63 Lu6 69(3) 7_565 7_565
C69 C63 Lu6 84(2) 7_565 7_565
C64 C63 Lu6 71.7(14) . 7_565
C41 C63 Lu6 96.9(16) . 7_565
C46 C63 Lu6 80.9(15) 7_565 7_565
C62 C63 Lu6 64.6(13) . 7_565
C49 C63 Lu6 94.7(15) 7_565 7_565
C42 C63 Lu6 93.7(13) . 7_565
C46 C64 C68 104(3) 7_565 7_565
C46 C64 C43 21.9(16) 7_565 .
C68 C64 C43 125(2) 7_565 .
C46 C64 C63 74(2) 7_565 .
C68 C64 C63 30.5(16) 7_565 .
C43 C64 C63 95.1(17) . .
C46 C64 C67 157(3) 7_565 7_565
C68 C64 C67 75.1(17) 7_565 7_565
C43 C64 C67 145(2) . 7_565
C63 C64 C67 103.3(16) . 7_565
C46 C64 C65 144(3) 7_565 .
C68 C64 C65 101(2) 7_565 .
C43 C64 C65 124.5(19) . .
C63 C64 C65 128.2(19) . .
C67 C64 C65 25.9(10) 7_565 .
C46 C64 C45 67.0(18) 7_565 7_565
C68 C64 C45 161(3) 7_565 7_565
C43 C64 C45 45.2(12) . 7_565
C63 C64 C45 137.4(19) . 7_565
C67 C64 C45 105.8(17) 7_565 7_565
C65 C64 C45 81.0(14) . 7_565
C46 C64 C66 115(2) 7_565 7_565
C68 C64 C66 131(2) 7_565 7_565
C43 C64 C66 93.6(16) . 7_565
C63 C64 C66 151(2) . 7_565
C67 C64 C66 57.0(10) 7_565 7_565
C65 C64 C66 31.7(9) . 7_565
C45 C64 C66 49.3(11) 7_565 7_565
C46 C64 Lu6 95(2) 7_565 7_565
C68 C64 Lu6 72(2) 7_565 7_565
C43 C64 Lu6 95.5(14) . 7_565
C63 C64 Lu6 76.1(14) . 7_565
C67 C64 Lu6 61.9(12) 7_565 7_565
C65 C64 Lu6 68.8(12) . 7_565
C45 C64 Lu6 91.0(13) 7_565 7_565
C66 C64 Lu6 75.2(11) 7_565 7_565
C46 C64 Lu9 86(2) 7_565 .
C68 C64 Lu9 98(2) 7_565 .
C43 C64 Lu9 78.3(15) . .
C63 C64 Lu9 97.0(16) . .
C67 C64 Lu9 70.7(15) 7_565 .
C65 C64 Lu9 65.1(14) . .
C45 C64 Lu9 65.1(14) 7_565 .
C66 C64 Lu9 57.6(10) 7_565 .
Lu6 C64 Lu9 26.0(7) 7_565 .
C67 C65 C66 150(4) 7_565 7_565
C67 C65 C77 54(2) 7_565 .
C66 C65 C77 141(3) 7_565 .
C67 C65 C66 158(4) 7_565 .
C66 C65 C66 23.1(17) 7_565 .
C77 C65 C66 119.9(19) . .
C67 C65 C64 70(3) 7_565 .
C66 C65 C64 84(2) 7_565 .
C77 C65 C64 121.1(18) . .
C66 C65 C64 105.8(16) . .
C67 C65 C75 35(2) 7_565 7_565
C66 C65 C75 153(3) 7_565 7_565
C77 C65 C75 18.4(10) . 7_565
C66 C65 C75 135.5(18) . 7_565
C64 C65 C75 103.3(16) . 7_565
C67 C65 C65 143(2) 7_565 7_565
C66 C65 C65 52(2) 7_565 7_565
C77 C65 C65 92.4(11) . 7_565
C66 C65 C65 28.7(11) . 7_565
C64 C65 C65 132.3(11) . 7_565
C75 C65 C65 109.7(10) 7_565 7_565
C67 C65 C68 41(2) 7_565 7_565
C66 C65 C68 111(2) 7_565 7_565
C77 C65 C68 93.0(14) . 7_565
C66 C65 C68 131.0(17) . 7_565
C64 C65 C68 28.7(11) . 7_565
C75 C65 C68 74.9(12) 7_565 7_565
C65 C65 C68 150.3(9) 7_565 7_565
C67 C65 C45 118(3) 7_565 7_565
C66 C65 C45 33.8(17) 7_565 7_565
C77 C65 C45 152(2) . 7_565
C66 C65 C45 55.9(10) . 7_565
C64 C65 C45 50.2(11) . 7_565
C75 C65 C45 144.1(17) 7_565 7_565
C65 C65 C45 83.9(8) 7_565 7_565
C68 C65 C45 77.7(11) 7_565 7_565
C67 C65 Lu9 93(3) 7_565 .
C66 C65 Lu9 67(2) 7_565 .
C77 C65 Lu9 87.1(18) . .
C66 C65 Lu9 65.1(14) . .
C64 C65 Lu9 80.1(15) . .
C75 C65 Lu9 88.1(15) 7_565 .
C65 C65 Lu9 67.9(5) 7_565 .
C68 C65 Lu9 83.2(11) 7_565 .
C45 C65 Lu9 65.8(13) 7_565 .
C67 C65 Lu6 66(3) 7_565 7_565
C66 C65 Lu6 94(2) 7_565 7_565
C77 C65 Lu6 67.4(14) . 7_565
C66 C65 Lu6 92.2(15) . 7_565
C64 C65 Lu6 76.2(13) . 7_565
C75 C65 Lu6 63.2(11) 7_565 7_565
C65 C65 Lu6 88.9(5) 7_565 7_565
C68 C65 Lu6 66.5(9) 7_565 7_565
C45 C65 Lu6 84.7(11) 7_565 7_565
Lu9 C65 Lu6 27.6(7) . 7_565
C67 C65 Lu10 81(3) 7_565 .
C66 C65 Lu10 88(2) 7_565 .
C77 C65 Lu10 62.7(18) . .
C66 C65 Lu10 78.5(15) . .
C64 C65 Lu10 95.5(16) . .
C75 C65 Lu10 65.9(14) 7_565 .
C65 C65 Lu10 69.2(6) 7_565 .
C68 C65 Lu10 87.7(11) 7_565 .
C45 C65 Lu10 90.3(15) 7_565 .
Lu9 C65 Lu10 24.5(13) . .
Lu6 C65 Lu10 21.2(4) 7_565 .
C66 C66 C65 128(2) 7_565 7_565
C66 C66 C45 104.3(11) 7_565 .
C65 C66 C45 125(3) 7_565 .
C66 C66 C65 28.7(11) 7_565 .
C65 C66 C65 99(3) 7_565 .
C45 C66 C65 131.3(18) . .
C66 C66 C67 136.0(10) 7_565 .
C65 C66 C67 13(2) 7_565 .
C45 C66 C67 113.2(16) . .
C65 C66 C67 107.8(17) . .
C66 C66 C64 159.4(10) 7_565 7_565
C65 C66 C64 64.4(19) 7_565 7_565
C45 C66 C64 60.6(13) . 7_565
C65 C66 C64 155.5(18) . 7_565
C67 C66 C64 53.3(11) . 7_565
C66 C66 C45 51.1(8) 7_565 7_565
C65 C66 C45 166(3) 7_565 7_565
C45 C66 C45 53.2(14) . 7_565
C65 C66 C45 78.8(13) . 7_565
C67 C66 C45 155.7(18) . 7_565
C64 C66 C45 112.3(14) 7_565 7_565
C66 C66 Lu9 80.7(5) 7_565 .
C65 C66 Lu9 91(2) 7_565 .
C45 C66 Lu9 81.0(16) . .
C65 C66 Lu9 78.9(14) . .
C67 C66 Lu9 83.3(14) . .
C64 C66 Lu9 83.0(11) 7_565 .
C45 C66 Lu9 74.9(13) 7_565 .
C66 C66 Lu10 82.2(4) 7_565 .
C65 C66 Lu10 73(2) 7_565 .
C45 C66 Lu10 102.7(16) . .
C65 C66 Lu10 69.5(13) . .
C67 C66 Lu10 68.2(12) . .
C64 C66 Lu10 87.6(11) 7_565 .
C45 C66 Lu10 93.7(13) 7_565 .
Lu9 C66 Lu10 22.9(12) . .
C66 C66 Lu6 100.7(4) 7_565 .
C65 C66 Lu6 66(2) 7_565 .
C45 C66 Lu6 91.0(13) . .
C65 C66 Lu6 89.3(13) . .
C67 C66 Lu6 57.9(10) . .
C64 C66 Lu6 67.7(10) 7_565 .
C45 C66 Lu6 99.6(11) 7_565 .
Lu9 C66 Lu6 25.4(7) . .
Lu10 C66 Lu6 20.0(3) . .
C66 C66 Lu6 65.1(4) 7_565 7_565
C65 C66 Lu6 90(2) 7_565 7_565
C45 C66 Lu6 99.3(14) . 7_565
C65 C66 Lu6 58.0(12) . 7_565
C67 C66 Lu6 86.3(11) . 7_565
C64 C66 Lu6 101.8(11) 7_565 7_565
C45 C66 Lu6 77.4(10) 7_565 7_565
Lu9 C66 Lu6 21.6(7) . 7_565
Lu10 C66 Lu6 18.5(4) . 7_565
Lu6 C66 Lu6 35.6(3) . 7_565
C65 C67 C77 98(3) 7_565 7_565
C65 C67 C75 127(3) 7_565 .
C77 C67 C75 29.2(13) 7_565 .
C65 C67 C64 84(3) 7_565 7_565
C77 C67 C64 162(3) 7_565 7_565
C75 C67 C64 144(2) . 7_565
C65 C67 C68 122(3) 7_565 .
C77 C67 C68 135.7(18) 7_565 .
C75 C67 C68 107.9(17) . .
C64 C67 C68 37.6(12) 7_565 .
C65 C67 C66 17(3) 7_565 .
C77 C67 C66 109.3(17) 7_565 .
C75 C67 C66 136.9(19) . .
C64 C67 C66 69.7(14) 7_565 .
C68 C67 C66 106.5(16) . .
C65 C67 C78 151(3) 7_565 7_565
C77 C67 C78 53.9(10) 7_565 7_565
C75 C67 C78 25.2(12) . 7_565
C64 C67 C78 119.2(15) 7_565 7_565
C68 C67 C78 82.8(13) . 7_565
C66 C67 C78 153.2(17) . 7_565
C65 C67 Lu6 99(3) 7_565 .
C77 C67 Lu6 77.9(18) 7_565 .
C75 C67 Lu6 74.7(16) . .
C64 C67 Lu6 84.4(13) 7_565 .
C68 C67 Lu6 78.1(13) . .
C66 C67 Lu6 88.1(12) . .
C78 C67 Lu6 68.8(10) 7_565 .
C65 C67 Lu10 84(3) 7_565 .
C77 C67 Lu10 64(2) 7_565 .
C75 C67 Lu10 71.3(19) . .
C64 C67 Lu10 98.8(17) 7_565 .
C68 C67 Lu10 99.2(15) . .
C66 C67 Lu10 78.5(14) . .
C78 C67 Lu10 75.2(14) 7_565 .
Lu6 C67 Lu10 21.4(5) . .
C65 C67 Lu9 72(3) 7_565 .
C77 C67 Lu9 87(2) 7_565 .
C75 C67 Lu9 95.2(19) . .
C64 C67 Lu9 77.1(15) 7_565 .
C68 C67 Lu9 88.4(14) . .
C66 C67 Lu9 60.8(13) . .
C78 C67 Lu9 95.1(14) 7_565 .
Lu6 C67 Lu9 27.4(7) . .
Lu10 C67 Lu9 24.2(13) . .
C63 C68 C64 112(3) 7_565 7_565
C63 C68 C69 42(2) 7_565 .
C64 C68 C69 151(3) 7_565 .
C63 C68 C46 75(3) 7_565 .
C64 C68 C46 36.7(15) 7_565 .
C69 C68 C46 115.7(18) . .
C63 C68 C67 159(3) 7_565 .
C64 C68 C67 67.3(18) 7_565 .
C69 C68 C67 130.8(19) . .
C46 C68 C67 101.2(15) . .
C63 C68 C62 79(3) 7_565 7_565
C64 C68 C62 155(3) 7_565 7_565
C69 C68 C62 37.9(10) . 7_565
C46 C68 C62 145(2) . 7_565
C67 C68 C62 93.8(15) . 7_565
C63 C68 C65 153(3) 7_565 7_565
C64 C68 C65 50.4(16) 7_565 7_565
C69 C68 C65 144.8(18) . 7_565
C46 C68 C65 84.5(13) . 7_565
C67 C68 C65 17.0(9) . 7_565
C62 C68 C65 109.7(15) 7_565 7_565
C63 C68 Lu6 94(3) 7_565 .
C64 C68 Lu6 86(2) 7_565 .
C69 C68 Lu6 84.3(14) . .
C46 C68 Lu6 87.5(14) . .
C67 C68 Lu6 65.2(11) . .
C62 C68 Lu6 70.4(13) 7_565 .
C65 C68 Lu6 67.2(9) 7_565 .
C63 C68 Lu9 100(3) 7_565 .
C64 C68 Lu9 63(2) 7_565 .
C69 C68 Lu9 103.6(16) . .
C46 C68 Lu9 67.7(15) . .
C67 C68 Lu9 60.6(12) . .
C62 C68 Lu9 93.6(16) 7_565 .
C65 C68 Lu9 55.5(10) 7_565 .
Lu6 C68 Lu9 23.2(7) . .
C62 C69 C63 111(3) 7_565 7_565
C62 C69 C49 147(3) 7_565 .
C63 C69 C49 90(2) 7_565 .
C62 C69 C68 78(2) 7_565 .
C63 C69 C68 33.1(16) 7_565 .
C49 C69 C68 122(2) . .
C62 C69 C70 19.7(17) 7_565 .
C63 C69 C70 130(3) 7_565 .
C49 C69 C70 132(2) . .
C68 C69 C70 98.1(17) . .
C62 C69 C61 67.9(17) 7_565 7_565
C63 C69 C61 159(3) 7_565 7_565
C49 C69 C61 83.8(16) . 7_565
C68 C69 C61 143(2) . 7_565
C70 C69 C61 49.0(12) . 7_565
C62 C69 C41 152(3) 7_565 7_565
C63 C69 C41 60.8(14) 7_565 7_565
C49 C69 C41 29.0(12) . 7_565
C68 C69 C41 92.8(15) . 7_565
C70 C69 C41 151.0(19) . 7_565
C61 C69 C41 110.0(15) 7_565 7_565
C62 C69 Lu6 63(2) 7_565 .
C63 C69 Lu6 75(2) 7_565 .
C49 C69 Lu6 100.1(16) . .
C68 C69 Lu6 64.7(13) . .
C70 C69 Lu6 71.5(13) . .
C61 C69 Lu6 86.5(13) 7_565 .
C41 C69 Lu6 89.4(13) 7_565 .
C62 C70 C61 101(3) 7_565 7_565
C62 C70 C78 82(3) 7_565 7_565
C61 C70 C78 155(2) 7_565 7_565
C62 C70 C69 33(2) 7_565 .
C61 C70 C69 69.9(15) 7_565 .
C78 C70 C69 114.5(17) 7_565 .
C62 C70 C71 128(3) 7_565 .
C61 C70 C71 31.3(12) 7_565 .
C78 C70 C71 130.8(17) 7_565 .
C69 C70 C71 99.5(16) . .
C62 C70 C74 109(3) 7_565 .
C61 C70 C74 134.6(19) 7_565 .
C78 C70 C74 28.8(9) 7_565 .
C69 C70 C74 140(2) . .
C71 C70 C74 104.5(15) . .
C62 C70 Lu6 64(4) 7_565 .
C61 C70 Lu6 96.7(18) 7_565 .
C78 C70 Lu6 62.5(13) 7_565 .
C69 C70 Lu6 77.9(14) . .
C71 C70 Lu6 93.6(15) . .
C74 C70 Lu6 69.2(14) . .
C62 C70 Lu8 91(4) 7_565 .
C61 C70 Lu8 92.6(17) 7_565 .
C78 C70 Lu8 62.8(12) 7_565 .
C69 C70 Lu8 101.4(15) . .
C71 C70 Lu8 76.9(13) . .
C74 C70 Lu8 55.1(13) . .
Lu6 C70 Lu8 26.9(3) . .
C61 C71 C60 167(4) 7_565 7_565
C61 C71 C51 77(2) 7_565 .
C60 C71 C51 92(2) 7_565 .
C61 C71 C70 57(2) 7_565 .
C60 C71 C70 135(2) 7_565 .
C51 C71 C70 132.8(17) . .
C61 C71 C72 163(3) 7_565 .
C60 C71 C72 30(2) 7_565 .
C51 C71 C72 116.9(17) . .
C70 C71 C72 106.8(14) . .
C61 C71 C39 51.2(19) 7_565 7_565
C60 C71 C39 119(2) 7_565 7_565
C51 C71 C39 28.0(11) . 7_565
C70 C71 C39 104.9(14) . 7_565
C72 C71 C39 139.8(18) . 7_565
C61 C71 C59 154(3) 7_565 7_565
C60 C71 C59 39.3(18) 7_565 7_565
C51 C71 C59 125.9(18) . 7_565
C70 C71 C59 97.2(14) . 7_565
C72 C71 C59 9.7(12) . 7_565
C39 C71 C59 146.4(18) 7_565 7_565
C61 C71 C62 46(2) 7_565 7_565
C60 C71 C62 147(3) 7_565 7_565
C51 C71 C62 118.9(16) . 7_565
C70 C71 C62 14.7(11) . 7_565
C72 C71 C62 117.2(15) . 7_565
C39 C71 C62 90.9(12) 7_565 7_565
C59 C71 C62 107.7(14) 7_565 7_565
C61 C71 C37 132(3) 7_565 7_565
C60 C71 C37 39.2(18) 7_565 7_565
C51 C71 C37 55.5(13) . 7_565
C70 C71 C37 160(2) . 7_565
C72 C71 C37 61.5(12) . 7_565
C39 C71 C37 80.6(10) 7_565 7_565
C59 C71 C37 70.6(13) 7_565 7_565
C62 C71 C37 154.4(18) 7_565 7_565
C61 C71 Lu4 95(3) 7_565 .
C60 C71 Lu4 85(3) 7_565 .
C51 C71 Lu4 59.6(14) . .
C70 C71 Lu4 109.5(15) . .
C72 C71 Lu4 85.8(14) . .
C39 C71 Lu4 60.5(14) 7_565 .
C59 C71 Lu4 88.5(12) 7_565 .
C62 C71 Lu4 98.9(13) 7_565 .
C37 C71 Lu4 55.9(9) 7_565 .
C61 C71 Lu8 104(3) 7_565 .
C60 C71 Lu8 86(3) 7_565 .
C51 C71 Lu8 108.5(17) . .
C70 C71 Lu8 75.0(13) . .
C72 C71 Lu8 64.1(13) . .
C39 C71 Lu8 102.0(16) 7_565 .
C59 C71 Lu8 59.6(11) 7_565 .
C62 C71 Lu8 73.1(11) 7_565 .
C37 C71 Lu8 85.0(11) 7_565 .
Lu4 C71 Lu8 48.9(4) . .
C59 C72 C60 162(5) 7_565 7_565
C59 C72 C54 97(5) 7_565 .
C60 C72 C54 101(2) 7_565 .
C59 C72 C71 137(5) 7_565 .
C60 C72 C71 25.8(15) 7_565 .
C54 C72 C71 121.2(19) . .
C59 C72 C73 24(4) 7_565 .
C60 C72 C73 139(2) 7_565 .
C54 C72 C73 116.5(19) . .
C71 C72 C73 113.6(15) . .
C59 C72 C58 46(4) 7_565 7_565
C60 C72 C58 152(2) 7_565 7_565
C54 C72 C58 51.7(13) . 7_565
C71 C72 C58 156(2) . 7_565
C73 C72 C58 65.1(14) . 7_565
C59 C72 C37 144(5) 7_565 7_565
C60 C72 C37 54.2(16) 7_565 7_565
C54 C72 C37 47.5(13) . 7_565
C71 C72 C37 74.6(13) . 7_565
C73 C72 C37 156(2) . 7_565
C58 C72 C37 98.0(14) 7_565 7_565
C59 C72 C79 44(4) 7_565 7_565
C60 C72 C79 119(2) 7_565 7_565
C54 C72 C79 134.9(18) . 7_565
C71 C72 C79 93.6(12) . 7_565
C73 C72 C79 20.3(9) . 7_565
C58 C72 C79 84.7(13) 7_565 7_565
C37 C72 C79 156.6(17) 7_565 7_565
C59 C72 Lu7 75(6) 7_565 .
C60 C72 Lu7 108(3) 7_565 .
C54 C72 Lu7 72.7(15) . .
C71 C72 Lu7 96.8(16) . .
C73 C72 Lu7 71.4(13) . .
C58 C72 Lu7 59.8(12) 7_565 .
C37 C72 Lu7 85.6(12) 7_565 .
C79 C72 Lu7 75.7(11) 7_565 .
C59 C72 Lu8 73(6) 7_565 .
C60 C72 Lu8 104(2) 7_565 .
C54 C72 Lu8 91.0(16) . .
C71 C72 Lu8 86.9(15) . .
C73 C72 Lu8 61.7(12) . .
C58 C72 Lu8 71.5(13) 7_565 .
C37 C72 Lu8 97.7(12) 7_565 .
C79 C72 Lu8 60.9(9) 7_565 .
Lu7 C72 Lu8 18.3(3) . .
C79 C73 C59 131(3) 7_565 7_565
C79 C73 C81 96(2) 7_565 .
C59 C73 C81 129(2) 7_565 .
C79 C73 C74 23(2) 7_565 .
C59 C73 C74 109(2) 7_565 .
C81 C73 C74 110.7(16) . .
C79 C73 C72 121(2) 7_565 .
C59 C73 C72 9.7(15) 7_565 .
C81 C73 C72 134.9(19) . .
C74 C73 C72 99.3(16) . .
C79 C73 C80 63(2) 7_565 7_565
C59 C73 C80 152(3) 7_565 7_565
C81 C73 C80 33.7(7) . 7_565
C74 C73 C80 77.4(13) . 7_565
C72 C73 C80 151(2) . 7_565
C79 C73 C58 166(3) 7_565 7_565
C59 C73 C58 52.8(12) 7_565 7_565
C81 C73 C58 76.9(15) . 7_565
C74 C73 C58 149.5(19) . 7_565
C72 C73 C58 60.9(15) . 7_565
C80 C73 C58 108.1(16) 7_565 7_565
C79 C73 Lu8 86(2) 7_565 .
C59 C73 Lu8 89(2) 7_565 .
C81 C73 Lu8 71.7(13) . .
C74 C73 Lu8 74.7(14) . .
C72 C73 Lu8 85.4(14) . .
C80 C73 Lu8 65.7(11) 7_565 .
C58 C73 Lu8 80.4(12) 7_565 .
C79 C73 Lu7 106(3) 7_565 .
C59 C73 Lu7 75.8(19) 7_565 .
C81 C73 Lu7 71.0(14) . .
C74 C73 Lu7 93.1(15) . .
C72 C73 Lu7 74.6(14) . .
C80 C73 Lu7 76.7(12) 7_565 .
C58 C73 Lu7 60.6(11) 7_565 .
Lu8 C73 Lu7 19.9(3) . .
C78 C74 C79 155(4) 7_565 7_565
C78 C74 C75 33.2(19) 7_565 .
C79 C74 C75 122(3) 7_565 .
C78 C74 C70 68(2) 7_565 .
C79 C74 C70 137(3) 7_565 .
C75 C74 C70 100.7(17) . .
C78 C74 C73 167(4) 7_565 .
C79 C74 C73 25(2) 7_565 .
C75 C74 C73 138.8(19) . .
C70 C74 C73 115.1(16) . .
C78 C74 C62 50.8(19) 7_565 7_565
C79 C74 C62 154(3) 7_565 7_565
C75 C74 C62 82.1(15) . 7_565
C70 C74 C62 18.9(11) . 7_565
C73 C74 C62 130.4(18) . 7_565
C78 C74 C77 41.7(17) 7_565 7_565
C79 C74 C77 114(3) 7_565 7_565
C75 C74 C77 9.6(13) . 7_565
C70 C74 C77 107.5(13) . 7_565
C73 C74 C77 129.4(16) . 7_565
C62 C74 C77 88.6(11) 7_565 7_565
C78 C74 C80 117(2) 7_565 7_565
C79 C74 C80 40.9(19) 7_565 7_565
C75 C74 C80 84.7(14) . 7_565
C70 C74 C80 156(2) . 7_565
C73 C74 C80 54.3(11) . 7_565
C62 C74 C80 149.6(19) 7_565 7_565
C77 C74 C80 75.7(10) 7_565 7_565
C78 C74 Lu8 98(3) 7_565 .
C79 C74 Lu8 82(3) 7_565 .
C75 C74 Lu8 87.5(17) . .
C70 C74 Lu8 95.7(16) . .
C73 C74 Lu8 69.9(13) . .
C62 C74 Lu8 91.2(14) 7_565 .
C77 C74 Lu8 80.2(12) 7_565 .
C80 C74 Lu8 60.8(10) 7_565 .
C78 C74 Lu6 68(3) 7_565 .
C79 C74 Lu6 112(3) 7_565 .
C75 C74 Lu6 66.0(16) . .
C70 C74 Lu6 78.1(14) . .
C73 C74 Lu6 100.8(15) . .
C62 C74 Lu6 66.7(12) 7_565 .
C77 C74 Lu6 62.1(10) 7_565 .
C80 C74 Lu6 82.9(11) 7_565 .
Lu8 C74 Lu6 31.3(4) . .
C78 C74 Lu10 74(3) 7_565 .
C79 C74 Lu10 99(3) 7_565 .
C75 C74 Lu10 60.7(18) . .
C70 C74 Lu10 97.2(17) . .
C73 C74 Lu10 93.7(17) . .
C62 C74 Lu10 84.9(15) 7_565 .
C77 C74 Lu10 54.0(13) 7_565 .
C80 C74 Lu10 64.8(12) 7_565 .
Lu8 C74 Lu10 26.9(9) . .
Lu6 C74 Lu10 19.1(7) . .
C78 C74 Lu7 111(3) 7_565 .
C79 C74 Lu7 73(3) 7_565 .
C75 C74 Lu7 101.7(18) . .
C70 C74 Lu7 95.0(15) . .
C73 C74 Lu7 57.2(12) . .
C62 C74 Lu7 95.1(14) 7_565 .
C77 C74 Lu7 94.1(13) 7_565 .
C80 C74 Lu7 60.9(10) 7_565 .
Lu8 C74 Lu7 14.4(3) . .
Lu6 C74 Lu7 43.6(5) . .
Lu10 C74 Lu7 41.3(10) . .
C77 C75 C78 165(6) 7_565 7_565
C77 C75 C67 61(2) 7_565 .
C78 C75 C67 112(3) 7_565 .
C77 C75 C74 150(4) 7_565 .
C78 C75 C74 28.1(15) 7_565 .
C67 C75 C74 137(2) . .
C77 C75 C76 53(2) 7_565 .
C78 C75 C76 127(2) 7_565 .
C67 C75 C76 113.4(17) . .
C74 C75 C76 99.6(14) . .
C77 C75 C65 44(2) 7_565 7_565
C78 C75 C65 128(3) 7_565 7_565
C67 C75 C65 17.3(11) . 7_565
C74 C75 C65 150(2) . 7_565
C76 C75 C65 96.3(14) . 7_565
C77 C75 C79 132(3) 7_565 7_565
C78 C75 C79 49.1(13) 7_565 7_565
C67 C75 C79 155(2) . 7_565
C74 C75 C79 21.1(11) . 7_565
C76 C75 C79 79.3(10) . 7_565
C65 C75 C79 160(2) 7_565 7_565
C77 C75 C62 138(4) 7_565 7_565
C78 C75 C62 32.1(18) 7_565 7_565
C67 C75 C62 80.1(16) . 7_565
C74 C75 C62 58.2(13) . 7_565
C76 C75 C62 147.8(17) . 7_565
C65 C75 C62 96.2(15) 7_565 7_565
C79 C75 C62 79.0(12) 7_565 7_565
C77 C75 Lu6 84(4) 7_565 .
C78 C75 Lu6 81(3) 7_565 .
C67 C75 Lu6 72.3(16) . .
C74 C75 Lu6 82.8(18) . .
C76 C75 Lu6 88.1(13) . .
C65 C75 Lu6 72.9(12) 7_565 .
C79 C75 Lu6 87.7(13) 7_565 .
C62 C75 Lu6 67.5(11) 7_565 .
C77 C75 Lu10 67(4) 7_565 .
C78 C75 Lu10 99(3) 7_565 .
C67 C75 Lu10 78(2) . .
C74 C75 Lu10 92(2) . .
C76 C75 Lu10 66.4(13) . .
C65 C75 Lu10 72.3(16) 7_565 .
C79 C75 Lu10 88.5(17) 7_565 .
C62 C75 Lu10 89.6(14) 7_565 .
Lu6 C75 Lu10 22.3(6) . .
C77 C75 Lu8 93(4) 7_565 .
C78 C75 Lu8 75(3) 7_565 .
C67 C75 Lu8 101.2(18) . .
C74 C75 Lu8 63.7(16) . .
C76 C75 Lu8 71.2(11) . .
C65 C75 Lu8 98.8(14) 7_565 .
C79 C75 Lu8 61.6(11) 7_565 .
C62 C75 Lu8 77.7(11) 7_565 .
Lu6 C75 Lu8 29.4(4) . .
Lu10 C75 Lu8 28.0(11) . .
C77 C75 Lu9 63(4) 7_565 .
C78 C75 Lu9 102(3) 7_565 .
C67 C75 Lu9 58.8(16) . .
C74 C75 Lu9 104(2) . .
C76 C75 Lu9 80.4(12) . .
C65 C75 Lu9 54.8(13) 7_565 .
C79 C75 Lu9 105.6(16) 7_565 .
C62 C75 Lu9 82.9(12) 7_565 .
Lu6 C75 Lu9 21.4(6) . .
Lu10 C75 Lu9 20.0(13) . .
Lu8 C75 Lu9 44.1(8) . .
C77 C76 C77 86.3(18) 7_565 .
C77 C76 C80 142.5(17) 7_565 .
C77 C76 C80 109.7(10) . .
C77 C76 C80 109.7(10) 7_565 7_565
C77 C76 C80 142.5(17) . 7_565
C80 C76 C80 39.0(16) . 7_565
C77 C76 C75 106.6(14) 7_565 7_565
C77 C76 C75 21.2(7) . 7_565
C80 C76 C75 89.5(9) . 7_565
C80 C76 C75 125.8(14) 7_565 7_565
C77 C76 C75 21.2(7) 7_565 .
C77 C76 C75 106.6(14) . .
C80 C76 C75 125.8(14) . .
C80 C76 C75 89.5(9) 7_565 .
C75 C76 C75 125.8(17) 7_565 .
C77 C76 Lu10 69.4(16) 7_565 .
C77 C76 Lu10 69.4(16) . .
C80 C76 Lu10 84.5(17) . .
C80 C76 Lu10 84.5(17) 7_565 .
C75 C76 Lu10 72.2(12) 7_565 .
C75 C76 Lu10 72.2(12) . .
C77 C76 Lu8 79.8(13) 7_565 .
C77 C76 Lu8 95.8(14) . .
C80 C76 Lu8 65.3(12) . .
C80 C76 Lu8 56.4(11) 7_565 .
C75 C76 Lu8 93.2(12) 7_565 .
C75 C76 Lu8 72.2(11) . .
Lu10 C76 Lu8 28.2(11) . .
C77 C76 Lu8 95.8(14) 7_565 7_565
C77 C76 Lu8 79.8(13) . 7_565
C80 C76 Lu8 56.4(11) . 7_565
C80 C76 Lu8 65.3(12) 7_565 7_565
C75 C76 Lu8 72.2(11) 7_565 7_565
C75 C76 Lu8 93.2(12) . 7_565
Lu10 C76 Lu8 28.2(11) . 7_565
Lu8 C76 Lu8 23.5(3) . 7_565
C77 C76 Lu6 55.3(13) 7_565 .
C77 C76 Lu6 81.3(14) . .
C80 C76 Lu6 92.6(13) . .
C80 C76 Lu6 80.9(11) 7_565 .
C75 C76 Lu6 88.2(12) 7_565 .
C75 C76 Lu6 54.9(11) . .
Lu10 C76 Lu6 18.0(2) . .
Lu8 C76 Lu6 27.9(2) . .
Lu8 C76 Lu6 40.6(3) 7_565 .
C77 C76 Lu6 81.3(14) 7_565 7_565
C77 C76 Lu6 55.3(13) . 7_565
C80 C76 Lu6 80.9(11) . 7_565
C80 C76 Lu6 92.6(13) 7_565 7_565
C75 C76 Lu6 54.9(11) 7_565 7_565
C75 C76 Lu6 88.2(12) . 7_565
Lu10 C76 Lu6 18.0(2) . 7_565
Lu8 C76 Lu6 40.6(3) . 7_565
Lu8 C76 Lu6 27.9(2) 7_565 7_565
Lu6 C76 Lu6 35.6(3) . 7_565
C75 C77 C67 89(3) 7_565 7_565
C75 C77 C65 117(3) 7_565 .
C67 C77 C65 28.1(12) 7_565 .
C75 C77 C76 105(2) 7_565 .
C67 C77 C76 159(3) 7_565 .
C65 C77 C76 134.4(18) . .
C75 C77 C78 8(4) 7_565 .
C67 C77 C78 86.1(15) 7_565 .
C65 C77 C78 113.8(16) . .
C76 C77 C78 106.5(9) . .
C75 C77 C74 20(3) 7_565 7_565
C67 C77 C74 104.0(15) 7_565 7_565
C65 C77 C74 130.6(16) . 7_565
C76 C77 C74 87.6(9) . 7_565
C78 C77 C74 18.9(8) . 7_565
C75 C77 C77 149(3) 7_565 7_565
C67 C77 C77 114.5(13) 7_565 7_565
C65 C77 C77 87.6(11) . 7_565
C76 C77 C77 46.8(9) . 7_565
C78 C77 C77 145.8(10) . 7_565
C74 C77 C77 128.7(9) 7_565 7_565
C75 C77 Lu10 98(4) 7_565 .
C67 C77 Lu10 89(2) 7_565 .
C65 C77 Lu10 84(2) . .
C76 C77 Lu10 75.2(16) . .
C78 C77 Lu10 90.0(16) . .
C74 C77 Lu10 84.1(15) 7_565 .
C77 C77 Lu10 64.9(5) 7_565 .
C75 C77 Lu6 80(4) 7_565 7_565
C67 C77 Lu6 73.3(18) 7_565 7_565
C65 C77 Lu6 78.7(15) . 7_565
C76 C77 Lu6 94.7(15) . 7_565
C78 C77 Lu6 72.1(14) . 7_565
C74 C77 Lu6 72.1(11) 7_565 7_565
C77 C77 Lu6 87.4(4) 7_565 7_565
Lu10 C77 Lu6 23.2(5) . 7_565
C75 C77 Lu9 105(4) 7_565 .
C67 C77 Lu9 68.3(19) 7_565 .
C65 C77 Lu9 62.1(16) . .
C76 C77 Lu9 93.7(16) . .
C78 C77 Lu9 96.5(16) . .
C74 C77 Lu9 97.1(14) 7_565 .
C77 C77 Lu9 69.3(4) 7_565 .
Lu10 C77 Lu9 22.2(14) . .
Lu6 C77 Lu9 25.1(6) 7_565 .
C75 C77 Lu8 74(4) 7_565 7_565
C67 C77 Lu8 101(2) 7_565 7_565
C65 C77 Lu8 105.8(17) . 7_565
C76 C77 Lu8 70.5(12) . 7_565
C78 C77 Lu8 67.6(12) . 7_565
C74 C77 Lu8 58.5(10) 7_565 7_565
C77 C77 Lu8 81.4(3) 7_565 7_565
Lu10 C77 Lu8 26.4(11) . 7_565
Lu6 C77 Lu8 28.1(3) 7_565 7_565
Lu9 C77 Lu8 45.4(9) . 7_565
C75 C77 Lu6 112(4) 7_565 .
C67 C77 Lu6 90.9(19) 7_565 .
C65 C77 Lu6 79.7(15) . .
C76 C77 Lu6 70.4(13) . .
C78 C77 Lu6 104.0(16) . .
C74 C77 Lu6 97.1(13) 7_565 .
C77 C77 Lu6 51.8(4) 7_565 .
Lu10 C77 Lu6 14.1(6) . .
Lu6 C77 Lu6 35.6(4) 7_565 .
Lu9 C77 Lu6 23.3(6) . .
Lu8 C77 Lu6 38.7(4) 7_565 .
C74 C78 C75 119(3) 7_565 7_565
C74 C78 C70 83(2) 7_565 7_565
C75 C78 C70 155(3) 7_565 7_565
C74 C78 C62 106(3) 7_565 .
C75 C78 C62 130(3) 7_565 .
C70 C78 C62 24.9(12) 7_565 .
C74 C78 C77 119(2) 7_565 .
C75 C78 C77 6(3) 7_565 .
C70 C78 C77 149.9(19) 7_565 .
C62 C78 C77 126.0(18) . .
C74 C78 C79 13(2) 7_565 .
C75 C78 C79 105.7(19) 7_565 .
C70 C78 C79 96.2(14) 7_565 .
C62 C78 C79 119.7(17) . .
C77 C78 C79 106.9(11) . .
C74 C78 C67 155(3) 7_565 7_565
C75 C78 C67 42.8(16) 7_565 7_565
C70 C78 C67 112.2(14) 7_565 7_565
C62 C78 C67 87.3(15) . 7_565
C77 C78 C67 40.0(10) . 7_565
C79 C78 C67 144.9(13) . 7_565
C74 C78 Lu6 96(3) 7_565 7_565
C75 C78 Lu6 78(3) 7_565 7_565
C70 C78 Lu6 86.4(14) 7_565 7_565
C62 C78 Lu6 76.3(15) . 7_565
C77 C78 Lu6 71.9(14) . 7_565
C79 C78 Lu6 97.2(15) . 7_565
C67 C78 Lu6 65.8(10) 7_565 7_565
C74 C78 Lu8 67(3) 7_565 7_565
C75 C78 Lu8 87(3) 7_565 7_565
C70 C78 Lu8 89.8(13) 7_565 7_565
C62 C78 Lu8 91.9(15) . 7_565
C77 C78 Lu8 82.0(13) . 7_565
C79 C78 Lu8 66.8(13) . 7_565
C67 C78 Lu8 92.3(11) 7_565 7_565
Lu6 C78 Lu8 30.5(3) 7_565 7_565
C74 C78 Lu10 92(3) 7_565 .
C75 C78 Lu10 64(3) 7_565 .
C70 C78 Lu10 104.8(16) 7_565 .
C62 C78 Lu10 95.9(17) . .
C77 C78 Lu10 57.8(15) . .
C79 C78 Lu10 88.5(17) . .
C67 C78 Lu10 65.2(14) 7_565 .
Lu6 C78 Lu10 19.6(7) 7_565 .
Lu8 C78 Lu10 27.7(10) 7_565 .
C74 C79 C73 132(4) 7_565 7_565
C74 C79 C80 118(3) 7_565 .
C73 C79 C80 86(2) 7_565 .
C74 C79 C78 12.1(19) 7_565 .
C73 C79 C78 142(3) 7_565 .
C80 C79 C78 108.2(12) . .
C74 C79 C81 142(3) 7_565 7_565
C73 C79 C81 54.6(17) 7_565 7_565
C80 C79 C81 32.2(10) . 7_565
C78 C79 C81 136.0(18) . 7_565
C74 C79 C59 106(3) 7_565 .
C73 C79 C59 28.2(18) 7_565 .
C80 C79 C59 110.6(19) . .
C78 C79 C59 117.3(17) . .
C81 C79 C59 81.0(13) 7_565 .
C74 C79 C75 37.0(18) 7_565 7_565
C73 C79 C75 152(3) 7_565 7_565
C80 C79 C75 84.5(12) . 7_565
C78 C79 C75 25.2(9) . 7_565
C81 C79 C75 115.2(16) 7_565 7_565
C59 C79 C75 137.0(18) . 7_565
C74 C79 C72 96(3) 7_565 7_565
C73 C79 C72 38.4(18) 7_565 7_565
C80 C79 C72 118.0(19) . 7_565
C78 C79 C72 107.2(14) . 7_565
C81 C79 C72 89.9(12) 7_565 7_565
C59 C79 C72 10.4(9) . 7_565
C75 C79 C72 127.9(16) 7_565 7_565
C74 C79 Lu8 80(3) 7_565 7_565
C73 C79 Lu8 75(3) 7_565 7_565
C80 C79 Lu8 64.8(15) . 7_565
C78 C79 Lu8 80.3(13) . 7_565
C81 C79 Lu8 66.0(12) 7_565 7_565
C59 C79 Lu8 74.4(13) . 7_565
C75 C79 Lu8 76.9(12) 7_565 7_565
C72 C79 Lu8 73.2(12) 7_565 7_565
C74 C79 Lu7 92(3) 7_565 7_565
C73 C79 Lu7 58(2) 7_565 7_565
C80 C79 Lu7 67.4(16) . 7_565
C78 C79 Lu7 94.7(15) . 7_565
C81 C79 Lu7 58.6(12) 7_565 7_565
C59 C79 Lu7 59.7(12) . 7_565
C75 C79 Lu7 93.5(13) 7_565 7_565
C72 C79 Lu7 60.3(11) 7_565 7_565
Lu8 C79 Lu7 16.7(3) 7_565 7_565
C74 C79 Lu6 53(3) 7_565 7_565
C73 C79 Lu6 99(3) 7_565 7_565
C80 C79 Lu6 78.4(14) . 7_565
C78 C79 Lu6 53.0(12) . 7_565
C81 C79 Lu6 90.3(13) 7_565 7_565
C59 C79 Lu6 89.8(14) . 7_565
C75 C79 Lu6 52.8(11) 7_565 7_565
C72 C79 Lu6 84.5(11) 7_565 7_565
Lu8 C79 Lu6 27.3(3) 7_565 7_565
Lu7 C79 Lu6 42.4(4) 7_565 7_565
C81 C80 C80 94.8(17) 7_565 7_565
C81 C80 C81 54.4(18) 7_565 .
C80 C80 C81 40.4(10) 7_565 .
C81 C80 C79 89(2) 7_565 .
C80 C80 C79 171.0(13) 7_565 .
C81 C80 C79 142.5(19) . .
C81 C80 C76 165(3) 7_565 .
C80 C80 C76 70.5(8) 7_565 .
C81 C80 C76 110.8(16) . .
C79 C80 C76 105.0(11) . .
C81 C80 C73 58.5(15) 7_565 7_565
C80 C80 C73 150.2(10) 7_565 7_565
C81 C80 C73 111.6(16) . 7_565
C79 C80 C73 30.9(11) . 7_565
C76 C80 C73 134.4(13) . 7_565
C81 C80 C74 106(2) 7_565 7_565
C80 C80 C74 150.8(8) 7_565 7_565
C81 C80 C74 154(2) . 7_565
C79 C80 C74 21.2(9) . 7_565
C76 C80 C74 86.1(9) . 7_565
C73 C80 C74 48.3(8) 7_565 7_565
C81 C80 Lu8 84(2) 7_565 7_565
C80 C80 Lu8 91.7(5) 7_565 7_565
C81 C80 Lu8 87.8(17) . 7_565
C79 C80 Lu8 80.5(16) . 7_565
C76 C80 Lu8 91.4(13) . 7_565
C73 C80 Lu8 74.1(12) 7_565 7_565
C74 C80 Lu8 71.1(11) 7_565 7_565
C81 C80 Lu8 87(2) 7_565 .
C80 C80 Lu8 65.4(5) 7_565 .
C81 C80 Lu8 68.1(15) . .
C79 C80 Lu8 106.7(17) . .
C76 C80 Lu8 82.8(12) . .
C73 C80 Lu8 97.8(14) 7_565 .
C74 C80 Lu8 95.4(12) 7_565 .
Lu8 C80 Lu8 26.3(4) 7_565 .
C81 C80 Lu7 67(2) 7_565 7_565
C80 C80 Lu7 91.4(5) 7_565 7_565
C81 C80 Lu7 76.2(15) . 7_565
C79 C80 Lu7 82.6(17) . 7_565
C76 C80 Lu7 108.2(14) . 7_565
C73 C80 Lu7 67.1(12) 7_565 7_565
C74 C80 Lu7 79.4(11) 7_565 7_565
Lu8 C80 Lu7 18.0(3) 7_565 7_565
Lu8 C80 Lu7 31.3(4) . 7_565
C81 C80 Lu10 111(3) 7_565 .
C80 C80 Lu10 79.5(4) 7_565 .
C81 C80 Lu10 95.0(17) . .
C79 C80 Lu10 91.5(14) . .
C76 C80 Lu10 62.7(13) . .
C73 C80 Lu10 97.2(13) 7_565 .
C74 C80 Lu10 74.3(10) 7_565 .
Lu8 C80 Lu10 28.8(8) 7_565 .
Lu8 C80 Lu10 28.6(8) . .
Lu7 C80 Lu10 45.5(10) 7_565 .
C81 C80 Lu7 70(2) 7_565 .
C80 C80 Lu7 68.7(5) 7_565 .
C81 C80 Lu7 58.9(15) . .
C79 C80 Lu7 105.1(18) . .
C76 C80 Lu7 99.3(13) . .
C73 C80 Lu7 88.4(13) 7_565 .
C74 C80 Lu7 99.5(12) 7_565 .
Lu8 C80 Lu7 29.0(4) 7_565 .
Lu8 C80 Lu7 16.8(3) . .
Lu7 C80 Lu7 22.7(6) 7_565 .
Lu10 C80 Lu7 43.7(9) . .
C80 C81 C81 85.2(17) 7_565 7_565
C80 C81 C82 146(3) 7_565 .
C81 C81 C82 65.9(6) 7_565 .
C80 C81 C73 87.9(18) 7_565 .
C81 C81 C73 164.4(13) 7_565 .
C82 C81 C73 115.3(13) . .
C80 C81 C80 45(2) 7_565 .
C81 C81 C80 40.4(10) 7_565 .
C82 C81 C80 104.6(15) . .
C73 C81 C80 131.1(17) . .
C80 C81 C79 58.9(14) 7_565 7_565
C81 C81 C79 143.3(9) 7_565 7_565
C82 C81 C79 143.2(16) . 7_565
C73 C81 C79 29.5(10) . 7_565
C80 C81 C79 103.3(16) . 7_565
C80 C81 C58 140(2) 7_565 7_565
C81 C81 C58 121.4(9) 7_565 7_565
C82 C81 C58 57.0(9) . 7_565
C73 C81 C58 58.3(12) . 7_565
C80 C81 C58 150(2) . 7_565
C79 C81 C58 87.3(14) 7_565 7_565
C80 C81 Lu8 73(2) 7_565 .
C81 C81 Lu8 89.9(4) 7_565 .
C82 C81 Lu8 88.7(15) . .
C73 C81 Lu8 74.7(13) . .
C80 C81 Lu8 79.2(16) . .
C79 C81 Lu8 73.6(12) 7_565 .
C58 C81 Lu8 77.1(10) 7_565 .
C80 C81 Lu7 94(3) 7_565 .
C81 C81 Lu7 89.7(4) 7_565 .
C82 C81 Lu7 70.0(13) . .
C73 C81 Lu7 76.8(14) . .
C80 C81 Lu7 92.3(17) . .
C79 C81 Lu7 85.5(13) 7_565 .
C58 C81 Lu7 60.3(10) 7_565 .
Lu8 C81 Lu7 20.4(3) . .
C80 C81 Lu8 73(2) 7_565 7_565
C81 C81 Lu8 64.7(4) 7_565 7_565
C82 C81 Lu8 78.8(13) . 7_565
C73 C81 Lu8 99.9(15) . 7_565
C80 C81 Lu8 60.5(15) . 7_565
C79 C81 Lu8 94.9(12) 7_565 7_565
C58 C81 Lu8 91.1(11) 7_565 7_565
Lu8 C81 Lu8 25.2(3) . 7_565
Lu7 C81 Lu8 31.9(4) . 7_565
C80 C81 Lu7 92(2) 7_565 7_565
C81 C81 Lu7 65.5(4) 7_565 7_565
C82 C81 Lu7 61.4(13) . 7_565
C73 C81 Lu7 100.8(15) . 7_565
C80 C81 Lu7 74.0(16) . 7_565
C79 C81 Lu7 104.9(14) 7_565 7_565
C58 C81 Lu7 76.3(10) 7_565 7_565
Lu8 C81 Lu7 31.4(4) . 7_565
Lu7 C81 Lu7 24.2(6) . 7_565
Lu8 C81 Lu7 18.5(3) 7_565 7_565
C81 C82 C81 48.1(13) . 7_565
C81 C82 C55 156(2) . 7_565
C81 C82 C55 115.3(12) 7_565 7_565
C81 C82 C55 115.3(12) . .
C81 C82 C55 156(2) 7_565 .
C55 C82 C55 72.5(16) 7_565 .
C81 C82 C58 124.6(14) . .
C81 C82 C58 78.0(10) 7_565 .
C55 C82 C58 38.1(9) 7_565 .
C55 C82 C58 109.8(13) . .
C81 C82 C58 78.0(10) . 7_565
C81 C82 C58 124.6(14) 7_565 7_565
C55 C82 C58 109.8(13) 7_565 7_565
C55 C82 C58 38.1(9) . 7_565
C58 C82 C58 144.1(16) . 7_565
C81 C82 Lu7 76.7(14) . .
C81 C82 Lu7 87.7(15) 7_565 .
C55 C82 Lu7 85.6(14) 7_565 .
C55 C82 Lu7 69.3(14) . .
C58 C82 Lu7 91.3(12) . .
C58 C82 Lu7 65.1(11) 7_565 .
C81 C82 Lu7 87.7(15) . 7_565
C81 C82 Lu7 76.7(14) 7_565 7_565
C55 C82 Lu7 69.3(14) 7_565 7_565
C55 C82 Lu7 85.6(14) . 7_565
C58 C82 Lu7 65.1(11) . 7_565
C58 C82 Lu7 91.3(12) 7_565 7_565
Lu7 C82 Lu7 27.0(7) . 7_565
C81 C82 Lu8 71.3(13) . 7_565
C81 C82 Lu8 60.8(13) 7_565 7_565
C55 C82 Lu8 84.8(14) 7_565 7_565
C55 C82 Lu8 98.8(15) . 7_565
C58 C82 Lu8 71.6(11) . 7_565
C58 C82 Lu8 94.3(12) 7_565 7_565
Lu7 C82 Lu8 31.1(4) . 7_565
Lu7 C82 Lu8 17.8(3) 7_565 7_565
C81 C82 Lu8 60.8(13) . .
C81 C82 Lu8 71.3(13) 7_565 .
C55 C82 Lu8 98.8(15) 7_565 .
C55 C82 Lu8 84.8(14) . .
C58 C82 Lu8 94.3(12) . .
C58 C82 Lu8 71.6(11) 7_565 .
Lu7 C82 Lu8 17.8(3) . .
Lu7 C82 Lu8 31.1(4) 7_565 .
Lu8 C82 Lu8 23.7(3) 7_565 .
Lu2 Lu1 Lu2 95.7(9) . 7_565
Lu2 Lu1 Lu3 123.4(11) . 7_565
Lu2 Lu1 Lu3 37.9(10) 7_565 7_565
Lu2 Lu1 Lu3 37.9(10) . .
Lu2 Lu1 Lu3 123.4(11) 7_565 .
Lu3 Lu1 Lu3 129.1(18) 7_565 .
Lu2 Lu1 C7 119.8(9) . .
Lu2 Lu1 C7 100.2(7) 7_565 .
Lu3 Lu1 C7 102.9(11) 7_565 .
Lu3 Lu1 C7 127.7(11) . .
Lu2 Lu1 C7 100.2(7) . 7_565
Lu2 Lu1 C7 119.8(9) 7_565 7_565
Lu3 Lu1 C7 127.7(11) 7_565 7_565
Lu3 Lu1 C7 102.9(11) . 7_565
C7 Lu1 C7 24.9(12) . 7_565
Lu2 Lu1 C22 99.1(7) . .
Lu2 Lu1 C22 70.6(6) 7_565 .
Lu3 Lu1 C22 92.5(10) 7_565 .
Lu3 Lu1 C22 129.9(10) . .
C7 Lu1 C22 37.9(6) . .
C7 Lu1 C22 49.7(7) 7_565 .
Lu2 Lu1 C22 70.6(6) . 7_565
Lu2 Lu1 C22 99.1(7) 7_565 7_565
Lu3 Lu1 C22 129.9(10) 7_565 7_565
Lu3 Lu1 C22 92.5(10) . 7_565
C7 Lu1 C22 49.7(7) . 7_565
C7 Lu1 C22 37.9(6) 7_565 7_565
C22 Lu1 C22 38.7(7) . 7_565
Lu2 Lu1 Lu9 50.8(5) . .
Lu2 Lu1 Lu9 50.8(5) 7_565 .
Lu3 Lu1 Lu9 72.6(10) 7_565 .
Lu3 Lu1 Lu9 72.6(10) . .
C7 Lu1 Lu9 139.0(10) . .
C7 Lu1 Lu9 139.0(10) 7_565 .
C22 Lu1 Lu9 101.1(9) . .
C22 Lu1 Lu9 101.1(9) 7_565 .
Lu2 Lu1 C25 127.7(7) . 7_565
Lu2 Lu1 C25 71.9(6) 7_565 7_565
Lu3 Lu1 C25 76.8(10) 7_565 7_565
Lu3 Lu1 C25 153.5(10) . 7_565
C7 Lu1 C25 28.9(7) . 7_565
C7 Lu1 C25 52.6(8) 7_565 7_565
C22 Lu1 C25 28.6(5) . 7_565
C22 Lu1 C25 62.2(6) 7_565 7_565
Lu9 Lu1 C25 117.6(7) . 7_565
Lu2 Lu1 C25 71.9(6) . .
Lu2 Lu1 C25 127.7(7) 7_565 .
Lu3 Lu1 C25 153.5(10) 7_565 .
Lu3 Lu1 C25 76.8(10) . .
C7 Lu1 C25 52.6(8) . .
C7 Lu1 C25 28.9(7) 7_565 .
C22 Lu1 C25 62.2(6) . .
C22 Lu1 C25 28.6(5) 7_565 .
Lu9 Lu1 C25 117.6(7) . .
C25 Lu1 C25 76.9(9) 7_565 .
Lu2 Lu1 C8 104.9(6) . .
Lu2 Lu1 C8 130.3(7) 7_565 .
Lu3 Lu1 C8 128.8(11) 7_565 .
Lu3 Lu1 C8 98.9(11) . .
C7 Lu1 C8 30.6(6) . .
C7 Lu1 C8 13.2(9) 7_565 .
C22 Lu1 C8 61.8(6) . .
C22 Lu1 C8 49.8(6) 7_565 .
Lu9 Lu1 C8 150.1(9) . .
C25 Lu1 C8 59.5(7) 7_565 .
C25 Lu1 C8 33.6(4) . .
Lu1 Lu2 Lu3 115.8(16) . .
Lu1 Lu2 Lu2 42.1(5) . 7_565
Lu3 Lu2 Lu2 142.0(14) . 7_565
Lu1 Lu2 Lu9 111.0(7) . .
Lu3 Lu2 Lu9 101.3(17) . .
Lu2 Lu2 Lu9 72.6(4) 7_565 .
Lu1 Lu2 C24 111.4(7) . .
Lu3 Lu2 C24 105.0(15) . .
Lu2 Lu2 C24 112.1(5) 7_565 .
Lu9 Lu2 C24 111.9(11) . .
Lu1 Lu2 Lu3 38.7(8) . 7_565
Lu3 Lu2 Lu3 124(2) . 7_565
Lu2 Lu2 Lu3 18.3(7) 7_565 7_565
Lu9 Lu2 Lu3 72.3(8) . 7_565
C24 Lu2 Lu3 129.8(8) . 7_565
Lu1 Lu2 C21 119.9(7) . 7_565
Lu3 Lu2 C21 83.5(14) . 7_565
Lu2 Lu2 C21 132.7(4) 7_565 7_565
Lu9 Lu2 C21 120.3(10) . 7_565
C24 Lu2 C21 21.7(6) . 7_565
Lu3 Lu2 C21 149.1(8) 7_565 7_565
Lu1 Lu2 C22 89.4(7) . 7_565
Lu3 Lu2 C22 118.7(14) . 7_565
Lu2 Lu2 C22 94.7(4) 7_565 7_565
Lu9 Lu2 C22 121.1(12) . 7_565
C24 Lu2 C22 22.0(6) . 7_565
Lu3 Lu2 C22 110.9(8) 7_565 7_565
C21 Lu2 C22 38.3(4) 7_565 7_565
Lu1 Lu2 C25 88.7(7) . .
Lu3 Lu2 C25 92.1(14) . .
Lu2 Lu2 C25 113.3(5) 7_565 .
Lu9 Lu2 C25 147.6(11) . .
C24 Lu2 C25 35.7(3) . .
Lu3 Lu2 C25 123.6(9) 7_565 .
C21 Lu2 C25 31.7(6) 7_565 .
C22 Lu2 C25 30.2(5) 7_565 .
Lu1 Lu2 Lu6 124.8(5) . .
Lu3 Lu2 Lu6 72.8(15) . .
Lu2 Lu2 Lu6 95.8(2) 7_565 .
Lu9 Lu2 Lu6 28.6(7) . .
C24 Lu2 Lu6 118.6(6) . .
Lu3 Lu2 Lu6 89.1(7) 7_565 .
C21 Lu2 Lu6 115.2(6) 7_565 .
C22 Lu2 Lu6 136.9(6) 7_565 .
C25 Lu2 Lu6 146.4(6) . .
Lu1 Lu2 C23 94.5(7) . .
Lu3 Lu2 C23 138.3(15) . .
Lu2 Lu2 C23 79.6(4) 7_565 .
Lu9 Lu2 C23 92.8(11) . .
C24 Lu2 C23 34.2(4) . .
Lu3 Lu2 C23 97.9(8) 7_565 .
C21 Lu2 C23 55.9(6) 7_565 .
C22 Lu2 C23 29.0(5) 7_565 .
C25 Lu2 C23 59.0(5) . .
Lu6 Lu2 C23 113.9(5) . .
Lu1 Lu2 C47 146.6(7) . .
Lu3 Lu2 C47 81.5(15) . .
Lu2 Lu2 C47 135.0(4) 7_565 .
Lu9 Lu2 C47 91.5(8) . .
C24 Lu2 C47 35.4(4) . .
Lu3 Lu2 C47 151.7(8) 7_565 .
C21 Lu2 C47 29.6(6) 7_565 .
C22 Lu2 C47 57.4(6) 7_565 .
C25 Lu2 C47 61.1(6) . .
Lu6 Lu2 C47 86.7(5) . .
C23 Lu2 C47 58.9(5) . .
Lu2 Lu3 Lu1 26.3(9) . .
Lu2 Lu3 Lu4 131(2) . .
Lu1 Lu3 Lu4 114.3(17) . .
Lu2 Lu3 C27 121.0(18) . .
Lu1 Lu3 C27 124.2(16) . .
Lu4 Lu3 C27 106.0(16) . .
Lu2 Lu3 C19 131(2) . 7_565
Lu1 Lu3 C19 123.9(16) . 7_565
Lu4 Lu3 C19 91.0(14) . 7_565
C27 Lu3 C19 19.2(6) . 7_565
Lu2 Lu3 C20 94.2(17) . 7_565
Lu1 Lu3 C20 95.1(14) . 7_565
Lu4 Lu3 C20 127.2(16) . 7_565
C27 Lu3 C20 29.2(8) . 7_565
C19 Lu3 C20 37.5(6) 7_565 7_565
Lu2 Lu3 Lu2 19.6(9) . 7_565
Lu1 Lu3 Lu2 17.9(4) . 7_565
Lu4 Lu3 Lu2 112.0(15) . 7_565
C27 Lu3 Lu2 137.1(15) . 7_565
C19 Lu3 Lu2 140.9(15) 7_565 7_565
C20 Lu3 Lu2 108.3(14) 7_565 7_565
Lu2 Lu3 C40 140(2) . 7_565
Lu1 Lu3 C40 154.2(16) . 7_565
Lu4 Lu3 C40 87.7(15) . 7_565
C27 Lu3 C40 31.4(8) . 7_565
C19 Lu3 C40 38.1(7) 7_565 7_565
C20 Lu3 C40 59.8(10) 7_565 7_565
Lu2 Lu3 C40 159.5(14) 7_565 7_565
Lu2 Lu3 C48 104.6(17) . .
Lu1 Lu3 C48 124.2(15) . .
Lu4 Lu3 C48 121.4(18) . .
C27 Lu3 C48 37.3(6) . .
C19 Lu3 C48 55.8(10) 7_565 .
C20 Lu3 C48 49.3(9) 7_565 .
Lu2 Lu3 C48 124.1(13) 7_565 .
C40 Lu3 C48 35.4(8) 7_565 .
Lu2 Lu3 Lu5 117(2) . .
Lu1 Lu3 Lu5 97.6(14) . .
Lu4 Lu3 Lu5 17.0(6) . .
C27 Lu3 Lu5 116.3(15) . .
C19 Lu3 Lu5 98.6(12) 7_565 .
C20 Lu3 Lu5 130.1(14) 7_565 .
Lu2 Lu3 Lu5 97.2(12) 7_565 .
C40 Lu3 Lu5 103.1(14) 7_565 .
C48 Lu3 Lu5 137.8(17) . .
Lu2 Lu3 C26 94.7(17) . .
Lu1 Lu3 C26 89.6(13) . .
Lu4 Lu3 C26 119.6(15) . .
C27 Lu3 C26 35.8(6) . .
C19 Lu3 C26 36.6(8) 7_565 .
C20 Lu3 C26 13.5(7) 7_565 .
Lu2 Lu3 C26 105.2(14) 7_565 .
C40 Lu3 C26 67.1(11) 7_565 .
C48 Lu3 C26 62.1(9) . .
Lu5 Lu3 C26 119.1(13) . .
Lu2 Lu3 Lu6 79.4(15) . .
Lu1 Lu3 Lu6 93.4(13) . .
Lu4 Lu3 Lu6 77.8(10) . .
C27 Lu3 Lu6 132.7(16) . .
C19 Lu3 Lu6 142.1(17) 7_565 .
C20 Lu3 Lu6 145.9(14) 7_565 .
Lu2 Lu3 Lu6 75.7(10) 7_565 .
C40 Lu3 Lu6 104.7(14) 7_565 .
C48 Lu3 Lu6 99.6(12) . .
Lu5 Lu3 Lu6 81.0(9) . .
C26 Lu3 Lu6 159.1(13) . .
Lu5 Lu4 Lu3 122.6(17) . .
Lu5 Lu4 Lu7 73.9(14) . .
Lu3 Lu4 Lu7 107.5(10) . .
Lu5 Lu4 C38 122.5(13) . 7_565
Lu3 Lu4 C38 109.6(13) . 7_565
Lu7 Lu4 C38 113.2(6) . 7_565
Lu5 Lu4 C30 83.9(12) . .
Lu3 Lu4 C30 123.3(11) . .
Lu7 Lu4 C30 128.7(7) . .
C38 Lu4 C30 45.7(8) 7_565 .
Lu5 Lu4 C52 107.6(14) . .
Lu3 Lu4 C52 124.9(13) . .
Lu7 Lu4 C52 106.8(7) . .
C38 Lu4 C52 15.5(7) 7_565 .
C30 Lu4 C52 38.2(5) . .
Lu5 Lu4 C17 103.0(12) . 7_565
Lu3 Lu4 C17 104.3(11) . 7_565
Lu7 Lu4 C17 143.6(6) . 7_565
C38 Lu4 C17 37.3(5) 7_565 7_565
C30 Lu4 C17 21.2(6) . 7_565
C52 Lu4 C17 38.3(7) . 7_565
Lu5 Lu4 C37 100.1(15) . 7_565
Lu3 Lu4 C37 137.3(13) . 7_565
Lu7 Lu4 C37 82.2(7) . 7_565
C38 Lu4 C37 34.8(6) 7_565 7_565
C30 Lu4 C37 56.7(7) . 7_565
C52 Lu4 C37 24.6(7) . 7_565
C17 Lu4 C37 62.3(7) 7_565 7_565
Lu5 Lu4 Lu8 90.2(13) . .
Lu3 Lu4 Lu8 89.3(10) . .
Lu7 Lu4 Lu8 19.8(3) . .
C38 Lu4 Lu8 114.2(5) 7_565 .
C30 Lu4 Lu8 144.4(6) . .
C52 Lu4 Lu8 113.2(6) . .
C17 Lu4 Lu8 151.1(5) 7_565 .
C37 Lu4 Lu8 90.2(6) 7_565 .
Lu5 Lu4 C29 101.2(13) . .
Lu3 Lu4 C29 87.6(11) . .
Lu7 Lu4 C29 164.5(7) . .
C38 Lu4 C29 56.5(7) 7_565 .
C30 Lu4 C29 35.9(5) . .
C52 Lu4 C29 60.1(7) . .
C17 Lu4 C29 22.0(5) 7_565 .
C37 Lu4 C29 84.3(7) 7_565 .
Lu8 Lu4 C29 168.1(6) . .
Lu5 Lu4 C53 77.8(14) . .
Lu3 Lu4 C53 159.5(13) . .
Lu7 Lu4 C53 78.4(6) . .
C38 Lu4 C53 51.3(7) 7_565 .
C30 Lu4 C53 51.7(7) . .
C52 Lu4 C53 36.7(4) . .
C17 Lu4 C53 65.8(6) 7_565 .
C37 Lu4 C53 22.4(6) 7_565 .
Lu8 Lu4 C53 92.7(5) . .
C29 Lu4 C53 86.3(7) . .
Lu5 Lu4 C51 139.1(14) . .
Lu3 Lu4 C51 97.9(13) . .
Lu7 Lu4 C51 100.9(5) . .
C38 Lu4 C51 22.1(6) 7_565 .
C30 Lu4 C51 67.8(7) . .
C52 Lu4 C51 33.7(6) . .
C17 Lu4 C51 57.2(6) 7_565 .
C37 Lu4 C51 39.8(7) 7_565 .
Lu8 Lu4 C51 96.2(5) . .
C29 Lu4 C51 72.9(6) . .
C53 Lu4 C51 61.6(6) . .
Lu4 Lu5 Lu7 83.8(15) . .
Lu4 Lu5 Lu5 135.4(10) . 7_565
Lu7 Lu5 Lu5 74.8(7) . 7_565
Lu4 Lu5 C31 113.0(14) . .
Lu7 Lu5 C31 131.1(9) . .
Lu5 Lu5 C31 110.5(7) 7_565 .
Lu4 Lu5 C30 75.4(13) . .
Lu7 Lu5 C30 129.2(11) . .
Lu5 Lu5 C30 146.9(7) 7_565 .
C31 Lu5 C30 37.6(5) . .
Lu4 Lu5 C32 117.8(17) . .
Lu7 Lu5 C32 96.7(9) . .
Lu5 Lu5 C32 103.4(8) 7_565 .
C31 Lu5 C32 34.5(6) . .
C30 Lu5 C32 56.7(8) . .
Lu4 Lu5 Lu3 40.4(13) . .
Lu7 Lu5 Lu3 92.2(10) . .
Lu5 Lu5 Lu3 101.1(10) 7_565 .
C31 Lu5 Lu3 131.0(12) . .
C30 Lu5 Lu3 100.2(11) . .
C32 Lu5 Lu3 155.3(14) . .
Lu4 Lu5 C35 110.7(15) . 7_565
Lu7 Lu5 C35 108.2(8) . 7_565
Lu5 Lu5 C35 113.0(7) 7_565 7_565
C31 Lu5 C35 23.4(7) . 7_565
C30 Lu5 C35 43.6(6) . 7_565
C32 Lu5 C35 13.6(7) . 7_565
Lu3 Lu5 C35 143.6(12) . 7_565
Lu4 Lu5 C16 92.0(13) . 7_565
Lu7 Lu5 C16 138.1(9) . 7_565
Lu5 Lu5 C16 129.6(6) 7_565 7_565
C31 Lu5 C16 21.8(6) . 7_565
C30 Lu5 C16 17.3(6) . 7_565
C32 Lu5 C16 49.2(8) . 7_565
Lu3 Lu5 C16 111.1(11) . 7_565
C35 Lu5 C16 35.6(4) 7_565 7_565
Lu4 Lu5 C53 83.2(16) . .
Lu7 Lu5 C53 80.6(8) . .
Lu5 Lu5 C53 129.4(6) 7_565 .
C31 Lu5 C53 58.1(7) . .
C30 Lu5 C53 51.6(7) . .
C32 Lu5 C53 36.8(4) . .
Lu3 Lu5 C53 123.6(14) . .
C35 Lu5 C53 37.5(6) 7_565 .
C16 Lu5 C53 57.6(7) 7_565 .
Lu4 Lu5 C36 95.0(16) . 7_565
Lu7 Lu5 C36 80.5(8) . 7_565
Lu5 Lu5 C36 118.7(6) 7_565 7_565
C31 Lu5 C36 53.7(7) . 7_565
C30 Lu5 C36 56.5(7) . 7_565
C32 Lu5 C36 26.7(7) . 7_565
Lu3 Lu5 C36 135.4(14) . 7_565
C35 Lu5 C36 30.9(5) 7_565 7_565
C16 Lu5 C36 58.4(6) 7_565 7_565
C53 Lu5 C36 11.8(6) . 7_565
Lu4 Lu5 C34 144.9(14) . 7_565
Lu7 Lu5 C34 107.2(8) . 7_565
Lu5 Lu5 C34 79.4(6) 7_565 7_565
C31 Lu5 C34 35.6(7) . 7_565
C30 Lu5 C34 72.0(7) . 7_565
C32 Lu5 C34 29.8(7) . 7_565
Lu3 Lu5 C34 159.9(12) . 7_565
C35 Lu5 C34 34.3(5) 7_565 7_565
C16 Lu5 C34 57.3(6) 7_565 7_565
C53 Lu5 C34 66.5(7) . 7_565
C36 Lu5 C34 56.0(6) 7_565 7_565
Lu10 Lu6 Lu9 60(3) . .
Lu10 Lu6 Lu8 66(3) . .
Lu9 Lu6 Lu8 117.4(15) . .
Lu10 Lu6 Lu6 22(2) . 7_565
Lu9 Lu6 Lu6 42.4(15) . 7_565
Lu8 Lu6 Lu6 76.3(3) . 7_565
Lu10 Lu6 Lu8 35(3) . 7_565
Lu9 Lu6 Lu8 84.2(15) . 7_565
Lu8 Lu6 Lu8 33.8(3) . 7_565
Lu6 Lu6 Lu8 42.6(2) 7_565 7_565
Lu10 Lu6 Lu7 75(3) . .
Lu9 Lu6 Lu7 118.2(15) . .
Lu8 Lu6 Lu7 14.5(4) . .
Lu6 Lu6 Lu7 81.1(4) 7_565 .
Lu8 Lu6 Lu7 40.3(4) 7_565 .
Lu10 Lu6 C67 95(2) . .
Lu9 Lu6 C67 89.0(14) . .
Lu8 Lu6 C67 124.5(5) . .
Lu6 Lu6 C67 104.7(4) 7_565 .
Lu8 Lu6 C67 122.7(5) 7_565 .
Lu7 Lu6 C67 137.2(6) . .
Lu10 Lu6 C75 87(2) . .
Lu9 Lu6 C75 112.7(14) . .
Lu8 Lu6 C75 92.3(5) . .
Lu6 Lu6 C75 106.3(6) 7_565 .
Lu8 Lu6 C75 100.9(6) 7_565 .
Lu7 Lu6 C75 104.2(5) . .
C67 Lu6 C75 33.0(4) . .
Lu10 Lu6 C77 76(2) . 7_565
Lu9 Lu6 C77 97.4(14) . 7_565
Lu8 Lu6 C77 96.6(5) . 7_565
Lu6 Lu6 C77 92.6(4) 7_565 7_565
Lu8 Lu6 C77 96.1(5) 7_565 7_565
Lu7 Lu6 C77 110.3(5) . 7_565
C67 Lu6 C77 28.7(6) . 7_565
C75 Lu6 C77 15.8(6) . 7_565
Lu10 Lu6 C78 103(2) . 7_565
Lu9 Lu6 C78 131.9(14) . 7_565
Lu8 Lu6 C78 87.1(5) . 7_565
Lu6 Lu6 C78 123.8(4) 7_565 7_565
Lu8 Lu6 C78 106.4(5) 7_565 7_565
Lu7 Lu6 C78 95.7(5) . 7_565
C67 Lu6 C78 45.3(6) . 7_565
C75 Lu6 C78 20.2(6) . 7_565
C77 Lu6 C78 36.0(4) 7_565 7_565
Lu10 Lu6 Lu3 127(2) . .
Lu9 Lu6 Lu3 85.4(17) . .
Lu8 Lu6 Lu3 105.2(7) . .
Lu6 Lu6 Lu3 106.4(9) 7_565 .
Lu8 Lu6 Lu3 110.1(7) 7_565 .
Lu7 Lu6 Lu3 90.8(7) . .
C67 Lu6 Lu3 126.0(8) . .
C75 Lu6 Lu3 145.7(10) . .
C77 Lu6 Lu3 153.8(8) 7_565 .
C78 Lu6 Lu3 129.9(10) 7_565 .
Lu10 Lu6 C62 137(2) . 7_565
Lu9 Lu6 C62 137.5(15) . 7_565
Lu8 Lu6 C62 103.2(6) . 7_565
Lu6 Lu6 C62 157.0(5) 7_565 7_565
Lu8 Lu6 C62 133.3(6) 7_565 7_565
Lu7 Lu6 C62 104.3(6) . 7_565
C67 Lu6 C62 56.1(6) . 7_565
C75 Lu6 C62 50.7(7) . 7_565
C77 Lu6 C62 64.5(6) 7_565 7_565
C78 Lu6 C62 34.3(4) 7_565 7_565
Lu3 Lu6 C62 96.0(10) . 7_565
Lu8 Lu7 Lu7 90.4(10) . 7_565
Lu8 Lu7 Lu8 52.7(10) . 7_565
Lu7 Lu7 Lu8 37.7(4) 7_565 7_565
Lu8 Lu7 Lu10 19.9(9) . .
Lu7 Lu7 Lu10 74.5(5) 7_565 .
Lu8 Lu7 Lu10 38.1(6) 7_565 .
Lu8 Lu7 Lu5 119.2(9) . .
Lu7 Lu7 Lu5 105.2(7) 7_565 .
Lu8 Lu7 Lu5 120.5(6) 7_565 .
Lu10 Lu7 Lu5 111.3(12) . .
Lu8 Lu7 Lu6 23.3(5) . .
Lu7 Lu7 Lu6 98.9(4) 7_565 .
Lu8 Lu7 Lu6 64.0(5) 7_565 .
Lu10 Lu7 Lu6 26.2(6) . .
Lu5 Lu7 Lu6 96.0(6) . .
Lu8 Lu7 Lu4 101.7(9) . .
Lu7 Lu7 Lu4 121.7(3) 7_565 .
Lu8 Lu7 Lu4 122.8(5) 7_565 .
Lu10 Lu7 Lu4 99.6(12) . .
Lu5 Lu7 Lu4 22.3(4) . .
Lu6 Lu7 Lu4 78.8(4) . .
Lu8 Lu7 C58 113.1(9) . 7_565
Lu7 Lu7 C58 116.7(8) 7_565 7_565
Lu8 Lu7 C58 126.6(9) 7_565 7_565
Lu10 Lu7 C58 130.9(12) . 7_565
Lu5 Lu7 C58 110.8(9) . 7_565
Lu6 Lu7 C58 125.9(7) . 7_565
Lu4 Lu7 C58 110.1(9) . 7_565
Lu8 Lu7 C55 134.5(9) . .
Lu7 Lu7 C55 97.8(6) 7_565 .
Lu8 Lu7 C55 122.5(8) 7_565 .
Lu10 Lu7 C55 147.1(13) . .
Lu5 Lu7 C55 101.6(8) . .
Lu6 Lu7 C55 151.5(6) . .
Lu4 Lu7 C55 111.1(8) . .
C58 Lu7 C55 26.1(7) 7_565 .
Lu8 Lu7 C82 105.0(10) . .
Lu7 Lu7 C82 76.5(3) 7_565 .
Lu8 Lu7 C82 88.4(6) 7_565 .
Lu10 Lu7 C82 111.7(13) . .
Lu5 Lu7 C82 135.6(9) . .
Lu6 Lu7 C82 128.0(8) . .
Lu4 Lu7 C82 147.5(8) . .
C58 Lu7 C82 41.5(7) 7_565 .
C55 Lu7 C82 36.5(4) . .
Lu8 Lu7 C81 74.8(8) . .
Lu7 Lu7 C81 90.3(5) 7_565 .
Lu8 Lu7 C81 80.9(6) 7_565 .
Lu10 Lu7 C81 87.1(13) . .
Lu5 Lu7 C81 158.4(8) . .
Lu6 Lu7 C81 96.4(6) . .
Lu4 Lu7 C81 148.0(7) . .
C58 Lu7 C81 47.8(6) 7_565 .
C55 Lu7 C81 60.7(5) . .
C82 Lu7 C81 33.2(3) . .
Lu8 Lu7 C59 89.9(10) . 7_565
Lu7 Lu7 C59 142.3(6) 7_565 7_565
Lu8 Lu7 C59 128.9(9) 7_565 7_565
Lu10 Lu7 C59 109.8(10) . 7_565
Lu5 Lu7 C59 107.4(10) . 7_565
Lu6 Lu7 C59 96.0(7) . 7_565
Lu4 Lu7 C59 95.0(8) . 7_565
C58 Lu7 C59 32.1(5) 7_565 7_565
C55 Lu7 C59 57.5(7) . 7_565
C82 Lu7 C59 67.1(5) . 7_565
C81 Lu7 C59 53.7(7) . 7_565
Lu7 Lu8 Lu8 89.6(10) . 7_565
Lu7 Lu8 Lu10 147.1(14) . .
Lu8 Lu8 Lu10 64.5(10) 7_565 .
Lu7 Lu8 Lu6 142.3(8) . .
Lu8 Lu8 Lu6 103.7(3) 7_565 .
Lu10 Lu8 Lu6 41.7(12) . .
Lu7 Lu8 Lu7 51.9(12) . 7_565
Lu8 Lu8 Lu7 37.7(5) 7_565 7_565
Lu10 Lu8 Lu7 100.1(11) . 7_565
Lu6 Lu8 Lu7 132.1(5) . 7_565
Lu7 Lu8 Lu6 123.0(9) . 7_565
Lu8 Lu8 Lu6 42.6(2) 7_565 7_565
Lu10 Lu8 Lu6 24.8(10) . 7_565
Lu6 Lu8 Lu6 61.1(5) . 7_565
Lu7 Lu8 Lu6 75.7(5) 7_565 7_565
Lu7 Lu8 Lu9 136.6(9) . .
Lu8 Lu8 Lu9 75.2(3) 7_565 .
Lu10 Lu8 Lu9 21.6(17) . .
Lu6 Lu8 Lu9 29.0(4) . .
Lu7 Lu8 Lu9 104.1(6) 7_565 .
Lu6 Lu8 Lu9 32.9(3) 7_565 .
Lu7 Lu8 C80 106.8(8) . 7_565
Lu8 Lu8 C80 88.3(5) 7_565 7_565
Lu10 Lu8 C80 93.0(18) . 7_565
Lu6 Lu8 C80 108.7(5) . 7_565
Lu7 Lu8 C80 98.8(6) 7_565 7_565
Lu6 Lu8 C80 101.3(5) 7_565 7_565
Lu9 Lu8 C80 112.9(9) . 7_565
Lu7 Lu8 C81 84.8(7) . .
Lu8 Lu8 C81 90.1(4) 7_565 .
Lu10 Lu8 C81 113.6(18) . .
Lu6 Lu8 C81 129.4(5) . .
Lu7 Lu8 C81 86.9(5) 7_565 .
Lu6 Lu8 C81 116.4(4) 7_565 .
Lu9 Lu8 C81 134.4(9) . .
C80 Lu8 C81 22.1(5) 7_565 .
Lu7 Lu8 C73 87.3(8) . .
Lu8 Lu8 C73 123.6(5) 7_565 .
Lu10 Lu8 C73 123.3(15) . .
Lu6 Lu8 C73 112.3(5) . .
Lu7 Lu8 C73 114.0(6) 7_565 .
Lu6 Lu8 C73 139.7(5) 7_565 .
Lu9 Lu8 C73 134.9(8) . .
C80 Lu8 C73 40.2(6) 7_565 .
C81 Lu8 C73 33.5(3) . .
Lu7 Lu8 C74 119.7(9) . .
Lu8 Lu8 C74 131.1(5) 7_565 .
Lu10 Lu8 C74 93.1(12) . .
Lu6 Lu8 C74 77.4(5) . .
Lu7 Lu8 C74 145.1(6) 7_565 .
Lu6 Lu8 C74 116.1(5) 7_565 .
Lu9 Lu8 C74 100.0(7) . .
C80 Lu8 C74 48.0(6) 7_565 .
C81 Lu8 C74 58.2(5) . .
C73 Lu8 C74 35.4(4) . .
Lu7 Lu8 Lu4 58.5(8) . .
Lu8 Lu8 Lu4 117.1(2) 7_565 .
Lu10 Lu8 Lu4 114.0(17) . .
Lu6 Lu8 Lu4 84.3(4) . .
Lu7 Lu8 Lu4 92.2(4) 7_565 .
Lu6 Lu8 Lu4 109.9(2) 7_565 .
Lu9 Lu8 Lu4 92.5(7) . .
C80 Lu8 Lu4 148.6(5) 7_565 .
C81 Lu8 Lu4 131.8(5) . .
C73 Lu8 Lu4 108.6(5) . .
C74 Lu8 Lu4 111.7(5) . .
Lu10 Lu9 Lu6 48.9(16) . .
Lu10 Lu9 Lu6 48.9(16) . 7_565
Lu6 Lu9 Lu6 95(3) . 7_565
Lu10 Lu9 Lu2 127(3) . 7_565
Lu6 Lu9 Lu2 120.6(17) . 7_565
Lu6 Lu9 Lu2 93.8(12) 7_565 7_565
Lu10 Lu9 Lu2 127(3) . .
Lu6 Lu9 Lu2 93.8(12) . .
Lu6 Lu9 Lu2 120.6(17) 7_565 .
Lu2 Lu9 Lu2 34.9(7) 7_565 .
Lu10 Lu9 Lu8 26.1(18) . .
Lu6 Lu9 Lu8 33.6(12) . .
Lu6 Lu9 Lu8 62.9(18) 7_565 .
Lu2 Lu9 Lu8 110.9(13) 7_565 .
Lu2 Lu9 Lu8 101.7(11) . .
Lu10 Lu9 Lu8 26.1(18) . 7_565
Lu6 Lu9 Lu8 62.9(18) . 7_565
Lu6 Lu9 Lu8 33.6(12) 7_565 7_565
Lu2 Lu9 Lu8 101.7(11) 7_565 7_565
Lu2 Lu9 Lu8 110.9(13) . 7_565
Lu8 Lu9 Lu8 29.6(6) . 7_565
Lu10 Lu9 C66 102(3) . .
Lu6 Lu9 C66 99.5(14) . .
Lu6 Lu9 C66 113.8(17) 7_565 .
Lu2 Lu9 C66 129(2) 7_565 .
Lu2 Lu9 C66 122.2(18) . .
Lu8 Lu9 C66 119.6(15) . .
Lu8 Lu9 C66 125.3(17) 7_565 .
Lu10 Lu9 C66 102(3) . 7_565
Lu6 Lu9 C66 113.8(17) . 7_565
Lu6 Lu9 C66 99.5(14) 7_565 7_565
Lu2 Lu9 C66 122.2(18) 7_565 7_565
Lu2 Lu9 C66 129(2) . 7_565
Lu8 Lu9 C66 125.3(17) . 7_565
Lu8 Lu9 C66 119.6(15) 7_565 7_565
C66 Lu9 C66 18.6(10) . 7_565
Lu10 Lu9 C65 85(2) . .
Lu6 Lu9 C65 110.9(19) . .
Lu6 Lu9 C65 78.6(13) 7_565 .
Lu2 Lu9 C65 128.5(13) 7_565 .
Lu2 Lu9 C65 148(2) . .
Lu8 Lu9 C65 110.2(15) . .
Lu8 Lu9 C65 98.8(13) 7_565 .
C66 Lu9 C65 36.0(6) . .
C66 Lu9 C65 21.5(6) 7_565 .
Lu10 Lu9 C65 85(2) . 7_565
Lu6 Lu9 C65 78.6(13) . 7_565
Lu6 Lu9 C65 110.9(19) 7_565 7_565
Lu2 Lu9 C65 148(2) 7_565 7_565
Lu2 Lu9 C65 128.5(13) . 7_565
Lu8 Lu9 C65 98.8(13) . 7_565
Lu8 Lu9 C65 110.2(15) 7_565 7_565
C66 Lu9 C65 21.5(6) . 7_565
C66 Lu9 C65 36.0(6) 7_565 7_565
C65 Lu9 C65 44.1(11) . 7_565
Lu10 Lu9 C45 134(3) . 7_565
Lu6 Lu9 C45 139.9(17) . 7_565
Lu6 Lu9 C45 109.9(12) 7_565 7_565
Lu2 Lu9 C45 89.3(14) 7_565 7_565
Lu2 Lu9 C45 99.2(17) . 7_565
Lu8 Lu9 C45 158.5(16) . 7_565
Lu8 Lu9 C45 141.6(9) 7_565 7_565
C66 Lu9 C45 42.2(8) . 7_565
C66 Lu9 C45 33.5(8) 7_565 7_565
C65 Lu9 C45 48.7(8) . 7_565
C65 Lu9 C45 63.6(10) 7_565 7_565
Lu6 Lu10 Lu6 137(5) . 7_565
Lu6 Lu10 Lu9 71(3) . .
Lu6 Lu10 Lu9 71(3) 7_565 .
Lu6 Lu10 Lu8 73(2) . .
Lu6 Lu10 Lu8 120(4) 7_565 .
Lu9 Lu10 Lu8 132(3) . .
Lu6 Lu10 Lu8 120(4) . 7_565
Lu6 Lu10 Lu8 73(2) 7_565 7_565
Lu9 Lu10 Lu8 132(3) . 7_565
Lu8 Lu10 Lu8 51(2) . 7_565
Lu6 Lu10 Lu7 79(3) . .
Lu6 Lu10 Lu7 108(3) 7_565 .
Lu9 Lu10 Lu7 128(3) . .
Lu8 Lu10 Lu7 13.0(7) . .
Lu8 Lu10 Lu7 41.8(13) 7_565 .
Lu6 Lu10 Lu7 108(3) . 7_565
Lu6 Lu10 Lu7 79(3) 7_565 7_565
Lu9 Lu10 Lu7 128(3) . 7_565
Lu8 Lu10 Lu7 41.8(13) . 7_565
Lu8 Lu10 Lu7 13.0(7) 7_565 7_565
Lu7 Lu10 Lu7 30.9(10) . 7_565
Lu6 Lu10 C77 81.1(18) . 7_565
Lu6 Lu10 C77 129(3) 7_565 7_565
Lu9 Lu10 C77 104(3) . 7_565
Lu8 Lu10 C77 100.7(18) . 7_565
Lu8 Lu10 C77 123(3) 7_565 7_565
Lu7 Lu10 C77 113.3(17) . 7_565
Lu7 Lu10 C77 128(2) 7_565 7_565
Lu6 Lu10 C77 129(3) . .
Lu6 Lu10 C77 81.1(18) 7_565 .
Lu9 Lu10 C77 104(3) . .
Lu8 Lu10 C77 123(3) . .
Lu8 Lu10 C77 100.7(18) 7_565 .
Lu7 Lu10 C77 128(2) . .
Lu7 Lu10 C77 113.3(17) 7_565 .
C77 Lu10 C77 50.2(11) 7_565 .
Lu6 Lu10 C76 111(2) . .
Lu6 Lu10 C76 111(2) 7_565 .
Lu9 Lu10 C76 131(3) . .
Lu8 Lu10 C76 91(2) . .
Lu8 Lu10 C76 91(2) 7_565 .
Lu7 Lu10 C76 99(2) . .
Lu7 Lu10 C76 99(2) 7_565 .
C77 Lu10 C76 35.5(6) 7_565 .
C77 Lu10 C76 35.5(6) . .
Lu6 Lu10 C75 144(3) . 7_565
Lu6 Lu10 C75 70.3(17) 7_565 7_565
Lu9 Lu10 C75 108(3) . 7_565
Lu8 Lu10 C75 119(3) . 7_565
Lu8 Lu10 C75 87.5(15) 7_565 7_565
Lu7 Lu10 C75 121(2) . 7_565
Lu7 Lu10 C75 100.4(14) 7_565 7_565
C77 Lu10 C75 63.7(11) 7_565 7_565
C77 Lu10 C75 14.9(6) . 7_565
C76 Lu10 C75 41.3(8) . 7_565
Lu6 Lu10 C75 70.3(17) . .
Lu6 Lu10 C75 144(3) 7_565 .
Lu9 Lu10 C75 108(3) . .
Lu8 Lu10 C75 87.5(15) . .
Lu8 Lu10 C75 119(3) 7_565 .
Lu7 Lu10 C75 100.4(14) . .
Lu7 Lu10 C75 121(2) 7_565 .
C77 Lu10 C75 14.9(6) 7_565 .
C77 Lu10 C75 63.7(11) . .
C76 Lu10 C75 41.3(8) . .
C75 Lu10 C75 76.3(15) 7_565 .
S1B C1B S2B 179.7(10) . .
S3B C2B S4B 179.7(13) . .
N1C C2C N1C 107.2(11) 7_565 .
N1C C2C C1 126.3(6) 7_565 .
N1C C2C C1 126.3(6) . .
C3C C3C N1C 107.8(5) 7_565 .
C3C C3C H3C 126.1 7_565 .
N1C C3C H3C 126.1 . .
C11C C4C C5C 124.4(9) . .
C11C C4C N1C 118.3(8) . .
C5C C4C N1C 117.3(8) . .
C4C C5C C7C 116.9(9) . .
C4C C5C C6C 123.1(9) . .
C7C C5C C6C 120.1(9) . .
C5C C6C H6CA 109.5 . .
C5C C6C H6CB 109.5 . .
H6CA C6C H6CB 109.5 . .
C5C C6C H6CC 109.5 . .
H6CA C6C H6CC 109.5 . .
H6CB C6C H6CC 109.5 . .
C8C C7C C5C 120.7(9) . .
C8C C7C H7C 119.6 . .
C5C C7C H7C 119.6 . .
C7C C8C C10C 119.6(9) . .
C7C C8C C9C 120.3(9) . .
C10C C8C C9C 120.1(10) . .
C8C C9C H9CA 109.5 . .
C8C C9C H9CB 109.5 . .
H9CA C9C H9CB 109.5 . .
C8C C9C H9CC 109.5 . .
H9CA C9C H9CC 109.5 . .
H9CB C9C H9CC 109.5 . .
C11C C10C C8C 121.6(9) . .
C11C C10C H10C 119.2 . .
C8C C10C H10C 119.2 . .
C4C C11C C10C 116.5(9) . .
C4C C11C C12C 124.3(9) . .
C10C C11C C12C 119.2(9) . .
C11C C12C H12A 109.5 . .
C11C C12C H12B 109.5 . .
H12A C12C H12B 109.5 . .
C11C C12C H12C 109.5 . .
H12A C12C H12C 109.5 . .
H12B C12C H12C 109.5 . .
C2C N1C C3C 108.6(8) . .
C2C N1C C4C 128.3(8) . .
C3C N1C C4C 122.7(8) . .

loop_
_geom_bond_atom_site_label_1
_geom_bond_atom_site_label_2
_geom_bond_distance
_geom_bond_site_symmetry_2
C1 C9 1.43(3) .
C1 C9 1.43(3) 7_565
C1 C2C 1.53(2) .
C1 C5 1.54(2) 7_565
C1 C5 1.54(2) .
C1 C2 1.56(2) .
C2 C12 1.417(10) 7_565
C2 C12 1.417(10) .
C2 C3 1.494(9) 7_565
C2 C3 1.495(9) .
C3 C12 0.48(3) 7_565
C3 C11 1.20(2) 7_565
C3 C15 1.379(14) .
C3 C4 1.495(9) .
C3 C13 1.76(3) 7_565
C4 C11 0.57(2) 7_565
C4 C10 0.89(2) 7_565
C4 C18 1.417(10) .
C4 C5 1.453(16) .
C4 C29 1.73(3) 7_565
C4 C12 1.76(3) 7_565
C4 C9 1.91(3) 7_565
C5 C9 0.54(3) 7_565
C5 C10 1.10(3) 7_565
C5 C6 1.29(2) .
C5 C8 1.91(3) 7_565
C5 C11 1.96(2) 7_565
C6 C26 1.09(3) 7_565
C6 C9 1.13(3) 7_565
C6 C8 1.17(4) 7_565
C6 C10 1.38(3) 7_565
C6 C25 1.49(3) 7_565
C6 C20 1.54(2) .
C6 C7 1.56(4) .
C6 Lu1 2.70(2) .
C6 Lu3 2.78(3) 7_565
C6 Lu2 2.83(2) 7_565
C7 C8 0.59(3) 7_565
C7 C7 0.99(5) 7_565
C7 C25 1.22(3) 7_565
C7 C8 1.29(2) .
C7 C22 1.54(2) .
C7 C9 1.98(4) 7_565
C7 C22 2.00(3) 7_565
C7 Lu1 2.31(3) .
C7 Lu2 2.59(3) 7_565
C7 Lu2 2.81(3) .
C8 C7 0.59(3) 7_565
C8 C6 1.17(4) 7_565
C8 C8 1.32(4) 7_565
C8 C9 1.448(18) .
C8 C25 1.453(16) .
C8 C5 1.91(3) 7_565
C8 Lu1 2.52(3) .
C8 Lu2 2.85(3) .
C9 C5 0.54(3) 7_565
C9 C6 1.13(3) 7_565
C9 C10 1.453(16) .
C9 C9 1.90(5) 7_565
C9 C4 1.91(3) 7_565
C9 C7 1.98(4) 7_565
C9 Lu1 2.85(3) .
C10 C4 0.89(2) 7_565
C10 C5 1.10(3) 7_565
C10 C6 1.38(3) 7_565
C10 C11 1.417(10) .
C10 C26 1.495(9) .
C10 C18 1.61(3) 7_565
C10 C19 1.81(3) 7_565
C10 C20 2.00(2) 7_565
C10 Lu3 2.80(4) .
C11 C4 0.57(2) 7_565
C11 C3 1.20(2) 7_565
C11 C18 1.34(3) 7_565
C11 C12 1.405(15) .
C11 C29 1.458(11) .
C11 C15 1.77(2) 7_565
C11 C5 1.96(2) 7_565
C12 C3 0.48(3) 7_565
C12 C15 1.11(2) 7_565
C12 C13 1.34(3) .
C12 C4 1.76(3) 7_565
C12 C14 1.87(3) 7_565
C13 C14 0.65(3) 7_565
C13 C15 0.78(3) 7_565
C13 C31 1.428(15) .
C13 C14 1.429(12) .
C13 C3 1.76(3) 7_565
C13 C34 1.79(3) 7_565
C13 C13 1.87(3) 7_565
C13 C16 1.91(3) 7_565
C13 Lu5 2.70(4) .
C14 C13 0.65(3) 7_565
C14 C14 0.87(3) 7_565
C14 C15 1.424(14) .
C14 C34 1.427(15) .
C14 C31 1.67(3) 7_565
C14 C34 1.763(17) 7_565
C14 C12 1.87(3) 7_565
C14 Lu5 2.82(3) 7_565
C15 C13 0.78(3) 7_565
C15 C12 1.11(2) 7_565
C15 C31 1.35(3) 7_565
C15 C16 1.431(9) .
C15 C11 1.77(2) 7_565
C15 C30 2.03(3) 7_565
C15 Lu5 2.73(3) 7_565
C16 C30 0.71(3) 7_565
C16 C31 0.88(3) 7_565
C16 C17 1.429(12) .
C16 C35 1.440(15) .
C16 C29 1.75(2) 7_565
C16 C13 1.91(3) 7_565
C16 C32 1.95(3) 7_565
C16 Lu5 2.37(2) 7_565
C16 Lu4 2.53(2) 7_565
C17 C30 0.84(3) 7_565
C17 C29 0.91(2) 7_565
C17 C38 1.450(15) .
C17 C18 1.458(11) .
C17 C52 1.50(3) 7_565
C17 C28 1.66(2) 7_565
C17 Lu4 2.33(2) 7_565
C17 Lu5 2.63(3) 7_565
C18 C29 0.60(2) 7_565
C18 C28 1.27(2) 7_565
C18 C11 1.34(3) 7_565
C18 C19 1.405(15) .
C18 C10 1.61(3) 7_565
C18 C30 2.04(3) 7_565
C18 Lu4 2.66(2) 7_565
C18 Lu3 2.81(4) 7_565
C19 C27 0.72(2) 7_565
C19 C28 0.97(2) 7_565
C19 C20 1.417(10) .
C19 C26 1.42(3) 7_565
C19 C40 1.458(10) .
C19 C10 1.81(3) 7_565
C19 C29 1.85(2) 7_565
C19 Lu3 2.19(4) 7_565
C19 Lu4 2.85(2) 7_565
C20 C26 0.54(2) 7_565
C20 C27 1.10(3) 7_565
C20 C25 1.42(3) 7_565
C20 C21 1.494(9) .
C20 C48 1.90(3) 7_565
C20 C10 2.00(2) 7_565
C20 Lu3 2.22(4) 7_565
C20 Lu2 2.58(2) 7_565
C20 Lu1 2.91(2) .
C21 C24 0.84(2) 7_565
C21 C47 1.24(2) 7_565
C21 C25 1.28(2) 7_565
C21 C42 1.379(14) .
C21 C22 1.495(9) .
C21 C48 1.71(2) 7_565
C21 C26 1.93(2) 7_565
C21 Lu2 2.26(2) 7_565
C21 Lu3 2.42(3) 7_565
C21 Lu1 2.77(2) .
C22 C24 0.86(2) 7_565
C22 C23 1.21(2) 7_565
C22 C25 1.22(2) 7_565
C22 C23 1.417(10) .
C22 C22 1.61(3) 7_565
C22 C7 2.00(3) 7_565
C22 Lu2 2.30(3) 7_565
C22 Lu1 2.43(3) .
C22 Lu2 2.70(2) .
C23 C23 0.33(3) 7_565
C23 C22 1.21(2) 7_565
C23 C44 1.394(12) 7_565
C23 C24 1.405(15) .
C23 C44 1.458(10) .
C23 C24 1.71(3) 7_565
C23 Lu2 2.49(2) .
C23 Lu2 2.57(2) 7_565
C23 Lu1 2.69(2) .
C24 C21 0.84(2) 7_565
C24 C22 0.86(2) 7_565
C24 C25 1.417(10) .
C24 C47 1.458(10) .
C24 C42 1.68(2) 7_565
C24 C23 1.71(3) 7_565
C24 Lu2 2.20(2) .
C24 Lu1 2.62(2) .
C24 Lu3 2.74(4) .
C24 Lu2 2.90(2) 7_565
C25 C7 1.22(3) 7_565
C25 C22 1.22(2) 7_565
C25 C21 1.28(2) 7_565
C25 C20 1.42(3) 7_565
C25 C6 1.49(3) 7_565
C25 C26 1.494(9) .
C25 Lu2 2.39(2) .
C25 Lu1 2.51(2) .
C25 Lu3 2.69(3) .
C26 C20 0.54(2) 7_565
C26 C6 1.09(3) 7_565
C26 C27 1.379(14) .
C26 C19 1.42(3) 7_565
C26 C21 1.93(2) 7_565
C26 Lu3 2.33(3) .
C26 Lu2 2.69(2) .
C26 Lu1 2.87(2) .
C27 C19 0.72(2) 7_565
C27 C20 1.10(3) 7_565
C27 C40 1.19(2) 7_565
C27 C48 1.431(9) .
C27 C28 1.431(9) .
C27 C41 1.97(2) 7_565
C27 Lu3 2.10(4) .
C27 Lu2 2.87(2) .
C28 C19 0.97(2) 7_565
C28 C18 1.27(2) 7_565
C28 C40 1.30(2) 7_565
C28 C29 1.429(12) .
C28 C50 1.430(13) .
C28 C17 1.66(2) 7_565
C28 C39 1.90(3) 7_565
C28 C38 2.03(2) 7_565
C28 Lu3 2.53(4) .
C28 Lu4 2.60(2) .
C29 C18 0.60(2) 7_565
C29 C17 0.91(2) 7_565
C29 C30 1.450(15) .
C29 C4 1.73(3) 7_565
C29 C16 1.75(2) 7_565
C29 C19 1.85(2) 7_565
C29 Lu4 2.44(3) .
C29 Lu5 2.72(3) .
C29 Lu3 2.97(4) .
C30 C16 0.71(3) 7_565
C30 C17 0.84(3) 7_565
C30 C31 1.459(16) .
C30 C52 1.459(17) .
C30 C35 1.71(3) 7_565
C30 C38 1.71(3) 7_565
C30 C15 2.03(3) 7_565
C30 C18 2.04(3) 7_565
C30 Lu4 2.21(3) .
C30 Lu5 2.27(3) .
C31 C16 0.88(3) 7_565
C31 C35 0.93(3) 7_565
C31 C15 1.35(3) 7_565
C31 C32 1.35(2) .
C31 C34 1.47(3) 7_565
C31 C14 1.67(3) 7_565
C31 Lu5 2.25(3) .
C31 Lu4 2.67(2) .
C32 C35 0.55(3) 7_565
C32 C36 1.11(3) 7_565
C32 C33 1.23(3) .
C32 C34 1.25(3) 7_565
C32 C53 1.499(13) .
C32 C57 1.94(3) 7_565
C32 C16 1.95(3) 7_565
C32 Lu5 2.31(3) .
C32 Lu4 2.78(3) .
C33 C33 0.93(4) 7_565
C33 C34 1.08(2) 7_565
C33 C56 1.402(13) .
C33 C34 1.52(2) .
C33 C35 1.72(3) 7_565
C33 C57 1.91(2) 7_565
C33 C36 1.97(3) 7_565
C33 Lu5 2.65(3) .
C34 C33 1.08(2) 7_565
C34 C34 1.24(4) 7_565
C34 C32 1.25(3) 7_565
C34 C35 1.439(15) .
C34 C31 1.47(3) 7_565
C34 C14 1.763(17) 7_565
C34 C13 1.79(3) 7_565
C34 Lu5 2.51(3) 7_565
C35 C32 0.55(3) 7_565
C35 C31 0.93(3) 7_565
C35 C36 1.279(18) .
C35 C53 1.53(3) 7_565
C35 C30 1.71(3) 7_565
C35 C33 1.72(3) 7_565
C35 Lu5 2.33(3) 7_565
C35 Lu4 2.73(3) 7_565
C36 C53 0.50(3) 7_565
C36 C32 1.11(3) 7_565
C36 C57 1.402(14) .
C36 C54 1.43(2) 7_565
C36 C37 1.45(2) .
C36 C52 1.96(3) 7_565
C36 C33 1.97(3) 7_565
C36 Lu5 2.46(3) 7_565
C36 Lu4 2.65(3) 7_565
C36 Lu7 2.92(3) 7_565
C37 C53 0.95(3) 7_565
C37 C52 1.01(3) 7_565
C37 C54 1.35(3) 7_565
C37 C38 1.40(2) .
C37 C60 1.499(13) .
C37 C51 1.68(3) 7_565
C37 C72 1.83(3) 7_565
C37 C71 2.01(3) 7_565
C37 Lu4 2.43(2) 7_565
C37 Lu5 2.69(3) 7_565
C38 C52 0.60(3) 7_565
C38 C51 0.95(3) 7_565
C38 C39 1.459(16) .
C38 C50 1.64(3) 7_565
C38 C30 1.71(3) 7_565
C38 C28 2.03(2) 7_565
C38 C53 2.03(3) 7_565
C38 Lu4 2.19(3) 7_565
C38 Lu5 2.71(4) 7_565
C39 C50 0.57(3) 7_565
C39 C51 0.83(3) 7_565
C39 C61 1.40(2) .
C39 C40 1.428(15) .
C39 C49 1.49(3) 7_565
C39 C71 1.74(3) 7_565
C39 C28 1.90(3) 7_565
C39 C52 2.02(3) 7_565
C39 Lu4 2.54(4) 7_565
C39 Lu3 2.82(5) 7_565
C40 C50 0.96(3) 7_565
C40 C27 1.19(2) 7_565
C40 C49 1.22(2) 7_565
C40 C28 1.30(2) 7_565
C40 C48 1.40(3) 7_565
C40 C41 1.429(12) .
C40 Lu3 2.27(4) 7_565
C40 Lu4 2.84(3) 7_565
C41 C48 0.78(2) 7_565
C41 C49 0.81(3) 7_565
C41 C42 1.431(9) .
C41 C63 1.440(15) .
C41 C69 1.64(3) 7_565
C41 C47 1.65(3) 7_565
C41 C27 1.97(2) 7_565
C41 C50 2.03(3) 7_565
C41 Lu3 2.40(4) 7_565
C41 Lu2 2.99(3) 7_565
C42 C47 0.25(3) 7_565
C42 C48 1.26(3) 7_565
C42 C43 1.424(14) .
C42 C46 1.43(3) 7_565
C42 C24 1.68(3) 7_565
C42 C63 1.93(3) .
C42 Lu3 2.60(4) 7_565
C42 Lu2 2.61(3) 7_565
C43 C46 0.68(3) 7_565
C43 C45 1.15(3) 7_565
C43 C47 1.33(3) 7_565
C43 C64 1.427(15) .
C43 C44 1.429(12) .
C43 C44 1.95(3) 7_565
C43 Lu9 2.72(4) .
C43 Lu2 2.78(2) 7_565
C44 C44 0.54(3) 7_565
C44 C45 1.13(2) 7_565
C44 C23 1.394(12) 7_565
C44 C45 1.428(15) .
C44 C43 1.95(3) 7_565
C44 Lu9 2.64(4) .
C44 Lu2 2.748(19) 7_565
C44 Lu2 2.868(18) .
C45 C44 1.13(2) 7_565
C45 C43 1.15(3) 7_565
C45 C66 1.35(2) .
C45 C45 1.39(4) 7_565
C45 C46 1.459(16) .
C45 C64 1.55(3) 7_565
C45 C66 1.68(2) 7_565
C45 C65 1.99(3) 7_565
C45 Lu9 2.42(4) .
C46 C43 0.68(3) 7_565
C46 C64 0.90(3) 7_565
C46 C42 1.43(3) 7_565
C46 C47 1.450(15) .
C46 C68 1.459(17) .
C46 C63 1.47(3) 7_565
C46 Lu9 2.72(4) .
C46 Lu6 2.80(3) .
C46 Lu2 2.97(3) .
C47 C42 0.25(3) 7_565
C47 C21 1.24(2) 7_565
C47 C43 1.33(3) 7_565
C47 C48 1.429(12) .
C47 C41 1.65(3) 7_565
C47 Lu2 2.50(2) .
C47 Lu3 2.60(4) .
C48 C41 0.78(2) 7_565
C48 C42 1.26(3) 7_565
C48 C40 1.40(3) 7_565
C48 C49 1.430(13) .
C48 C21 1.71(2) 7_565
C48 C20 1.90(3) 7_565
C48 Lu3 2.32(4) .
C48 Lu2 2.84(2) .
C49 C41 0.81(3) 7_565
C49 C40 1.22(2) 7_565
C49 C69 1.279(18) .
C49 C50 1.427(17) .
C49 C39 1.49(3) 7_565
C49 C63 1.60(3) 7_565
C49 C61 1.87(3) 7_565
C49 Lu3 2.63(4) .
C50 C39 0.57(3) 7_565
C50 C40 0.96(3) 7_565
C50 C51 1.279(18) .
C50 C38 1.64(3) 7_565
C50 C61 1.92(3) 7_565
C50 C41 2.03(3) 7_565
C50 Lu4 2.66(3) .
C50 Lu3 2.71(5) .
C51 C39 0.83(3) 7_565
C51 C38 0.95(3) 7_565
C51 C52 1.40(2) .
C51 C71 1.402(13) .
C51 C61 1.44(3) 7_565
C51 C60 1.62(3) 7_565
C51 C37 1.68(3) 7_565
C51 Lu4 2.50(3) .
C52 C38 0.60(3) 7_565
C52 C37 1.01(3) 7_565
C52 C17 1.50(3) 7_565
C52 C53 1.499(13) .
C52 C36 1.96(3) 7_565
C52 C39 2.02(3) 7_565
C52 Lu4 2.24(3) .
C52 Lu5 2.61(3) .
C53 C36 0.50(3) 7_565
C53 C37 0.95(3) 7_565
C53 C54 1.301(13) .
C53 C35 1.53(3) 7_565
C53 C57 1.70(2) 7_565
C53 C38 2.03(3) 7_565
C53 Lu5 2.43(3) .
C53 Lu4 2.47(3) .
C53 Lu7 2.91(3) .
C54 C57 1.29(3) 7_565
C54 C58 1.28(3) 7_565
C54 C72 1.305(13) .
C54 C37 1.35(3) 7_565
C54 C36 1.43(2) 7_565
C54 C59 1.43(4) 7_565
C54 C55 1.70(2) .
C54 C60 1.71(3) 7_565
C54 Lu7 2.47(3) .
C54 Lu4 2.92(2) .
C54 Lu5 2.97(3) .
C55 C57 0.924(19) 7_565
C55 C58 1.00(3) 7_565
C55 C56 1.412(13) .
C55 C82 1.434(14) .
C55 C55 1.70(4) 7_565
C55 Lu7 2.26(3) .
C55 Lu7 2.63(3) 7_565
C55 Lu8 2.91(3) .
C56 C33 1.402(13) 7_565
C56 C55 1.412(13) 7_565
C56 C57 1.437(11) 7_565
C56 C57 1.437(11) .
C56 Lu7 2.64(2) 7_565
C56 Lu7 2.64(2) .
C57 C55 0.924(19) 7_565
C57 C54 1.29(3) 7_565
C57 C58 1.445(10) .
C57 C53 1.70(2) 7_565
C57 C33 1.91(2) 7_565
C57 C32 1.94(3) 7_565
C57 Lu7 2.49(2) 7_565
C57 Lu5 2.97(3) 7_565
C58 C55 1.01(3) 7_565
C58 C54 1.28(3) 7_565
C58 C59 1.305(13) .
C58 C72 1.58(3) 7_565
C58 C82 1.61(3) .
C58 C73 1.64(3) 7_565
C58 C81 1.87(3) 7_565
C58 Lu7 2.20(3) 7_565
C58 Lu8 2.64(2) 7_565
C58 Lu7 2.85(3) .
C59 C72 0.45(3) 7_565
C59 C73 1.07(3) 7_565
C59 C60 1.301(13) .
C59 C54 1.43(4) 7_565
C59 C79 1.72(4) .
C59 C71 1.80(3) 7_565
C59 Lu7 2.44(3) 7_565
C59 Lu8 2.58(3) 7_565
C60 C71 0.76(2) 7_565
C60 C72 0.87(3) 7_565
C60 C61 1.499(13) .
C60 C51 1.61(3) 7_565
C60 C54 1.71(3) 7_565
C60 Lu7 2.90(3) 7_565
C60 Lu4 2.93(2) 7_565
C61 C71 0.75(2) 7_565
C61 C70 1.21(3) 7_565
C61 C51 1.43(3) 7_565
C61 C62 1.45(2) .
C61 C69 1.50(3) 7_565
C61 C49 1.87(3) 7_565
C61 C50 1.92(3) 7_565
C62 C70 0.60(3) 7_565
C62 C69 0.96(2) 7_565
C62 C78 1.402(14) .
C62 C68 1.53(3) 7_565
C62 C63 1.58(4) .
C62 C74 1.74(3) 7_565
C62 C71 1.86(3) 7_565
C62 C75 2.02(3) 7_565
C62 Lu6 2.42(3) 7_565
C63 C68 0.79(2) 7_565
C63 C69 0.97(3) 7_565
C63 C64 1.439(15) .
C63 C46 1.47(3) 7_565
C63 C49 1.60(3) 7_565
C63 Lu6 2.63(3) 7_565
C64 C46 0.90(3) 7_565
C64 C68 0.95(3) 7_565
C64 C67 1.43(3) 7_565
C64 C65 1.52(2) .
C64 C45 1.55(3) 7_565
C64 C66 1.68(3) 7_565
C64 Lu6 2.57(2) 7_565
C64 Lu9 2.62(3) .
C65 C67 0.67(2) 7_565
C65 C66 0.88(3) 7_565
C65 C77 1.402(14) .
C65 C66 1.45(2) .
C65 C75 1.79(2) 7_565
C65 C65 1.81(4) 7_565
C65 C68 1.94(3) 7_565
C65 C45 1.99(3) 7_565
C65 Lu9 2.42(3) .
C65 Lu6 2.47(2) 7_565
C65 Lu10 2.55(4) .
C66 C66 0.72(4) 7_565
C66 C65 0.88(3) 7_565
C66 C67 1.499(13) .
C66 C64 1.68(3) 7_565
C66 C45 1.68(2) 7_565
C66 Lu9 2.23(3) .
C66 Lu10 2.67(5) .
C66 Lu6 2.684(19) .
C66 Lu6 2.91(2) 7_565
C67 C65 0.67(2) 7_565
C67 C77 1.14(2) 7_565
C67 C75 1.301(13) .
C67 C64 1.43(3) 7_565
C67 C68 1.499(13) .
C67 C78 1.77(2) 7_565
C67 Lu6 2.28(2) .
C67 Lu10 2.53(4) .
C67 Lu9 2.54(3) .
C68 C63 0.79(2) 7_565
C68 C64 0.95(3) 7_565
C68 C69 1.40(2) .
C68 C62 1.53(3) 7_565
C68 C65 1.94(3) 7_565
C68 Lu6 2.45(2) .
C68 Lu9 2.91(2) .
C69 C62 0.96(2) 7_565
C69 C63 0.97(3) 7_565
C69 C70 1.402(14) .
C69 C61 1.50(3) 7_565
C69 C41 1.64(3) 7_565
C69 Lu6 2.70(2) .
C70 C62 0.60(3) 7_565
C70 C61 1.21(3) 7_565
C70 C78 1.35(2) 7_565
C70 C71 1.437(11) .
C70 C74 1.445(10) .
C70 Lu6 2.62(2) .
C70 Lu8 2.95(2) .
C71 C61 0.75(2) 7_565
C71 C60 0.76(2) 7_565
C71 C72 1.445(10) .
C71 C39 1.74(3) 7_565
C71 C59 1.80(3) 7_565
C71 C62 1.86(3) 7_565
C71 C37 2.01(3) 7_565
C71 Lu4 2.89(2) .
C71 Lu8 2.97(3) .
C72 C59 0.45(3) 7_565
C72 C60 0.87(3) 7_565
C72 C73 1.460(13) .
C72 C58 1.58(3) 7_565
C72 C37 1.83(3) 7_565
C72 C79 2.01(3) 7_565
C72 Lu7 2.52(3) .
C72 Lu8 2.68(3) .
C73 C79 0.82(3) 7_565
C73 C59 1.07(3) 7_565
C73 C81 1.353(12) .
C73 C74 1.460(13) .
C73 C80 1.59(3) 7_565
C73 C58 1.64(3) 7_565
C73 Lu8 2.36(2) .
C73 Lu7 2.47(2) .
C74 C78 0.70(2) 7_565
C74 C79 0.78(2) 7_565
C74 C75 1.305(13) .
C74 C62 1.74(3) 7_565
C74 C77 1.88(2) 7_565
C74 C80 1.91(3) 7_565
C74 Lu8 2.43(3) .
C74 Lu6 2.50(3) .
C74 Lu10 2.80(4) .
C74 Lu7 2.94(3) .
C75 C77 0.63(2) 7_565
C75 C78 0.81(2) 7_565
C75 C76 1.70(2) .
C75 C65 1.79(2) 7_565
C75 C79 1.84(2) 7_565
C75 C62 2.02(3) 7_565
C75 Lu6 2.30(3) .
C75 Lu10 2.44(4) .
C75 Lu8 2.71(3) .
C75 Lu9 2.96(4) .
C76 C77 1.412(13) 7_565
C76 C77 1.412(13) .
C76 C80 1.434(14) .
C76 C80 1.434(14) 7_565
C76 C75 1.70(2) 7_565
C76 Lu10 2.35(4) .
C76 Lu8 2.689(18) .
C76 Lu8 2.689(18) 7_565
C76 Lu6 2.815(18) .
C76 Lu6 2.816(18) 7_565
C77 C75 0.63(2) 7_565
C77 C67 1.14(2) 7_565
C77 C78 1.437(11) .
C77 C74 1.88(2) 7_565
C77 C77 1.93(3) 7_565
C77 Lu10 2.28(4) .
C77 Lu6 2.32(3) 7_565
C77 Lu9 2.73(4) .
C77 Lu8 2.81(3) 7_565
C77 Lu6 2.95(3) .
C78 C74 0.70(2) 7_565
C78 C75 0.81(2) 7_565
C78 C70 1.35(2) 7_565
C78 C79 1.445(10) .
C78 C67 1.77(2) 7_565
C78 Lu6 2.33(2) 7_565
C78 Lu8 2.62(2) 7_565
C78 Lu10 2.69(3) .
C79 C74 0.78(2) 7_565
C79 C73 0.82(3) 7_565
C79 C80 1.413(17) .
C79 C81 1.65(3) 7_565
C79 C75 1.84(2) 7_565
C79 C72 2.01(3) 7_565
C79 Lu8 2.44(3) 7_565
C79 Lu7 2.80(3) 7_565
C79 Lu6 2.89(2) 7_565
C80 C81 0.88(2) 7_565
C80 C80 0.96(4) 7_565
C80 C81 1.353(12) .
C80 C73 1.59(3) 7_565
C80 C74 1.91(3) 7_565
C80 Lu8 2.24(2) 7_565
C80 Lu8 2.46(2) .
C80 Lu7 2.61(3) 7_565
C80 Lu10 2.63(5) .
C80 Lu7 2.80(3) .
C81 C80 0.88(2) 7_565
C81 C81 1.10(3) 7_565
C81 C82 1.353(13) .
C81 C79 1.65(3) 7_565
C81 C58 1.87(3) 7_565
C81 Lu8 2.33(2) .
C81 Lu7 2.40(2) .
C81 Lu8 2.57(2) 7_565
C81 Lu7 2.64(2) 7_565
C82 C81 1.353(13) 7_565
C82 C55 1.434(14) 7_565
C82 C58 1.61(3) 7_565
C82 Lu7 2.32(2) .
C82 Lu7 2.32(2) 7_565
C82 Lu8 2.66(2) 7_565
C82 Lu8 2.66(2) .
Lu1 Lu2 0.832(8) .
Lu1 Lu2 0.832(8) 7_565
Lu1 Lu3 1.69(4) 7_565
Lu1 Lu3 1.69(4) .
Lu1 C7 2.31(3) 7_565
Lu1 C22 2.43(3) 7_565
Lu1 Lu9 2.48(3) .
Lu1 C25 2.51(2) 7_565
Lu2 Lu3 1.16(3) .
Lu2 Lu2 1.234(17) 7_565
Lu2 Lu9 2.06(3) .
Lu2 Lu3 2.26(4) 7_565
Lu2 C21 2.26(2) 7_565
Lu2 C22 2.30(3) 7_565
Lu2 Lu6 2.435(9) .
Lu3 Lu4 1.79(3) .
Lu3 C19 2.19(4) 7_565
Lu3 C20 2.22(4) 7_565
Lu3 Lu2 2.26(4) 7_565
Lu3 C40 2.27(4) 7_565
Lu3 Lu5 2.33(3) .
Lu3 Lu6 2.37(3) .
Lu4 Lu5 0.808(15) .
Lu4 Lu7 2.115(13) .
Lu4 C38 2.19(3) 7_565
Lu4 C17 2.33(2) 7_565
Lu4 C37 2.43(2) 7_565
Lu4 Lu8 2.430(7) .
Lu5 Lu7 2.045(19) .
Lu5 Lu5 2.16(4) 7_565
Lu5 C35 2.33(3) 7_565
Lu5 C16 2.37(2) 7_565
Lu5 C36 2.46(3) 7_565
Lu5 C34 2.51(3) 7_565
Lu6 Lu10 0.927(15) .
Lu6 Lu9 1.17(3) .
Lu6 Lu8 1.331(7) .
Lu6 Lu6 1.723(11) 7_565
Lu6 Lu8 1.912(7) 7_565
Lu6 Lu7 2.062(13) .
Lu6 C77 2.32(3) 7_565
Lu6 C78 2.33(2) 7_565
Lu6 C62 2.42(3) 7_565
Lu7 Lu8 0.841(11) .
Lu7 Lu7 1.08(3) 7_565
Lu7 Lu8 1.375(13) 7_565
Lu7 Lu10 2.03(5) .
Lu7 C58 2.20(3) 7_565
Lu7 C59 2.44(3) 7_565
Lu8 Lu8 1.093(10) 7_565
Lu8 Lu10 1.27(4) .
Lu8 Lu7 1.375(13) 7_565
Lu8 Lu6 1.912(7) 7_565
Lu8 Lu9 2.14(4) .
Lu8 C80 2.24(2) 7_565
Lu9 Lu10 1.06(6) .
Lu9 Lu6 1.17(3) 7_565
Lu9 Lu2 2.06(3) 7_565
Lu9 Lu8 2.14(4) 7_565
Lu9 C66 2.23(3) 7_565
Lu9 C65 2.42(3) 7_565
Lu9 C45 2.42(4) 7_565
Lu10 Lu6 0.927(15) 7_565
Lu10 Lu8 1.27(4) 7_565
Lu10 Lu7 2.03(5) 7_565
Lu10 C77 2.28(4) 7_565
Lu10 C75 2.44(4) 7_565
S1B C1B 1.500(16) .
C1B S2B 1.544(16) .
C2B S3B 1.48(2) .
C2B S4B 1.58(2) .
C2C N1C 1.349(11) 7_565
C2C N1C 1.350(11) .
C3C C3C 1.32(2) 7_565
C3C N1C 1.394(12) .
C3C H3C 0.9500 .
C4C C11C 1.376(13) .
C4C C5C 1.384(13) .
C4C N1C 1.451(12) .
C5C C7C 1.390(14) .
C5C C6C 1.511(13) .
C6C H6CA 0.9800 .
C6C H6CB 0.9800 .
C6C H6CC 0.9800 .
C7C C8C 1.383(14) .
C7C H7C 0.9500 .
C8C C10C 1.385(14) .
C8C C9C 1.528(15) .
C9C H9CA 0.9800 .
C9C H9CB 0.9800 .
C9C H9CC 0.9800 .
C10C C11C 1.383(14) .
C10C H10C 0.9500 .
C11C C12C 1.511(13) .
C12C H12A 0.9800 .
C12C H12B 0.9800 .
C12C H12C 0.9800 .
